data_7123463
loop_
_publ_author_name
'Brueckner, Tobias'
'Arrowsmith, Merle'
'He\&s, Merlin'
'Hammond, Kai'
'M\"uller, Marcel'
'Braunschweig, Holger'

_publ_section_title
;
 Synthesis of fused B,N-heterocycles by alkyne cleavage, NHC
 ring-expansion and C-H activation at a diboryne
;
_journal_name_full 'Chemical Communications'
_journal_paper_doi 10.1039/C9CC02657F
_journal_year 2019
_chemical_formula_moiety 'C66 H82 B2 N6, C6 H6'
_chemical_formula_sum 'C72 H88 B2 N6'
_chemical_formula_weight 1059.10
_chemical_properties_physical Air-sensitive,Moisture-sensitive
_space_group_crystal_system triclinic
_space_group_IT_number 2
_space_group_name_Hall '-P 1'
_space_group_name_H-M_alt 'P -1'
_symmetry_space_group_name_Hall '-P 1'
_symmetry_space_group_name_H-M 'P -1'
_atom_sites_solution_hydrogens geom
_atom_sites_solution_primary dual
_atom_sites_solution_secondary difmap
_audit_creation_method SHELXL-2018/3
_audit_update_record
;
2019-04-01 deposited with the CCDC.    2019-05-14 downloaded from the CCDC.
;
_cell_angle_alpha 88.333(2)
_cell_angle_beta 82.473(2)
_cell_angle_gamma 76.374(2)
_cell_formula_units_Z 4
_cell_length_a 10.9162(6)
_cell_length_b 20.7562(13)
_cell_length_c 28.3310(17)
_cell_measurement_reflns_used 7610
_cell_measurement_temperature 100(2)
_cell_measurement_theta_max 21.32
_cell_measurement_theta_min 2.27
_cell_volume 6184.8(6)
_computing_cell_refinement 'Saint+ ver. V8.38A (Bruker AXS)'
_computing_data_collection 'APEX2 ver. 2014.9 (Bruker AXS)'
_computing_data_reduction 'Saint+ ver. V8.38A (Bruker AXS)'
_computing_molecular_graphics 'ShelXLe (Huebschle et all, 2011)'
_computing_publication_material 'SHELXL-2018/3 (Sheldrick, 2018)'
_computing_structure_refinement 'SHELXL-2018/3 (Sheldrick, 2018)'
_computing_structure_solution 'SHELXT (Sheldrick, 2014)'
_diffrn_ambient_temperature 100(2)
_diffrn_detector 'CCD area detector (Apex2)'
_diffrn_detector_area_resol_mean 8.333
_diffrn_measured_fraction_theta_full 1.000
_diffrn_measured_fraction_theta_max 1.000
_diffrn_measurement_device_type 'Bruker X8-APEX II'
_diffrn_measurement_method '\f and \w scans'
_diffrn_radiation_monochromator 'multi-layer mirror'
_diffrn_radiation_type MoK\a
_diffrn_radiation_wavelength 0.71073
_diffrn_reflns_av_R_equivalents 0.0867
_diffrn_reflns_av_unetI/netI 0.1090
_diffrn_reflns_Laue_measured_fraction_full 1.000
_diffrn_reflns_Laue_measured_fraction_max 1.000
_diffrn_reflns_limit_h_max 13
_diffrn_reflns_limit_h_min -13
_diffrn_reflns_limit_k_max 25
_diffrn_reflns_limit_k_min -25
_diffrn_reflns_limit_l_max 34
_diffrn_reflns_limit_l_min -34
_diffrn_reflns_number 89694
_diffrn_reflns_point_group_measured_fraction_full 1.000
_diffrn_reflns_point_group_measured_fraction_max 1.000
_diffrn_reflns_theta_full 26.000
_diffrn_reflns_theta_max 26.022
_diffrn_reflns_theta_min 1.450
_diffrn_source 'rotating-anode (Nonius FR-591)'
_exptl_absorpt_coefficient_mu 0.066
_exptl_absorpt_correction_T_max 0.7454
_exptl_absorpt_correction_T_min 0.6869
_exptl_absorpt_correction_type multi-scan
_exptl_absorpt_process_details 'SadAbs 2016/2 (Bruker AXS)'
_exptl_crystal_colour yellow
_exptl_crystal_density_diffrn 1.137
_exptl_crystal_description block
_exptl_crystal_F_000 2288
_exptl_crystal_size_max 0.399
_exptl_crystal_size_mid 0.242
_exptl_crystal_size_min 0.222
_refine_diff_density_max 0.369
_refine_diff_density_min -0.290
_refine_diff_density_rms 0.058
_refine_ls_extinction_coef 0.0028(3)
_refine_ls_extinction_expression Fc^*^=kFc[1+0.001xFc^2^\l^3^/sin(2\q)]^-1/4^
_refine_ls_extinction_method 'SHELXL-2018/3 (Sheldrick 2018)'
_refine_ls_goodness_of_fit_ref 0.999
_refine_ls_hydrogen_treatment constr
_refine_ls_matrix_type full
_refine_ls_number_parameters 1611
_refine_ls_number_reflns 24378
_refine_ls_number_restraints 300
_refine_ls_restrained_S_all 1.003
_refine_ls_R_factor_all 0.1542
_refine_ls_R_factor_gt 0.0682
_refine_ls_shift/su_max 0.000
_refine_ls_shift/su_mean 0.000
_refine_ls_structure_factor_coef Fsqd
_refine_ls_weighting_details 'w=1/[\s^2^(Fo^2^)+(0.0914P)^2^] where P=(Fo^2^+2Fc^2^)/3'
_refine_ls_weighting_scheme calc
_refine_ls_wR_factor_gt 0.1544
_refine_ls_wR_factor_ref 0.1951
_reflns_Friedel_coverage 0.000
_reflns_number_gt 12415
_reflns_number_total 24378
_reflns_threshold_expression 'I > 2\s(I)'
_cod_data_source_file c9cc02657f2.cif
_cod_data_source_block ToBr037_a
_cod_database_code 7123463
_shelx_shelxl_version_number 2018/3
_shelx_space_group_comment
;
The symmetry employed for this shelxl refinement is uniquely defined
by the following loop, which should always be used as a source of
symmetry information in preference to the above space-group names.
They are only intended as comments.
;
_shelx_estimated_absorpt_t_min 0.974
_shelx_estimated_absorpt_t_max 0.986

loop_
_space_group_symop_operation_xyz
'x, y, z'
'-x, -y, -z'

loop_
_atom_site_label
_atom_site_type_symbol
_atom_site_fract_x
_atom_site_fract_y
_atom_site_fract_z
_atom_site_U_iso_or_equiv
_atom_site_adp_type
_atom_site_occupancy
_atom_site_site_symmetry_order
_atom_site_calc_flag
_atom_site_refinement_flags_posn
_atom_site_refinement_flags_adp
_atom_site_refinement_flags_occupancy
_atom_site_disorder_assembly
_atom_site_disorder_group
C73 C -0.1062(3) 0.69487(18) 0.68036(12) 0.0498(9) Uani 1 1 d . . . . .
H73 H -0.172140 0.711757 0.661338 0.060 Uiso 1 1 calc R U . . .
C72 C -0.0014(3) 0.72199(18) 0.67732(13) 0.0524(9) Uani 1 1 d . . . . .
H72 H 0.004977 0.757406 0.655839 0.063 Uiso 1 1 calc R U . . .
C71 C 0.0947(3) 0.69812(18) 0.70524(13) 0.0529(10) Uani 1 1 d . . . . .
H71 H 0.166092 0.717309 0.703125 0.064 Uiso 1 1 calc R U . . .
C70 C 0.0860(3) 0.64645(19) 0.73605(12) 0.0539(10) Uani 1 1 d . . . . .
H70 H 0.151725 0.629836 0.755205 0.065 Uiso 1 1 calc R U . . .
C75 C -0.0185(3) 0.61849(18) 0.73925(12) 0.0535(10) Uani 1 1 d . . . . .
H75 H -0.024437 0.582746 0.760474 0.064 Uiso 1 1 calc R U . . .
C74 C -0.1143(3) 0.64310(17) 0.71126(12) 0.0494(9) Uani 1 1 d . . . . .
H74 H -0.185946 0.624104 0.713413 0.059 Uiso 1 1 calc R U . . .
C82 C 0.9061(4) 0.66456(19) 1.20710(12) 0.0548(10) Uani 1 1 d . . . . .
H82 H 0.835188 0.645625 1.206260 0.066 Uiso 1 1 calc R U . . .
C81 C 0.9200(3) 0.71728(19) 1.17816(13) 0.0565(10) Uani 1 1 d . . . . .
H81 H 0.859331 0.734502 1.157079 0.068 Uiso 1 1 calc R U . . .
C80 C 1.0221(4) 0.74510(19) 1.17978(13) 0.0586(10) Uani 1 1 d . . . . .
H80 H 1.031167 0.781927 1.160052 0.070 Uiso 1 1 calc R U . . .
C85 C 1.1113(3) 0.7198(2) 1.20984(13) 0.0590(10) Uani 1 1 d . . . . .
H85 H 1.182008 0.738876 1.210681 0.071 Uiso 1 1 calc R U . . .
C84 C 1.0972(4) 0.6667(2) 1.23874(14) 0.0640(11) Uani 1 1 d . . . . .
H84 H 1.158150 0.649131 1.259617 0.077 Uiso 1 1 calc R U . . .
C83 C 0.9944(4) 0.6391(2) 1.23728(14) 0.0633(11) Uani 1 1 d . . . . .
H83 H 0.984753 0.602491 1.257144 0.076 Uiso 1 1 calc R U . . .
C1_5 C 0.2330(6) 0.8581(3) 0.9363(2) 0.0331(13) Uani 0.603(7) 1 d . U P A 1
H1A_5 H 0.178937 0.900909 0.948867 0.040 Uiso 0.603(7) 1 calc R U P A 1
H1AB_5 H 0.180472 0.825109 0.936695 0.040 Uiso 0.603(7) 1 calc R U P A 1
C2_5 C 0.3011(9) 0.8656(5) 0.8869(4) 0.0294(18) Uani 0.603(7) 1 d . U P A 1
H2A_5 H 0.255737 0.853288 0.861805 0.035 Uiso 0.603(7) 1 calc R U P A 1
H2AB_5 H 0.311972 0.911362 0.881310 0.035 Uiso 0.603(7) 1 calc R U P A 1
C3_5 C 0.4522(13) 0.8091(6) 0.9343(6) 0.028(2) Uani 0.603(7) 1 d . U P A 1
N3_5 N 0.3424(5) 0.8346(3) 0.96313(19) 0.0286(11) Uani 0.603(7) 1 d . U P A 1
C1_51 C 0.2179(9) 0.8261(6) 0.9364(4) 0.039(2) Uani 0.397(7) 1 d . U P A -1
H1A_51 H 0.152090 0.862231 0.953177 0.046 Uiso 0.397(7) 1 calc R U P A -1
H1AB_51 H 0.179471 0.788800 0.930831 0.046 Uiso 0.397(7) 1 calc R U P A -1
C2_51 C 0.2786(16) 0.8504(8) 0.8903(8) 0.040(3) Uani 0.397(7) 1 d . U P A -1
H2A_51 H 0.262413 0.899343 0.889904 0.048 Uiso 0.397(7) 1 calc R U P A -1
H2AB_51 H 0.245571 0.835567 0.862586 0.048 Uiso 0.397(7) 1 calc R U P A -1
C3_51 C 0.435(2) 0.7971(10) 0.9347(10) 0.036(3) Uani 0.397(7) 1 d . U P A -1
N3_51 N 0.3289(8) 0.8042(5) 0.9639(3) 0.0378(18) Uani 0.397(7) 1 d . U P A -1
N4_1 N 0.4230(2) 0.81839(12) 0.88948(8) 0.0339(6) Uani 1 1 d . . . . .
B1_1 B 0.7832(3) 0.77696(16) 0.98229(11) 0.0281(8) Uani 1 1 d . . . . .
N1_1 N 0.8425(2) 0.76354(12) 1.02895(8) 0.0316(6) Uani 1 1 d . . . . .
C1_1 C 0.6349(3) 0.81704(15) 0.98606(10) 0.0361(7) Uani 1 1 d . . . . .
H1A_1 H 0.591452 0.816795 1.018985 0.043 Uiso 1 1 calc R U . . .
H1AB_1 H 0.626560 0.863416 0.975099 0.043 Uiso 1 1 calc R U . . .
B2_1 B 0.5819(3) 0.77544(19) 0.95147(12) 0.0343(8) Uani 1 1 d . . . . .
C3_1 C 0.7805(3) 0.70780(14) 0.95757(9) 0.0275(7) Uani 1 1 d . . . . .
C4_1 C 0.9832(3) 0.66897(15) 0.98603(10) 0.0328(7) Uani 1 1 d . . . . .
H4A_1 H 1.029509 0.698881 0.967337 0.039 Uiso 1 1 calc R U . . .
H4AB_1 H 1.044707 0.626477 0.990333 0.039 Uiso 1 1 calc R U . . .
C5_1 C 0.9282(3) 0.69977(15) 1.03436(10) 0.0357(7) Uani 1 1 d . . . . .
H5A_1 H 0.881905 0.669994 1.053200 0.043 Uiso 1 1 calc R U . . .
H5AB_1 H 0.997985 0.705371 1.051773 0.043 Uiso 1 1 calc R U . . .
N5_1 N 1.1928(3) 0.93737(13) 0.75017(9) 0.0427(7) Uani 1 1 d . . . . .
C9_1 C 0.8648(3) 0.81144(14) 0.94181(10) 0.0303(7) Uani 1 1 d . . . . .
N6_1 N 0.5907(3) 0.51399(13) 0.81159(11) 0.0499(7) Uani 1 1 d . U . . .
C10_1 C 0.9195(3) 0.83466(14) 0.90775(11) 0.0314(7) Uani 1 1 d . . . . .
C11_1 C 0.9852(3) 0.86132(14) 0.86726(10) 0.0294(7) Uani 1 1 d . . . . .
C12_1 C 0.9955(3) 0.92725(14) 0.86591(11) 0.0326(7) Uani 1 1 d . . . . .
H12_1 H 0.955302 0.955649 0.891940 0.039 Uiso 1 1 calc R U . . .
C13_1 C 1.0629(3) 0.95243(14) 0.82764(11) 0.0339(7) Uani 1 1 d . . . . .
H13_1 H 1.068033 0.997457 0.828135 0.041 Uiso 1 1 calc R U . . .
C14_1 C 1.1229(3) 0.91299(15) 0.78862(10) 0.0327(7) Uani 1 1 d . . . . .
C15_1 C 1.1086(3) 0.84729(15) 0.78910(11) 0.0363(8) Uani 1 1 d . . . . .
H15_1 H 1.145734 0.819243 0.762577 0.044 Uiso 1 1 calc R U . . .
C16_1 C 1.0417(3) 0.82303(15) 0.82729(10) 0.0345(7) Uani 1 1 d . . . . .
H16_1 H 1.033957 0.778474 0.826330 0.041 Uiso 1 1 calc R U . . .
C17_1 C 1.2194(3) 1.00193(16) 0.75553(12) 0.0516(10) Uani 1 1 d . . . . .
H17A_1 H 1.264096 1.014304 0.725618 0.077 Uiso 1 1 calc R U . . .
H17B_1 H 1.272607 1.000078 0.781057 0.077 Uiso 1 1 calc R U . . .
H17C_1 H 1.139299 1.034974 0.763518 0.077 Uiso 1 1 calc R U . . .
C18_1 C 1.2954(4) 0.8905(2) 0.72233(13) 0.0716(13) Uani 1 1 d . . . . .
H18A_1 H 1.331831 0.913535 0.695320 0.107 Uiso 1 1 calc R U . . .
H18B_1 H 1.261999 0.855026 0.710518 0.107 Uiso 1 1 calc R U . . .
H18C_1 H 1.361483 0.871424 0.742416 0.107 Uiso 1 1 calc R U . . .
C19_1 C 0.6481(3) 0.65863(14) 0.90507(10) 0.0292(6) Uani 1 1 d . U . . .
C20_1 C 0.5597(3) 0.62091(15) 0.91782(12) 0.0384(7) Uani 1 1 d . U . . .
H20_1 H 0.508826 0.628499 0.947913 0.046 Uiso 1 1 calc R U . . .
C21_1 C 0.5428(3) 0.57267(15) 0.88829(12) 0.0419(8) Uani 1 1 d . U . . .
H21_1 H 0.482892 0.547144 0.898984 0.050 Uiso 1 1 calc R U . . .
C22_1 C 0.6118(3) 0.56073(15) 0.84327(12) 0.0390(7) Uani 1 1 d . U . . .
C23_1 C 0.7012(3) 0.59867(14) 0.82987(11) 0.0340(7) Uani 1 1 d . U . . .
H23_1 H 0.751473 0.591540 0.799632 0.041 Uiso 1 1 calc R U . . .
C24_1 C 0.7173(3) 0.64631(14) 0.86006(10) 0.0288(6) Uani 1 1 d . U . . .
H24_1 H 0.777780 0.671623 0.849687 0.035 Uiso 1 1 calc R U . . .
C25_1 C 0.5510(4) 0.45652(18) 0.83376(15) 0.0785(13) Uani 1 1 d . U . . .
H25A_1 H 0.534386 0.428687 0.809101 0.118 Uiso 1 1 calc R U . . .
H25B_1 H 0.473404 0.471511 0.856059 0.118 Uiso 1 1 calc R U . . .
H25C_1 H 0.618526 0.430798 0.850985 0.118 Uiso 1 1 calc R U . . .
C26_1 C 0.6783(4) 0.4993(2) 0.76845(15) 0.0718(12) Uani 1 1 d . U . . .
H26A_1 H 0.649660 0.469485 0.748459 0.108 Uiso 1 1 calc R U . . .
H26B_1 H 0.763089 0.477971 0.776447 0.108 Uiso 1 1 calc R U . . .
H26C_1 H 0.681661 0.540569 0.751138 0.108 Uiso 1 1 calc R U . . .
C27_1 C 0.7833(3) 0.79603(14) 1.07208(10) 0.0310(7) Uani 1 1 d . . . . .
C28_1 C 0.6810(3) 0.77787(15) 1.10013(10) 0.0340(7) Uani 1 1 d . . . . .
C29_1 C 0.6248(3) 0.81357(16) 1.14119(11) 0.0388(8) Uani 1 1 d . . . . .
H29_1 H 0.554145 0.801862 1.159658 0.047 Uiso 1 1 calc R U . . .
C30_1 C 0.6694(3) 0.86571(15) 1.15575(11) 0.0400(8) Uani 1 1 d . . . . .
H30_1 H 0.630425 0.889285 1.184145 0.048 Uiso 1 1 calc R U . . .
C31_1 C 0.7705(3) 0.88320(15) 1.12883(11) 0.0405(8) Uani 1 1 d . . . . .
H31_1 H 0.801703 0.918838 1.138953 0.049 Uiso 1 1 calc R U . . .
C32_1 C 0.8280(3) 0.84953(14) 1.08692(11) 0.0348(7) Uani 1 1 d . . . . .
C33_1 C 0.6291(3) 0.72068(16) 1.08665(11) 0.0425(8) Uani 1 1 d . . . . .
H33A_1 H 0.670639 0.704662 1.054583 0.051 Uiso 1 1 calc R U . . .
H33B_1 H 0.536953 0.736749 1.084853 0.051 Uiso 1 1 calc R U . . .
C34_1 C 0.6490(4) 0.66296(17) 1.12134(12) 0.0564(10) Uani 1 1 d . . . . .
H34A_1 H 0.611885 0.627999 1.110892 0.085 Uiso 1 1 calc R U . . .
H34B_1 H 0.607652 0.678260 1.153177 0.085 Uiso 1 1 calc R U . . .
H34C_1 H 0.740184 0.645425 1.122308 0.085 Uiso 1 1 calc R U . . .
C37_1 C 0.9095(3) 0.59362(14) 0.93614(10) 0.0289(7) Uani 1 1 d . . . . .
C38_1 C 0.9934(3) 0.58241(15) 0.89413(10) 0.0317(7) Uani 1 1 d . . . . .
C39_1 C 1.0195(3) 0.52053(16) 0.87302(11) 0.0403(8) Uani 1 1 d . . . . .
H39_1 H 1.078052 0.511630 0.844766 0.048 Uiso 1 1 calc R U . . .
C40_1 C 0.9619(3) 0.47141(16) 0.89229(12) 0.0440(8) Uani 1 1 d . . . . .
H40_1 H 0.980008 0.429386 0.877140 0.053 Uiso 1 1 calc R U . . .
C41_1 C 0.8777(3) 0.48379(16) 0.93373(12) 0.0449(9) Uani 1 1 d . . . . .
H41_1 H 0.837487 0.450103 0.946580 0.054 Uiso 1 1 calc R U . . .
C42_1 C 0.8508(3) 0.54469(15) 0.95701(11) 0.0383(8) Uani 1 1 d . . . . .
C43_1 C 1.0523(3) 0.63608(16) 0.87117(11) 0.0378(8) Uani 1 1 d . . . . .
H43A_1 H 1.007307 0.679026 0.886290 0.045 Uiso 1 1 calc R U . . .
H43B_1 H 1.039818 0.639027 0.837115 0.045 Uiso 1 1 calc R U . . .
C44_1 C 1.1942(3) 0.62510(18) 0.87486(12) 0.0499(9) Uani 1 1 d . . . . .
H44A_1 H 1.225520 0.662473 0.860194 0.075 Uiso 1 1 calc R U . . .
H44B_1 H 1.240336 0.583994 0.858310 0.075 Uiso 1 1 calc R U . . .
H44C_1 H 1.207712 0.621786 0.908456 0.075 Uiso 1 1 calc R U . . .
C57_1 C 0.5199(3) 0.81376(14) 0.84928(10) 0.0285(7) Uani 1 1 d . . . . .
C58_1 C 0.6046(3) 0.85537(14) 0.84749(11) 0.0342(7) Uani 1 1 d . . . . .
C59_1 C 0.7033(3) 0.84574(16) 0.81001(11) 0.0408(8) Uani 1 1 d . . . . .
H59_1 H 0.765319 0.871274 0.808781 0.049 Uiso 1 1 calc R U . . .
C60_1 C 0.7128(3) 0.80024(16) 0.77490(11) 0.0404(8) Uani 1 1 d . . . . .
H60_1 H 0.781716 0.793906 0.749960 0.048 Uiso 1 1 calc R U . . .
C61_1 C 0.6214(3) 0.76323(15) 0.77571(10) 0.0338(7) Uani 1 1 d . . . . .
H61_1 H 0.625397 0.733950 0.750103 0.041 Uiso 1 1 calc R U . . .
C62_1 C 0.5252(3) 0.76852(14) 0.81325(10) 0.0280(7) Uani 1 1 d . . . . .
C63_1 C 0.5886(3) 0.91233(15) 0.88092(12) 0.0488(9) Uani 1 1 d . . . . .
H63A_1 H 0.671773 0.912807 0.891120 0.059 Uiso 1 1 calc R U . . .
H63B_1 H 0.529790 0.906709 0.909615 0.059 Uiso 1 1 calc R U . . .
C64_1 C 0.5359(4) 0.97830(16) 0.85671(15) 0.0733(13) Uani 1 1 d . . . . .
H64A_1 H 0.528567 1.014961 0.878729 0.110 Uiso 1 1 calc R U . . .
H64B_1 H 0.451911 0.978562 0.847909 0.110 Uiso 1 1 calc R U . . .
H64C_1 H 0.593548 0.983497 0.828044 0.110 Uiso 1 1 calc R U . . .
C65_1 C 0.4287(3) 0.72591(15) 0.81633(10) 0.0325(7) Uani 1 1 d . . . . .
H65A_1 H 0.445823 0.693360 0.842289 0.039 Uiso 1 1 calc R U . . .
H65B_1 H 0.343033 0.754731 0.825241 0.039 Uiso 1 1 calc R U . . .
C66_1 C 0.4271(3) 0.68853(16) 0.77129(11) 0.0452(9) Uani 1 1 d . . . . .
H66A_1 H 0.357946 0.665347 0.776046 0.068 Uiso 1 1 calc R U . . .
H66B_1 H 0.508395 0.656222 0.763856 0.068 Uiso 1 1 calc R U . . .
H66C_1 H 0.413910 0.719871 0.744854 0.068 Uiso 1 1 calc R U . . .
C2_1 C 0.6683(3) 0.71058(14) 0.93691(10) 0.0281(7) Uani 1 1 d . . . . .
N2_1 N 0.8832(2) 0.65693(11) 0.95948(8) 0.0278(6) Uani 1 1 d . . . . .
B1_2 B 0.7425(3) 0.77206(15) 0.48618(11) 0.0216(7) Uani 1 1 d . . . . .
N1_2 N 0.8025(2) 0.75425(10) 0.53271(8) 0.0234(5) Uani 1 1 d . . . . .
C1_2 C 0.5920(2) 0.80808(13) 0.49058(9) 0.0231(6) Uani 1 1 d . . . . .
H1A_2 H 0.548112 0.802786 0.522817 0.028 Uiso 1 1 calc R U . . .
H1AB_2 H 0.578356 0.855832 0.482746 0.028 Uiso 1 1 calc R U . . .
B2_2 B 0.5470(3) 0.76863(15) 0.45212(11) 0.0232(7) Uani 1 1 d . . . . .
C2_2 C 0.6404(2) 0.70716(13) 0.43460(9) 0.0224(6) Uani 1 1 d . . . . .
N3_2 N 0.3000(2) 0.80783(11) 0.46363(8) 0.0259(5) Uani 1 1 d . . . . .
C3_2 C 0.7491(2) 0.70447(13) 0.45736(9) 0.0226(6) Uani 1 1 d . . . . .
N4_2 N 0.3884(2) 0.81237(11) 0.39005(8) 0.0242(5) Uani 1 1 d . . . . .
C5_2 C 0.8938(3) 0.69213(14) 0.53569(10) 0.0285(7) Uani 1 1 d . . . . .
H5A_2 H 0.851613 0.659465 0.552971 0.034 Uiso 1 1 calc R U . . .
H5AB_2 H 0.961852 0.698409 0.553768 0.034 Uiso 1 1 calc R U . . .
N5_2 N 1.1111(3) 0.96228(13) 0.26101(9) 0.0418(7) Uani 1 1 d . . . . .
C6_2 C 0.4102(2) 0.79520(13) 0.43465(10) 0.0229(6) Uani 1 1 d . . . . .
N6_2 N 0.5977(2) 0.52339(12) 0.29242(9) 0.0385(6) Uani 1 1 d . U . . .
C7_2 C 0.1908(2) 0.83178(15) 0.43656(10) 0.0303(7) Uani 1 1 d . . . . .
H7A_2 H 0.129855 0.870571 0.452252 0.036 Uiso 1 1 calc R U . . .
H7AB_2 H 0.145948 0.796410 0.432623 0.036 Uiso 1 1 calc R U . . .
C8_2 C 0.2557(2) 0.85063(14) 0.38913(10) 0.0307(7) Uani 1 1 d . . . . .
H8A_2 H 0.218346 0.837078 0.362094 0.037 Uiso 1 1 calc R U . . .
H8AB_2 H 0.250383 0.898894 0.387267 0.037 Uiso 1 1 calc R U . . .
C11_2 C 0.9367(2) 0.87111(13) 0.37833(10) 0.0253(6) Uani 1 1 d . . . . .
C10_2 C 0.8750(3) 0.84011(14) 0.41748(10) 0.0283(7) Uani 1 1 d . . . . .
C9_2 C 0.8212(3) 0.81214(13) 0.44891(10) 0.0255(6) Uani 1 1 d . . . . .
C12_2 C 0.9529(2) 0.93576(13) 0.38110(10) 0.0282(7) Uani 1 1 d . . . . .
H12_2 H 0.922686 0.959938 0.409913 0.034 Uiso 1 1 calc R U . . .
C13_2 C 1.0116(3) 0.96556(14) 0.34319(10) 0.0315(7) Uani 1 1 d . . . . .
H13_2 H 1.021581 1.009383 0.346567 0.038 Uiso 1 1 calc R U . . .
C14_2 C 1.0565(3) 0.93199(14) 0.29994(10) 0.0310(7) Uani 1 1 d . . . . .
C15_2 C 1.0404(3) 0.86717(14) 0.29678(10) 0.0309(7) Uani 1 1 d . . . . .
H15_2 H 1.069977 0.843039 0.267909 0.037 Uiso 1 1 calc R U . . .
C16_2 C 0.9824(3) 0.83806(14) 0.33497(10) 0.0292(7) Uani 1 1 d . . . . .
H16_2 H 0.973074 0.794091 0.331728 0.035 Uiso 1 1 calc R U . . .
C17_2 C 1.1472(3) 1.02397(16) 0.26779(12) 0.0500(9) Uani 1 1 d . . . . .
H17A_2 H 1.180217 1.040008 0.236970 0.075 Uiso 1 1 calc R U . . .
H17B_2 H 1.212994 1.016510 0.289096 0.075 Uiso 1 1 calc R U . . .
H17C_2 H 1.072685 1.057072 0.281877 0.075 Uiso 1 1 calc R U . . .
C18_2 C 1.1814(4) 0.92166(19) 0.22211(12) 0.0647(11) Uani 1 1 d . . . . .
H18A_2 H 1.203451 0.949890 0.195563 0.097 Uiso 1 1 calc R U . . .
H18B_2 H 1.129551 0.893300 0.211867 0.097 Uiso 1 1 calc R U . . .
H18C_2 H 1.259300 0.893917 0.232206 0.097 Uiso 1 1 calc R U . . .
C19_2 C 0.6292(2) 0.65871(13) 0.39820(10) 0.0233(6) Uani 1 1 d . U . . .
C20_2 C 0.7036(3) 0.65282(14) 0.35429(10) 0.0275(6) Uani 1 1 d . U . . .
H20_2 H 0.761583 0.680524 0.347418 0.033 Uiso 1 1 calc R U . . .
C21_2 C 0.6964(3) 0.60781(13) 0.31988(10) 0.0288(6) Uani 1 1 d . U . . .
H21_2 H 0.750375 0.604947 0.290462 0.035 Uiso 1 1 calc R U . . .
C22_2 C 0.6111(3) 0.56678(14) 0.32796(10) 0.0307(6) Uani 1 1 d . U . . .
C23_2 C 0.5346(3) 0.57268(14) 0.37182(10) 0.0301(7) Uani 1 1 d . U . . .
H23_2 H 0.475518 0.545563 0.378596 0.036 Uiso 1 1 calc R U . . .
C24_2 C 0.5439(3) 0.61769(13) 0.40564(10) 0.0279(6) Uani 1 1 d . U . . .
H24_2 H 0.489994 0.620721 0.435070 0.034 Uiso 1 1 calc R U . . .
C25_2 C 0.6889(3) 0.51570(17) 0.25018(12) 0.0511(9) Uani 1 1 d . U . . .
H25A_2 H 0.669218 0.485073 0.228192 0.077 Uiso 1 1 calc R U . . .
H25B_2 H 0.774392 0.497912 0.258826 0.077 Uiso 1 1 calc R U . . .
H25C_2 H 0.685012 0.558887 0.234755 0.077 Uiso 1 1 calc R U . . .
C26_2 C 0.5639(4) 0.46236(17) 0.30956(13) 0.0608(11) Uani 1 1 d . U . . .
H26A_2 H 0.559926 0.435119 0.282370 0.091 Uiso 1 1 calc R U . . .
H26B_2 H 0.480776 0.472979 0.329147 0.091 Uiso 1 1 calc R U . . .
H26C_2 H 0.628100 0.437846 0.328713 0.091 Uiso 1 1 calc R U . . .
C27_2 C 0.7498(2) 0.78569(13) 0.57679(9) 0.0242(6) Uani 1 1 d . . . . .
C28_2 C 0.6471(3) 0.76832(14) 0.60511(10) 0.0286(7) Uani 1 1 d . . . . .
C29_2 C 0.5961(3) 0.80255(15) 0.64732(10) 0.0369(8) Uani 1 1 d . . . . .
H29_2 H 0.525328 0.791402 0.666088 0.044 Uiso 1 1 calc R U . . .
C30_2 C 0.6458(3) 0.85212(15) 0.66245(11) 0.0403(8) Uani 1 1 d . . . . .
H30_2 H 0.608911 0.875473 0.691127 0.048 Uiso 1 1 calc R U . . .
C31_2 C 0.7495(3) 0.86763(15) 0.63565(11) 0.0361(8) Uani 1 1 d . . . . .
H31_2 H 0.786160 0.900600 0.646786 0.043 Uiso 1 1 calc R U . . .
C32_2 C 0.8015(3) 0.83599(13) 0.59266(10) 0.0281(7) Uani 1 1 d . . . . .
C33_2 C 0.5920(3) 0.71195(14) 0.59117(11) 0.0353(7) Uani 1 1 d . . . . .
H33A_2 H 0.630258 0.697219 0.558484 0.042 Uiso 1 1 calc R U . . .
H33B_2 H 0.499396 0.728591 0.590814 0.042 Uiso 1 1 calc R U . . .
C34_2 C 0.6148(4) 0.65266(16) 0.62456(12) 0.0544(10) Uani 1 1 d . . . . .
H34A_2 H 0.575675 0.618510 0.614153 0.082 Uiso 1 1 calc R U . . .
H34B_2 H 0.577083 0.666771 0.657014 0.082 Uiso 1 1 calc R U . . .
H34C_2 H 0.706447 0.634578 0.624005 0.082 Uiso 1 1 calc R U . . .
C35_2 C 0.9135(3) 0.85610(14) 0.56350(12) 0.0395(8) Uani 1 1 d . . . . .
H35A_2 H 0.978720 0.857148 0.584485 0.047 Uiso 1 1 calc R U . . .
H35B_2 H 0.951755 0.822235 0.538581 0.047 Uiso 1 1 calc R U . . .
C36_2 C 0.8770(3) 0.92279(16) 0.54018(13) 0.0547(10) Uani 1 1 d . . . . .
H36A_2 H 0.953395 0.934464 0.523604 0.082 Uiso 1 1 calc R U . . .
H36B_2 H 0.835903 0.956299 0.564517 0.082 Uiso 1 1 calc R U . . .
H36C_2 H 0.818036 0.920999 0.517249 0.082 Uiso 1 1 calc R U . . .
C37_2 C 0.8857(3) 0.59337(13) 0.43193(10) 0.0259(6) Uani 1 1 d . . . . .
C38_2 C 0.9746(3) 0.58615(14) 0.39115(10) 0.0287(7) Uani 1 1 d . . . . .
C39_2 C 1.0078(3) 0.52561(15) 0.36766(11) 0.0369(8) Uani 1 1 d . . . . .
H39_2 H 1.068414 0.519598 0.339899 0.044 Uiso 1 1 calc R U . . .
C40_2 C 0.9540(3) 0.47393(15) 0.38406(12) 0.0432(8) Uani 1 1 d . . . . .
H40_2 H 0.978600 0.432540 0.367875 0.052 Uiso 1 1 calc R U . . .
C41_2 C 0.8651(3) 0.48234(15) 0.42367(12) 0.0388(8) Uani 1 1 d . . . . .
H41_2 H 0.827193 0.446783 0.434116 0.047 Uiso 1 1 calc R U . . .
C42_2 C 0.8291(3) 0.54168(13) 0.44893(10) 0.0290(7) Uani 1 1 d . . . . .
C44_2 C 1.1728(3) 0.63250(17) 0.37436(12) 0.0465(9) Uani 1 1 d . . . . .
H44A_2 H 1.201998 0.671285 0.361233 0.070 Uiso 1 1 calc R U . . .
H44B_2 H 1.219489 0.592962 0.356062 0.070 Uiso 1 1 calc R U . . .
H44C_2 H 1.188060 0.626581 0.407713 0.070 Uiso 1 1 calc R U . . .
C43_2 C 1.0308(3) 0.64288(15) 0.37137(11) 0.0351(7) Uani 1 1 d . . . . .
H43A_2 H 0.985098 0.683862 0.388943 0.042 Uiso 1 1 calc R U . . .
H43B_2 H 1.016499 0.649599 0.337605 0.042 Uiso 1 1 calc R U . . .
C45_2 C 0.7322(3) 0.54908(14) 0.49250(11) 0.0339(7) Uani 1 1 d . . . . .
H45A_2 H 0.656784 0.534893 0.484687 0.041 Uiso 1 1 calc R U . . .
H45B_2 H 0.704852 0.596494 0.501586 0.041 Uiso 1 1 calc R U . . .
C46_2 C 0.7810(3) 0.50928(17) 0.53455(12) 0.0498(9) Uani 1 1 d . . . . .
H46A_2 H 0.714163 0.516664 0.561845 0.075 Uiso 1 1 calc R U . . .
H46B_2 H 0.855243 0.523336 0.542770 0.075 Uiso 1 1 calc R U . . .
H46C_2 H 0.805275 0.462062 0.526292 0.075 Uiso 1 1 calc R U . . .
C47_2 C 0.2807(2) 0.80431(14) 0.51488(10) 0.0261(6) Uani 1 1 d . . . . .
C48_2 C 0.2663(2) 0.74510(14) 0.53707(10) 0.0271(7) Uani 1 1 d . . . . .
C49_2 C 0.2388(3) 0.74560(16) 0.58627(11) 0.0369(8) Uani 1 1 d . . . . .
H49_2 H 0.226466 0.706367 0.602339 0.044 Uiso 1 1 calc R U . . .
C50_2 C 0.2292(3) 0.80205(17) 0.61222(11) 0.0423(8) Uani 1 1 d . . . . .
H50_2 H 0.211955 0.801162 0.645950 0.051 Uiso 1 1 calc R U . . .
C51_2 C 0.2443(3) 0.85983(16) 0.58955(11) 0.0387(8) Uani 1 1 d . . . . .
H51_2 H 0.237854 0.898370 0.607885 0.046 Uiso 1 1 calc R U . . .
C52_2 C 0.2690(3) 0.86250(14) 0.54032(10) 0.0300(7) Uani 1 1 d . . . . .
C53_2 C 0.2792(3) 0.68163(14) 0.51039(11) 0.0321(7) Uani 1 1 d . . . . .
H53A_2 H 0.300919 0.689124 0.475954 0.038 Uiso 1 1 calc R U . . .
H53B_2 H 0.196634 0.668806 0.514919 0.038 Uiso 1 1 calc R U . . .
C54_2 C 0.3815(3) 0.62494(15) 0.52714(11) 0.0400(8) Uani 1 1 d . . . . .
H54A_2 H 0.388075 0.584984 0.508471 0.060 Uiso 1 1 calc R U . . .
H54B_2 H 0.358593 0.616114 0.560913 0.060 Uiso 1 1 calc R U . . .
H54C_2 H 0.463431 0.637445 0.522757 0.060 Uiso 1 1 calc R U . . .
C55_2 C 0.2799(3) 0.92716(15) 0.51611(11) 0.0391(8) Uani 1 1 d . . . . .
H55A_2 H 0.193278 0.955006 0.514862 0.047 Uiso 1 1 calc R U . . .
H55B_2 H 0.320208 0.917498 0.482893 0.047 Uiso 1 1 calc R U . . .
C56_2 C 0.3561(3) 0.96700(16) 0.53999(13) 0.0489(9) Uani 1 1 d . . . . .
H56A_2 H 0.362904 1.006461 0.520933 0.073 Uiso 1 1 calc R U . . .
H56B_2 H 0.441365 0.939538 0.542434 0.073 Uiso 1 1 calc R U . . .
H56C_2 H 0.312897 0.980538 0.571924 0.073 Uiso 1 1 calc R U . . .
C57_2 C 0.4862(2) 0.81598(13) 0.35104(9) 0.0236(6) Uani 1 1 d . . . . .
C58_2 C 0.4992(3) 0.77601(13) 0.31111(10) 0.0264(6) Uani 1 1 d . . . . .
C59_2 C 0.5961(3) 0.77890(15) 0.27480(10) 0.0345(7) Uani 1 1 d . . . . .
H59_2 H 0.605492 0.753010 0.246881 0.041 Uiso 1 1 calc R U . . .
C60_2 C 0.6793(3) 0.81898(15) 0.27864(11) 0.0372(8) Uani 1 1 d . . . . .
H60_2 H 0.748791 0.818168 0.254474 0.045 Uiso 1 1 calc R U . . .
C61_2 C 0.6614(3) 0.85992(14) 0.31742(10) 0.0328(7) Uani 1 1 d . . . . .
H61_2 H 0.717642 0.888161 0.319295 0.039 Uiso 1 1 calc R U . . .
C62_2 C 0.5628(3) 0.86086(13) 0.35393(10) 0.0259(6) Uani 1 1 d . . . . .
C63_2 C 0.4115(3) 0.72958(14) 0.30871(10) 0.0328(7) Uani 1 1 d . . . . .
H63A_2 H 0.426214 0.696193 0.334289 0.039 Uiso 1 1 calc R U . . .
H63B_2 H 0.322602 0.755559 0.315394 0.039 Uiso 1 1 calc R U . . .
C64_2 C 0.4264(3) 0.69342(17) 0.26180(11) 0.0484(9) Uani 1 1 d . . . . .
H64A_2 H 0.365521 0.665163 0.263675 0.073 Uiso 1 1 calc R U . . .
H64B_2 H 0.513019 0.665945 0.255273 0.073 Uiso 1 1 calc R U . . .
H64C_2 H 0.410131 0.725787 0.236141 0.073 Uiso 1 1 calc R U . . .
C65_2 C 0.5370(3) 0.91393(13) 0.39170(10) 0.0307(7) Uani 1 1 d . . . . .
H65A_2 H 0.617735 0.916056 0.403210 0.037 Uiso 1 1 calc R U . . .
H65B_2 H 0.479713 0.902448 0.419046 0.037 Uiso 1 1 calc R U . . .
C66_2 C 0.4756(3) 0.98173(15) 0.37204(12) 0.0483(9) Uani 1 1 d . . . . .
H66A_2 H 0.455468 1.014828 0.397595 0.072 Uiso 1 1 calc R U . . .
H66B_2 H 0.397390 0.979188 0.359494 0.072 Uiso 1 1 calc R U . . .
H66C_2 H 0.534784 0.994555 0.346454 0.072 Uiso 1 1 calc R U . . .
C4_2 C 0.9512(2) 0.66599(14) 0.48666(10) 0.0287(7) Uani 1 1 d . . . . .
H4A_2 H 0.996123 0.698059 0.470021 0.034 Uiso 1 1 calc R U . . .
H4AB_2 H 1.014657 0.623750 0.489642 0.034 Uiso 1 1 calc R U . . .
N2_2 N 0.8548(2) 0.65474(11) 0.45789(8) 0.0232(5) Uani 1 1 d . . . . .
C35_3 C 0.9404(16) 0.8667(8) 1.0551(6) 0.049(3) Uani 0.689(7) 1 d . U P B 1
H35A_3 H 1.015719 0.829300 1.055615 0.059 Uiso 0.689(7) 1 calc R U P B 1
H35B_3 H 0.920183 0.871885 1.021940 0.059 Uiso 0.689(7) 1 calc R U P B 1
C36_3 C 0.9730(5) 0.9287(3) 1.06985(19) 0.0521(18) Uani 0.689(7) 1 d . U P B 1
H36A_3 H 1.042674 0.938074 1.047257 0.078 Uiso 0.689(7) 1 calc R U P B 1
H36B_3 H 0.999234 0.922867 1.101783 0.078 Uiso 0.689(7) 1 calc R U P B 1
H36C_3 H 0.898371 0.965883 1.070156 0.078 Uiso 0.689(7) 1 calc R U P B 1
C35_31 C 0.941(4) 0.8725(17) 1.0600(12) 0.044(4) Uani 0.311(7) 1 d . U P B -1
H35A_31 H 0.995259 0.880347 1.083421 0.052 Uiso 0.311(7) 1 calc R U P B -1
H35B_31 H 0.991203 0.835864 1.038945 0.052 Uiso 0.311(7) 1 calc R U P B -1
C36_31 C 0.9100(11) 0.9335(5) 1.0303(4) 0.050(4) Uani 0.311(7) 1 d . U P B -1
H36A_31 H 0.987267 0.939006 1.010362 0.075 Uiso 0.311(7) 1 calc R U P B -1
H36B_31 H 0.876402 0.972223 1.051131 0.075 Uiso 0.311(7) 1 calc R U P B -1
H36C_31 H 0.846246 0.929310 1.009966 0.075 Uiso 0.311(7) 1 calc R U P B -1
C45_4 C 0.7677(8) 0.5619(4) 1.0063(3) 0.0326(17) Uani 0.701(11) 1 d . U P C 1
H45A_4 H 0.823954 0.564877 1.030439 0.039 Uiso 0.701(11) 1 calc R U P C 1
H45B_4 H 0.709203 0.605998 1.004137 0.039 Uiso 0.701(11) 1 calc R U P C 1
C46_4 C 0.6904(7) 0.5117(2) 1.0226(2) 0.048(2) Uani 0.701(11) 1 d . U P C 1
H46A_4 H 0.633083 0.527867 1.051581 0.072 Uiso 0.701(11) 1 calc R U P C 1
H46B_4 H 0.747740 0.469370 1.029292 0.072 Uiso 0.701(11) 1 calc R U P C 1
H46C_4 H 0.640441 0.505261 0.997557 0.072 Uiso 0.701(11) 1 calc R U P C 1
C45_41 C 0.745(2) 0.5507(10) 0.9930(7) 0.044(5) Uani 0.299(11) 1 d . U P C -1
H45A_41 H 0.676312 0.536012 0.980063 0.052 Uiso 0.299(11) 1 calc R U P C -1
H45B_41 H 0.713175 0.597848 1.002284 0.052 Uiso 0.299(11) 1 calc R U P C -1
C46_41 C 0.7795(18) 0.5097(7) 1.0368(5) 0.058(5) Uani 0.299(11) 1 d . U P C -1
H46A_41 H 0.702059 0.510292 1.058836 0.087 Uiso 0.299(11) 1 calc R U P C -1
H46B_41 H 0.837779 0.528521 1.052642 0.087 Uiso 0.299(11) 1 calc R U P C -1
H46C_41 H 0.820572 0.463916 1.027251 0.087 Uiso 0.299(11) 1 calc R U P C -1
C47_5 C 0.3258(4) 0.8331(2) 1.01355(14) 0.0294(12) Uani 0.603(7) 1 d G U P A 1
C48_5 C 0.3354(5) 0.88803(19) 1.03852(16) 0.0386(13) Uani 0.603(7) 1 d G U P A 1
C49_5 C 0.3150(5) 0.8886(2) 1.08799(16) 0.0430(14) Uani 0.603(7) 1 d G U P A 1
H49_5 H 0.321603 0.926075 1.105047 0.052 Uiso 0.603(7) 1 calc R U P A 1
C50_5 C 0.2850(5) 0.8342(2) 1.11250(14) 0.0425(14) Uani 0.603(7) 1 d G U P A 1
H50_5 H 0.271064 0.834549 1.146309 0.051 Uiso 0.603(7) 1 calc R U P A 1
C51_5 C 0.2754(5) 0.7793(2) 1.08754(17) 0.0360(13) Uani 0.603(7) 1 d G U P A 1
H51_5 H 0.254849 0.742140 1.104288 0.043 Uiso 0.603(7) 1 calc R U P A 1
C52_5 C 0.2958(5) 0.7788(2) 1.03807(17) 0.0326(12) Uani 0.603(7) 1 d G U P A 1
C53_5 C 0.3703(6) 0.9479(3) 1.0144(2) 0.0448(15) Uani 0.603(7) 1 d . U P A 1
H53A_5 H 0.400909 0.937072 0.980418 0.054 Uiso 0.603(7) 1 calc R U P A 1
H53B_5 H 0.441595 0.957711 1.028914 0.054 Uiso 0.603(7) 1 calc R U P A 1
C54_5 C 0.2629(6) 1.0096(3) 1.0172(2) 0.0521(17) Uani 0.603(7) 1 d . U P A 1
H54A_5 H 0.290216 1.044622 0.997685 0.078 Uiso 0.603(7) 1 calc R U P A 1
H54B_5 H 0.239929 1.024535 1.050383 0.078 Uiso 0.603(7) 1 calc R U P A 1
H54C_5 H 0.188983 0.999452 1.005453 0.078 Uiso 0.603(7) 1 calc R U P A 1
C55_5 C 0.2833(7) 0.7201(3) 1.0100(3) 0.0452(15) Uani 0.603(7) 1 d . U P A 1
H55A_5 H 0.336929 0.718508 0.978864 0.054 Uiso 0.603(7) 1 calc R U P A 1
H55B_5 H 0.193953 0.727043 1.003743 0.054 Uiso 0.603(7) 1 calc R U P A 1
C56_5 C 0.3210(9) 0.6534(3) 1.0346(3) 0.0573(19) Uani 0.603(7) 1 d . U P A 1
H56A_5 H 0.323953 0.617644 1.012374 0.086 Uiso 0.603(7) 1 calc R U P A 1
H56B_5 H 0.258374 0.651158 1.062388 0.086 Uiso 0.603(7) 1 calc R U P A 1
H56C_5 H 0.404939 0.648586 1.044942 0.086 Uiso 0.603(7) 1 calc R U P A 1
C47_51 C 0.3119(7) 0.8041(4) 1.0147(2) 0.0421(19) Uani 0.397(7) 1 d G U P A -1
C48_51 C 0.3094(7) 0.8612(4) 1.0396(3) 0.050(2) Uani 0.397(7) 1 d G U P A -1
C49_51 C 0.2887(8) 0.8617(4) 1.0891(3) 0.050(2) Uani 0.397(7) 1 d G U P A -1
H49_51 H 0.287016 0.900707 1.106074 0.060 Uiso 0.397(7) 1 calc R U P A -1
C50_51 C 0.2705(8) 0.8050(4) 1.1136(2) 0.051(2) Uani 0.397(7) 1 d G U P A -1
H50_51 H 0.256312 0.805373 1.147433 0.062 Uiso 0.397(7) 1 calc R U P A -1
C51_51 C 0.2730(8) 0.7479(4) 1.0887(3) 0.048(2) Uani 0.397(7) 1 d G U P A -1
H51_51 H 0.260488 0.709229 1.105516 0.058 Uiso 0.397(7) 1 calc R U P A -1
C52_51 C 0.2937(7) 0.7475(4) 1.0393(3) 0.0403(19) Uani 0.397(7) 1 d G U P A -1
C53_51 C 0.3190(10) 0.9233(6) 1.0101(4) 0.061(2) Uani 0.397(7) 1 d . U P A -1
H53A_51 H 0.239013 0.939369 0.995979 0.073 Uiso 0.397(7) 1 calc R U P A -1
H53B_51 H 0.388711 0.910769 0.983528 0.073 Uiso 0.397(7) 1 calc R U P A -1
C54_51 C 0.3433(11) 0.9804(6) 1.0380(4) 0.072(3) Uani 0.397(7) 1 d . U P A -1
H54A_51 H 0.358336 1.015801 1.015953 0.109 Uiso 0.397(7) 1 calc R U P A -1
H54B_51 H 0.417962 0.964131 1.054582 0.109 Uiso 0.397(7) 1 calc R U P A -1
H54C_51 H 0.268964 0.997793 1.061353 0.109 Uiso 0.397(7) 1 calc R U P A -1
C55_51 C 0.2988(9) 0.6835(6) 1.0156(4) 0.045(2) Uani 0.397(7) 1 d . U P A -1
H55A_51 H 0.320455 0.688285 0.980847 0.054 Uiso 0.397(7) 1 calc R U P A -1
H55B_51 H 0.213516 0.673828 1.021226 0.054 Uiso 0.397(7) 1 calc R U P A -1
C56_51 C 0.3972(9) 0.6239(5) 1.0335(3) 0.050(2) Uani 0.397(7) 1 d . U P A -1
H56A_51 H 0.406536 0.585322 1.013091 0.075 Uiso 0.397(7) 1 calc R U P A -1
H56B_51 H 0.367594 0.613301 1.066347 0.075 Uiso 0.397(7) 1 calc R U P A -1
H56C_51 H 0.479442 0.635593 1.032431 0.075 Uiso 0.397(7) 1 calc R U P A -1

loop_
_atom_site_aniso_label
_atom_site_aniso_U_11
_atom_site_aniso_U_22
_atom_site_aniso_U_33
_atom_site_aniso_U_23
_atom_site_aniso_U_13
_atom_site_aniso_U_12
C73 0.041(2) 0.054(2) 0.049(2) 0.0004(19) -0.0039(17) -0.0009(18)
C72 0.047(2) 0.054(2) 0.051(2) 0.0098(19) -0.0034(18) -0.0032(19)
C71 0.047(2) 0.058(2) 0.055(2) 0.007(2) -0.0084(19) -0.0127(19)
C70 0.046(2) 0.070(3) 0.045(2) 0.007(2) -0.0119(18) -0.010(2)
C75 0.055(2) 0.057(2) 0.046(2) 0.0110(19) -0.0087(19) -0.009(2)
C74 0.045(2) 0.050(2) 0.050(2) 0.0024(18) -0.0042(18) -0.0067(18)
C82 0.055(2) 0.061(3) 0.049(2) 0.008(2) -0.0143(19) -0.013(2)
C81 0.051(2) 0.068(3) 0.050(2) 0.005(2) -0.0171(19) -0.007(2)
C80 0.055(2) 0.058(3) 0.061(3) 0.010(2) -0.015(2) -0.007(2)
C85 0.047(2) 0.070(3) 0.061(3) 0.005(2) -0.013(2) -0.012(2)
C84 0.046(2) 0.088(3) 0.056(3) 0.010(2) -0.0138(19) -0.009(2)
C83 0.054(2) 0.075(3) 0.060(3) 0.021(2) -0.012(2) -0.013(2)
C1_5 0.023(2) 0.043(3) 0.033(3) -0.003(3) -0.008(2) -0.004(2)
C2_5 0.015(3) 0.042(4) 0.032(3) -0.001(3) -0.010(3) -0.004(3)
C3_5 0.025(4) 0.034(4) 0.029(3) -0.006(3) -0.003(3) -0.012(3)
N3_5 0.025(2) 0.035(2) 0.027(2) -0.005(2) -0.0063(17) -0.006(2)
C1_51 0.025(3) 0.053(5) 0.042(4) -0.006(4) -0.012(3) -0.011(4)
C2_51 0.027(5) 0.050(6) 0.046(5) -0.007(5) -0.010(4) -0.013(4)
C3_51 0.022(5) 0.055(6) 0.035(5) -0.006(5) -0.012(4) -0.012(5)
N3_51 0.022(3) 0.057(4) 0.036(3) -0.008(4) -0.010(2) -0.009(3)
N4_1 0.0317(14) 0.0407(16) 0.0272(14) -0.0026(12) -0.0091(12) -0.0008(12)
B1_1 0.0313(18) 0.0299(19) 0.0231(18) 0.0012(15) -0.0108(15) -0.0034(15)
N1_1 0.0345(14) 0.0337(15) 0.0250(13) -0.0028(11) -0.0096(11) -0.0014(12)
C1_1 0.0387(17) 0.0398(19) 0.0266(17) -0.0004(14) -0.0100(14) 0.0003(15)
B2_1 0.0341(19) 0.047(2) 0.0219(18) 0.0062(17) -0.0053(16) -0.0100(17)
C3_1 0.0302(16) 0.0316(17) 0.0218(15) 0.0077(13) -0.0039(13) -0.0098(14)
C4_1 0.0307(16) 0.0374(18) 0.0309(17) -0.0003(14) -0.0136(14) -0.0035(14)
C5_1 0.0330(17) 0.0402(19) 0.0331(18) 0.0005(15) -0.0130(14) -0.0024(15)
N5_1 0.0530(17) 0.0424(17) 0.0377(16) 0.0100(13) -0.0068(14) -0.0217(14)
C9_1 0.0332(17) 0.0283(17) 0.0318(18) -0.0010(14) -0.0162(14) -0.0056(14)
N6_1 0.0569(17) 0.0339(15) 0.0694(19) -0.0044(14) -0.0147(15) -0.0275(14)
C10_1 0.0369(17) 0.0292(17) 0.0310(18) -0.0003(14) -0.0148(15) -0.0078(14)
C11_1 0.0346(16) 0.0269(17) 0.0314(17) 0.0061(14) -0.0145(14) -0.0115(14)
C12_1 0.0349(17) 0.0238(16) 0.0407(19) 0.0012(14) -0.0122(15) -0.0065(14)
C13_1 0.0411(18) 0.0209(16) 0.0424(19) 0.0052(15) -0.0147(16) -0.0082(14)
C14_1 0.0389(17) 0.0312(18) 0.0318(18) 0.0072(14) -0.0139(15) -0.0115(14)
C15_1 0.051(2) 0.0317(18) 0.0300(17) -0.0013(14) -0.0131(15) -0.0126(16)
C16_1 0.0503(19) 0.0274(17) 0.0312(18) 0.0025(14) -0.0104(15) -0.0172(15)
C17_1 0.066(2) 0.038(2) 0.056(2) 0.0159(18) -0.0074(19) -0.0246(19)
C18_1 0.100(3) 0.067(3) 0.053(3) -0.010(2) 0.019(2) -0.045(3)
C19_1 0.0322(15) 0.0288(15) 0.0316(15) 0.0105(13) -0.0091(13) -0.0153(12)
C20_1 0.0352(16) 0.0358(17) 0.0473(18) 0.0094(14) -0.0038(14) -0.0161(14)
C21_1 0.0382(16) 0.0330(16) 0.062(2) 0.0104(15) -0.0080(15) -0.0227(14)
C22_1 0.0424(16) 0.0287(15) 0.0546(18) 0.0051(14) -0.0166(14) -0.0203(13)
C23_1 0.0377(16) 0.0314(16) 0.0390(16) 0.0024(13) -0.0091(14) -0.0183(13)
C24_1 0.0306(14) 0.0283(15) 0.0346(16) 0.0036(13) -0.0075(13) -0.0199(12)
C25_1 0.111(3) 0.043(2) 0.103(3) 0.009(2) -0.039(3) -0.049(2)
C26_1 0.072(3) 0.061(3) 0.092(3) -0.033(2) -0.015(2) -0.028(2)
C27_1 0.0341(17) 0.0329(18) 0.0245(16) 0.0050(14) -0.0109(14) -0.0012(14)
C28_1 0.0356(17) 0.0367(18) 0.0290(17) -0.0007(14) -0.0105(14) -0.0037(15)
C29_1 0.0419(19) 0.042(2) 0.0298(18) 0.0041(15) -0.0067(15) -0.0031(16)
C30_1 0.053(2) 0.0282(18) 0.0323(18) -0.0019(15) -0.0077(16) 0.0047(16)
C31_1 0.052(2) 0.0276(18) 0.040(2) -0.0064(15) -0.0099(17) -0.0028(16)
C32_1 0.0414(18) 0.0262(17) 0.0354(18) 0.0004(14) -0.0086(15) -0.0033(14)
C33_1 0.0382(18) 0.049(2) 0.042(2) -0.0072(17) -0.0064(16) -0.0120(16)
C34_1 0.078(3) 0.054(2) 0.045(2) -0.0002(19) -0.001(2) -0.034(2)
C37_1 0.0305(16) 0.0280(17) 0.0297(17) 0.0030(13) -0.0073(14) -0.0080(13)
C38_1 0.0332(16) 0.0370(18) 0.0294(17) -0.0016(14) -0.0084(14) -0.0146(14)
C39_1 0.0430(19) 0.041(2) 0.0379(19) -0.0053(16) -0.0033(16) -0.0128(16)
C40_1 0.052(2) 0.0292(19) 0.053(2) -0.0076(16) -0.0076(18) -0.0124(16)
C41_1 0.045(2) 0.0324(19) 0.059(2) 0.0094(17) -0.0073(18) -0.0146(16)
C42_1 0.0394(18) 0.0302(18) 0.044(2) 0.0073(15) -0.0011(16) -0.0088(15)
C43_1 0.0436(19) 0.045(2) 0.0289(17) -0.0015(15) -0.0016(15) -0.0193(16)
C44_1 0.043(2) 0.059(2) 0.052(2) -0.0011(18) 0.0009(17) -0.0224(18)
C57_1 0.0327(16) 0.0260(16) 0.0275(16) 0.0055(13) -0.0116(14) -0.0047(13)
C58_1 0.0444(19) 0.0259(17) 0.0377(19) 0.0086(14) -0.0221(16) -0.0106(15)
C59_1 0.049(2) 0.040(2) 0.044(2) 0.0177(17) -0.0194(17) -0.0266(17)
C60_1 0.0393(18) 0.052(2) 0.0364(19) 0.0156(17) -0.0090(15) -0.0232(17)
C61_1 0.0376(17) 0.0358(18) 0.0299(17) 0.0024(14) -0.0080(15) -0.0106(15)
C62_1 0.0300(16) 0.0296(17) 0.0272(16) 0.0055(13) -0.0092(13) -0.0100(13)
C63_1 0.063(2) 0.0309(19) 0.058(2) 0.0014(17) -0.0372(19) -0.0062(17)
C64_1 0.099(3) 0.028(2) 0.104(3) 0.006(2) -0.060(3) -0.010(2)
C65_1 0.0344(17) 0.0348(18) 0.0325(17) -0.0014(14) -0.0080(14) -0.0139(14)
C66_1 0.051(2) 0.047(2) 0.048(2) -0.0068(17) -0.0146(17) -0.0243(18)
C2_1 0.0268(15) 0.0350(18) 0.0246(16) 0.0058(13) -0.0038(13) -0.0119(13)
N2_1 0.0301(13) 0.0283(14) 0.0265(13) 0.0015(11) -0.0079(11) -0.0073(11)
B1_2 0.0233(16) 0.0177(16) 0.0243(17) 0.0022(13) -0.0080(14) -0.0033(13)
N1_2 0.0240(12) 0.0206(12) 0.0246(13) -0.0022(10) -0.0081(10) -0.0007(10)
C1_2 0.0240(14) 0.0211(15) 0.0266(15) 0.0036(12) -0.0077(12) -0.0081(12)
B2_2 0.0242(16) 0.0197(17) 0.0288(18) 0.0072(14) -0.0055(14) -0.0111(14)
C2_2 0.0263(15) 0.0193(15) 0.0248(15) 0.0028(12) -0.0062(12) -0.0104(12)
N3_2 0.0202(12) 0.0285(14) 0.0309(14) -0.0015(11) -0.0073(11) -0.0072(10)
C3_2 0.0224(14) 0.0222(15) 0.0249(15) 0.0048(12) -0.0029(12) -0.0094(12)
N4_2 0.0211(12) 0.0245(13) 0.0292(14) 0.0037(11) -0.0089(11) -0.0068(10)
C5_2 0.0262(15) 0.0279(16) 0.0315(17) -0.0019(13) -0.0115(13) -0.0019(13)
N5_2 0.0604(18) 0.0403(17) 0.0294(15) 0.0042(13) -0.0022(14) -0.0234(14)
C6_2 0.0273(15) 0.0148(14) 0.0300(16) 0.0006(12) -0.0085(13) -0.0089(12)
N6_2 0.0475(15) 0.0296(14) 0.0440(15) -0.0098(12) -0.0077(13) -0.0180(12)
C7_2 0.0193(14) 0.0398(18) 0.0338(17) 0.0017(14) -0.0121(13) -0.0064(13)
C8_2 0.0233(15) 0.0335(17) 0.0352(18) 0.0030(14) -0.0090(13) -0.0043(13)
C11_2 0.0240(14) 0.0253(16) 0.0300(16) 0.0088(13) -0.0105(13) -0.0093(12)
C10_2 0.0248(15) 0.0254(16) 0.0380(18) 0.0069(14) -0.0155(14) -0.0068(13)
C9_2 0.0254(15) 0.0210(15) 0.0326(17) -0.0002(13) -0.0133(13) -0.0054(12)
C12_2 0.0247(15) 0.0249(16) 0.0345(17) 0.0021(13) -0.0076(13) -0.0027(12)
C13_2 0.0340(16) 0.0223(16) 0.0400(19) 0.0033(14) -0.0096(15) -0.0078(13)
C14_2 0.0338(16) 0.0309(17) 0.0310(17) 0.0066(14) -0.0097(14) -0.0108(14)
C15_2 0.0362(17) 0.0293(17) 0.0293(17) 0.0001(14) -0.0063(14) -0.0108(14)
C16_2 0.0311(16) 0.0260(16) 0.0347(18) 0.0043(14) -0.0146(14) -0.0098(13)
C17_2 0.068(2) 0.044(2) 0.046(2) 0.0115(17) -0.0085(19) -0.0309(19)
C18_2 0.085(3) 0.060(3) 0.049(2) 0.001(2) 0.017(2) -0.031(2)
C19_2 0.0253(13) 0.0175(13) 0.0295(15) 0.0023(12) -0.0098(12) -0.0065(11)
C20_2 0.0265(14) 0.0282(15) 0.0322(15) 0.0028(13) -0.0104(12) -0.0121(12)
C21_2 0.0305(14) 0.0286(15) 0.0311(15) -0.0004(13) -0.0073(12) -0.0126(12)
C22_2 0.0344(14) 0.0253(14) 0.0366(15) -0.0037(12) -0.0124(13) -0.0106(12)
C23_2 0.0323(15) 0.0228(14) 0.0398(16) -0.0009(13) -0.0062(13) -0.0145(12)
C24_2 0.0277(14) 0.0209(14) 0.0366(16) -0.0005(12) -0.0043(13) -0.0081(12)
C25_2 0.062(2) 0.048(2) 0.047(2) -0.0205(17) -0.0067(18) -0.0191(18)
C26_2 0.088(3) 0.039(2) 0.063(2) -0.0167(18) -0.006(2) -0.031(2)
C27_2 0.0255(15) 0.0223(15) 0.0256(16) 0.0016(12) -0.0094(13) -0.0041(12)
C28_2 0.0270(15) 0.0271(16) 0.0312(17) 0.0031(14) -0.0063(13) -0.0041(13)
C29_2 0.0413(18) 0.0319(18) 0.0318(18) 0.0052(15) -0.0010(15) 0.0000(15)
C30_2 0.054(2) 0.0300(18) 0.0304(18) -0.0045(15) -0.0100(16) 0.0062(16)
C31_2 0.0406(18) 0.0272(17) 0.0410(19) -0.0034(15) -0.0166(16) -0.0024(14)
C32_2 0.0273(15) 0.0214(15) 0.0362(18) -0.0011(13) -0.0113(14) -0.0030(12)
C33_2 0.0322(17) 0.0333(18) 0.0428(19) 0.0027(15) -0.0006(15) -0.0150(14)
C34_2 0.077(3) 0.042(2) 0.049(2) 0.0051(18) 0.001(2) -0.030(2)
C35_2 0.0325(17) 0.0275(17) 0.063(2) -0.0033(16) -0.0104(16) -0.0126(14)
C36_2 0.059(2) 0.038(2) 0.065(3) 0.0016(19) 0.004(2) -0.0155(18)
C37_2 0.0267(15) 0.0206(15) 0.0303(16) -0.0016(13) -0.0096(13) -0.0017(12)
C38_2 0.0291(15) 0.0252(16) 0.0318(17) -0.0001(13) -0.0099(14) -0.0029(13)
C39_2 0.0346(17) 0.0372(19) 0.0375(19) -0.0076(15) -0.0062(15) -0.0036(15)
C40_2 0.049(2) 0.0263(18) 0.052(2) -0.0137(16) -0.0095(18) -0.0001(16)
C41_2 0.0414(18) 0.0227(17) 0.054(2) -0.0034(16) -0.0096(17) -0.0083(14)
C42_2 0.0257(15) 0.0217(16) 0.0416(18) 0.0014(14) -0.0117(14) -0.0058(13)
C44_2 0.0375(19) 0.053(2) 0.052(2) 0.0050(18) -0.0054(17) -0.0167(17)
C43_2 0.0389(18) 0.0339(18) 0.0318(17) 0.0023(14) -0.0016(14) -0.0092(15)
C45_2 0.0301(16) 0.0223(16) 0.050(2) 0.0048(15) -0.0057(15) -0.0081(13)
C46_2 0.050(2) 0.044(2) 0.049(2) 0.0035(17) -0.0044(18) 0.0012(17)
C47_2 0.0161(13) 0.0362(18) 0.0263(16) -0.0026(14) -0.0032(12) -0.0060(12)
C48_2 0.0157(13) 0.0316(17) 0.0354(18) 0.0014(14) -0.0067(13) -0.0066(12)
C49_2 0.0309(17) 0.041(2) 0.0380(19) 0.0047(16) -0.0053(15) -0.0057(15)
C50_2 0.0392(19) 0.055(2) 0.0337(19) -0.0006(17) -0.0077(15) -0.0114(17)
C51_2 0.0317(17) 0.043(2) 0.043(2) -0.0113(16) -0.0066(15) -0.0090(15)
C52_2 0.0235(15) 0.0333(18) 0.0349(18) -0.0053(14) -0.0057(13) -0.0087(13)
C53_2 0.0221(15) 0.0341(18) 0.0424(19) 0.0042(15) -0.0064(14) -0.0107(13)
C54_2 0.0400(18) 0.0309(18) 0.048(2) 0.0027(16) -0.0054(16) -0.0075(15)
C55_2 0.0370(18) 0.0365(19) 0.048(2) -0.0059(16) -0.0053(16) -0.0161(15)
C56_2 0.0383(19) 0.045(2) 0.068(2) -0.0182(19) -0.0011(18) -0.0193(17)
C57_2 0.0217(14) 0.0255(16) 0.0249(15) 0.0058(13) -0.0060(12) -0.0072(12)
C58_2 0.0276(15) 0.0261(16) 0.0272(16) 0.0038(13) -0.0079(13) -0.0079(13)
C59_2 0.0406(18) 0.0353(18) 0.0276(17) 0.0023(14) -0.0080(15) -0.0073(15)
C60_2 0.0319(17) 0.043(2) 0.0379(19) 0.0099(16) -0.0049(15) -0.0113(15)
C61_2 0.0320(17) 0.0314(18) 0.0388(19) 0.0128(15) -0.0132(15) -0.0118(14)
C62_2 0.0248(15) 0.0199(15) 0.0353(17) 0.0081(13) -0.0126(13) -0.0056(12)
C63_2 0.0375(17) 0.0292(17) 0.0356(18) 0.0003(14) -0.0126(14) -0.0118(14)
C64_2 0.059(2) 0.048(2) 0.046(2) -0.0048(17) -0.0198(18) -0.0216(19)
C65_2 0.0315(16) 0.0250(16) 0.0403(18) 0.0036(14) -0.0137(14) -0.0117(13)
C66_2 0.059(2) 0.0269(18) 0.060(2) 0.0055(17) -0.0237(19) -0.0028(16)
C4_2 0.0224(14) 0.0286(17) 0.0361(17) -0.0026(14) -0.0131(13) -0.0024(12)
N2_2 0.0222(12) 0.0198(12) 0.0296(13) -0.0024(10) -0.0093(10) -0.0052(10)
C35_3 0.048(4) 0.041(5) 0.062(5) -0.012(3) 0.002(4) -0.019(3)
C36_3 0.050(3) 0.046(3) 0.066(4) -0.016(3) -0.001(3) -0.024(2)
C35_31 0.049(7) 0.028(7) 0.046(8) 0.000(6) -0.010(6) 0.009(6)
C36_31 0.054(6) 0.035(6) 0.054(7) -0.001(5) -0.009(5) 0.003(5)
C45_4 0.043(3) 0.031(3) 0.027(4) 0.002(3) -0.001(3) -0.019(2)
C46_4 0.059(4) 0.038(3) 0.047(3) 0.003(3) 0.008(3) -0.021(3)
C45_41 0.061(10) 0.032(9) 0.033(9) -0.003(6) -0.015(7) 0.003(7)
C46_41 0.072(10) 0.052(8) 0.041(7) 0.007(6) -0.012(6) 0.005(6)
C47_5 0.029(2) 0.032(3) 0.029(2) -0.009(2) -0.0040(19) -0.008(2)
C48_5 0.041(3) 0.034(3) 0.040(2) -0.010(2) 0.001(2) -0.011(2)
C49_5 0.051(3) 0.039(3) 0.042(3) -0.017(3) 0.001(2) -0.018(2)
C50_5 0.050(3) 0.043(3) 0.036(3) -0.008(3) -0.004(2) -0.014(3)
C51_5 0.040(3) 0.034(3) 0.036(3) -0.004(3) -0.004(2) -0.011(2)
C52_5 0.030(2) 0.033(3) 0.038(2) -0.010(2) -0.005(2) -0.011(2)
C53_5 0.045(3) 0.035(3) 0.052(3) -0.012(3) 0.002(3) -0.006(2)
C54_5 0.051(3) 0.036(3) 0.067(4) -0.005(3) -0.006(3) -0.005(3)
C55_5 0.048(3) 0.034(3) 0.056(3) -0.005(3) -0.001(3) -0.018(3)
C56_5 0.067(4) 0.039(4) 0.065(4) -0.002(3) 0.003(4) -0.016(3)
C47_51 0.027(3) 0.064(4) 0.035(3) -0.012(3) -0.004(3) -0.009(3)
C48_51 0.039(3) 0.064(4) 0.047(3) -0.018(4) 0.000(3) -0.016(3)
C49_51 0.045(4) 0.064(5) 0.041(4) -0.025(4) -0.004(3) -0.011(4)
C50_51 0.043(4) 0.068(5) 0.040(4) -0.018(4) -0.006(3) -0.007(4)
C51_51 0.036(3) 0.069(5) 0.038(4) -0.012(4) -0.007(3) -0.004(4)
C52_51 0.023(3) 0.063(4) 0.033(3) -0.011(4) -0.008(3) -0.004(3)
C53_51 0.048(4) 0.070(5) 0.068(4) -0.035(4) 0.005(4) -0.023(4)
C54_51 0.064(5) 0.077(6) 0.080(5) -0.038(5) 0.006(5) -0.026(5)
C55_51 0.027(3) 0.063(5) 0.039(4) 0.001(4) -0.007(3) 0.003(4)
C56_51 0.035(4) 0.067(6) 0.041(4) 0.010(4) -0.006(4) 0.003(4)

loop_
_atom_type_symbol
_atom_type_description
_atom_type_scat_dispersion_real
_atom_type_scat_dispersion_imag
_atom_type_scat_source
C C 0.0033 0.0016 'International Tables Vol C Tables 4.2.6.8 and 6.1.1.4'
H H 0.0000 0.0000 'International Tables Vol C Tables 4.2.6.8 and 6.1.1.4'
B B 0.0013 0.0007 'International Tables Vol C Tables 4.2.6.8 and 6.1.1.4'
N N 0.0061 0.0033 'International Tables Vol C Tables 4.2.6.8 and 6.1.1.4'

loop_
_exptl_crystal_face_index_h
_exptl_crystal_face_index_k
_exptl_crystal_face_index_l
_exptl_crystal_face_perp_dist
1.00 -1.00 1.00 0.0940
-1.00 0.00 -1.00 0.1110
1.00 0.00 1.00 0.0810
-1.00 1.00 1.00 0.1210
1.00 -1.00 -1.00 0.1110
-1.00 0.00 0.00 0.1310
0.00 1.00 0.00 0.0720
0.00 -1.00 0.00 0.1070
-1.00 -1.00 1.00 0.1380
1.00 1.00 -1.00 0.0860
-1.00 0.00 1.00 0.1410
1.00 0.00 -1.00 0.1020
-1.00 1.00 0.00 0.1220
1.00 -1.00 0.00 0.0990
0.00 -1.00 -2.00 0.1190
0.00 1.00 2.00 0.1020
-1.00 -2.00 -1.00 0.1250
1.00 2.00 1.00 0.1120

loop_
_geom_angle_atom_site_label_1
_geom_angle_atom_site_label_2
_geom_angle_atom_site_label_3
_geom_angle
C74 C73 C72 119.3(3)
C74 C73 H73 120.3
C72 C73 H73 120.3
C73 C72 C71 120.8(3)
C73 C72 H72 119.6
C71 C72 H72 119.6
C70 C71 C72 119.6(3)
C70 C71 H71 120.2
C72 C71 H71 120.2
C71 C70 C75 120.2(3)
C71 C70 H70 119.9
C75 C70 H70 119.9
C74 C75 C70 119.6(3)
C74 C75 H75 120.2
C70 C75 H75 120.2
C73 C74 C75 120.5(3)
C73 C74 H74 119.7
C75 C74 H74 119.7
C81 C82 C83 120.2(4)
C81 C82 H82 119.9
C83 C82 H82 119.9
C82 C81 C80 119.8(4)
C82 C81 H81 120.1
C80 C81 H81 120.1
C81 C80 C85 120.4(4)
C81 C80 H80 119.8
C85 C80 H80 119.8
C80 C85 C84 119.6(4)
C80 C85 H85 120.2
C84 C85 H85 120.2
C83 C84 C85 120.0(4)
C83 C84 H84 120.0
C85 C84 H84 120.0
C82 C83 C84 120.0(4)
C82 C83 H83 120.0
C84 C83 H83 120.0
C1_51 C1_5 C2_51 89.9(13)
C1_51 C1_5 N3_5 93.7(12)
C2_51 C1_5 N3_5 106.5(9)
C1_51 C1_5 C2_5 105.7(13)
C2_51 C1_5 C2_5 16.4(9)
N3_5 C1_5 C2_5 100.6(5)
C1_51 C1_5 N3_51 68.6(11)
C2_51 C1_5 N3_51 105.6(10)
N3_5 C1_5 N3_51 25.0(3)
C2_5 C1_5 N3_51 107.0(6)
C1_51 C1_5 H1A_5 129.0
C2_51 C1_5 H1A_5 121.2
N3_5 C1_5 H1A_5 111.6
C2_5 C1_5 H1A_5 111.6
N3_51 C1_5 H1A_5 127.4
C1_51 C1_5 H1AB_5 21.4
C2_51 C1_5 H1AB_5 95.4
N3_5 C1_5 H1AB_5 111.6
C2_5 C1_5 H1AB_5 111.6
N3_51 C1_5 H1AB_5 87.0
H1A_5 C1_5 H1AB_5 109.4
N4_1 C2_5 C1_5 100.8(7)
N4_1 C2_5 C1_51 93.3(6)
C1_5 C2_5 C1_51 22.0(4)
N4_1 C2_5 H2A_5 111.6
C1_5 C2_5 H2A_5 111.6
C1_51 C2_5 H2A_5 95.9
N4_1 C2_5 H2AB_5 111.6
C1_5 C2_5 H2AB_5 111.6
C1_51 C2_5 H2AB_5 133.2
H2A_5 C2_5 H2AB_5 109.4
N4_1 C3_5 N3_5 105.7(10)
N4_1 C3_5 N3_51 104.5(10)
N3_5 C3_5 N3_51 26.6(4)
N4_1 C3_5 B2_1 128.9(11)
N3_5 C3_5 B2_1 125.4(12)
N3_51 C3_5 B2_1 120.3(12)
N3_51 N3_5 C3_51 74.7(12)
N3_51 N3_5 C3_5 89.2(12)
C3_51 N3_5 C3_5 14.8(12)
N3_51 N3_5 C47_5 87.1(11)
C3_51 N3_5 C47_5 126.6(14)
C3_5 N3_5 C47_5 126.0(8)
N3_51 N3_5 C1_5 87.8(11)
C3_51 N3_5 C1_5 108.2(13)
C3_5 N3_5 C1_5 112.6(8)
C47_5 N3_5 C1_5 121.0(4)
N3_51 N3_5 C47_51 63.1(11)
C3_51 N3_5 C47_51 115.3(13)
C3_5 N3_5 C47_51 121.5(7)
C47_5 N3_5 C47_51 24.1(3)
C1_5 N3_5 C47_51 116.1(5)
N3_51 N3_5 C1_51 62.5(10)
C3_51 N3_5 C1_51 99.2(12)
C3_5 N3_5 C1_51 109.2(8)
C47_5 N3_5 C1_51 116.2(5)
C1_5 N3_5 C1_51 25.2(4)
C47_51 N3_5 C1_51 101.7(5)
C1_5 C1_51 N3_51 84.8(11)
C1_5 C1_51 C2_51 61.8(13)
N3_51 C1_51 C2_51 102.2(9)
C1_5 C1_51 N3_5 61.1(9)
N3_51 C1_51 N3_5 23.7(4)
C2_51 C1_51 N3_5 89.4(8)
C1_5 C1_51 C2_5 52.3(10)
N3_51 C1_51 C2_5 96.6(7)
C2_51 C1_51 C2_5 10.1(10)
N3_5 C1_51 C2_5 81.4(6)
C1_5 C1_51 H1A_51 63.9
N3_51 C1_51 H1A_51 111.3
C2_51 C1_51 H1A_51 111.3
N3_5 C1_51 H1A_51 98.4
C2_5 C1_51 H1A_51 106.3
C1_5 C1_51 H1AB_51 163.8
N3_51 C1_51 H1AB_51 111.3
C2_51 C1_51 H1AB_51 111.3
N3_5 C1_51 H1AB_51 135.0
C2_5 C1_51 H1AB_51 121.4
H1A_51 C1_51 H1AB_51 109.2
C1_5 C2_51 C1_51 28.4(5)
C1_5 C2_51 N4_1 105.0(14)
C1_51 C2_51 N4_1 104.1(11)
C1_5 C2_51 H2A_51 84.8
C1_51 C2_51 H2A_51 110.9
N4_1 C2_51 H2A_51 110.9
C1_5 C2_51 H2AB_51 132.7
C1_51 C2_51 H2AB_51 110.9
N4_1 C2_51 H2AB_51 110.9
H2A_51 C2_51 H2AB_51 108.9
N3_51 C3_51 N3_5 30.0(7)
N3_51 C3_51 N4_1 116.2(17)
N3_5 C3_51 N4_1 108.0(17)
N3_51 C3_51 B2_1 124.7(19)
N3_5 C3_51 B2_1 119.1(19)
N4_1 C3_51 B2_1 118.3(16)
N3_5 N3_51 C3_51 75.3(14)
N3_5 N3_51 C47_51 91.9(12)
C3_51 N3_51 C47_51 128.5(12)
N3_5 N3_51 C1_51 93.8(12)
C3_51 N3_51 C1_51 109.5(13)
C47_51 N3_51 C1_51 121.1(7)
N3_5 N3_51 C3_5 64.2(10)
C3_51 N3_51 C3_5 11.5(13)
C47_51 N3_51 C3_5 123.2(10)
C1_51 N3_51 C3_5 111.6(10)
N3_5 N3_51 C47_5 66.8(10)
C3_51 N3_51 C47_5 117.5(11)
C47_51 N3_51 C47_5 25.1(3)
C1_51 N3_51 C47_5 120.5(7)
C3_5 N3_51 C47_5 108.4(8)
N3_5 N3_51 C1_5 67.2(10)
C3_51 N3_51 C1_5 101.6(12)
C47_51 N3_51 C1_5 119.1(7)
C1_51 N3_51 C1_5 26.6(4)
C3_5 N3_51 C1_5 98.7(9)
C47_5 N3_51 C1_5 106.6(6)
C3_5 N4_1 C3_51 14.8(11)
C3_5 N4_1 C57_1 121.6(6)
C3_51 N4_1 C57_1 128.9(10)
C3_5 N4_1 C2_5 112.6(8)
C3_51 N4_1 C2_5 111.1(11)
C57_1 N4_1 C2_5 118.0(5)
C3_5 N4_1 C2_51 110.0(10)
C3_51 N4_1 C2_51 104.3(13)
C57_1 N4_1 C2_51 126.7(8)
C2_5 N4_1 C2_51 16.6(7)
N1_1 B1_1 C9_1 113.6(2)
N1_1 B1_1 C3_1 110.6(2)
C9_1 B1_1 C3_1 103.2(2)
N1_1 B1_1 C1_1 117.3(2)
C9_1 B1_1 C1_1 108.6(2)
C3_1 B1_1 C1_1 102.1(2)
C27_1 N1_1 C5_1 115.1(2)
C27_1 N1_1 B1_1 122.3(2)
C5_1 N1_1 B1_1 117.8(2)
B2_1 C1_1 B1_1 101.3(2)
B2_1 C1_1 H1A_1 111.5
B1_1 C1_1 H1A_1 111.5
B2_1 C1_1 H1AB_1 111.5
B1_1 C1_1 H1AB_1 111.5
H1A_1 C1_1 H1AB_1 109.3
C2_1 B2_1 C3_5 128.7(6)
C2_1 B2_1 C1_1 114.6(3)
C3_5 B2_1 C1_1 116.6(6)
C2_1 B2_1 C3_51 120.5(8)
C3_5 B2_1 C3_51 11.4(10)
C1_1 B2_1 C3_51 124.7(8)
N2_1 C3_1 C2_1 129.7(3)
N2_1 C3_1 B1_1 116.8(2)
C2_1 C3_1 B1_1 113.5(2)
N2_1 C4_1 C5_1 111.6(2)
N2_1 C4_1 H4A_1 109.3
C5_1 C4_1 H4A_1 109.3
N2_1 C4_1 H4AB_1 109.3
C5_1 C4_1 H4AB_1 109.3
H4A_1 C4_1 H4AB_1 108.0
N1_1 C5_1 C4_1 110.4(2)
N1_1 C5_1 H5A_1 109.6
C4_1 C5_1 H5A_1 109.6
N1_1 C5_1 H5AB_1 109.6
C4_1 C5_1 H5AB_1 109.6
H5A_1 C5_1 H5AB_1 108.1
C14_1 N5_1 C17_1 117.7(3)
C14_1 N5_1 C18_1 118.1(3)
C17_1 N5_1 C18_1 113.8(3)
C10_1 C9_1 B1_1 172.8(3)
C22_1 N6_1 C26_1 117.3(3)
C22_1 N6_1 C25_1 115.8(3)
C26_1 N6_1 C25_1 114.5(3)
C9_1 C10_1 C11_1 179.3(3)
C16_1 C11_1 C12_1 116.3(3)
C16_1 C11_1 C10_1 121.9(3)
C12_1 C11_1 C10_1 121.8(3)
C13_1 C12_1 C11_1 121.9(3)
C13_1 C12_1 H12_1 119.0
C11_1 C12_1 H12_1 119.0
C12_1 C13_1 C14_1 121.2(3)
C12_1 C13_1 H13_1 119.4
C14_1 C13_1 H13_1 119.4
C13_1 C14_1 N5_1 121.9(3)
C13_1 C14_1 C15_1 116.9(3)
N5_1 C14_1 C15_1 121.2(3)
C16_1 C15_1 C14_1 121.2(3)
C16_1 C15_1 H15_1 119.4
C14_1 C15_1 H15_1 119.4
C15_1 C16_1 C11_1 122.4(3)
C15_1 C16_1 H16_1 118.8
C11_1 C16_1 H16_1 118.8
N5_1 C17_1 H17A_1 109.5
N5_1 C17_1 H17B_1 109.5
H17A_1 C17_1 H17B_1 109.5
N5_1 C17_1 H17C_1 109.5
H17A_1 C17_1 H17C_1 109.5
H17B_1 C17_1 H17C_1 109.5
N5_1 C18_1 H18A_1 109.5
N5_1 C18_1 H18B_1 109.5
H18A_1 C18_1 H18B_1 109.5
N5_1 C18_1 H18C_1 109.5
H18A_1 C18_1 H18C_1 109.5
H18B_1 C18_1 H18C_1 109.5
C20_1 C19_1 C24_1 116.0(3)
C20_1 C19_1 C2_1 122.9(3)
C24_1 C19_1 C2_1 121.1(2)
C21_1 C20_1 C19_1 122.4(3)
C21_1 C20_1 H20_1 118.8
C19_1 C20_1 H20_1 118.8
C20_1 C21_1 C22_1 121.4(3)
C20_1 C21_1 H21_1 119.3
C22_1 C21_1 H21_1 119.3
C21_1 C22_1 C23_1 116.8(3)
C21_1 C22_1 N6_1 122.0(3)
C23_1 C22_1 N6_1 121.1(3)
C24_1 C23_1 C22_1 120.9(3)
C24_1 C23_1 H23_1 119.6
C22_1 C23_1 H23_1 119.6
C23_1 C24_1 C19_1 122.5(3)
C23_1 C24_1 H24_1 118.7
C19_1 C24_1 H24_1 118.7
N6_1 C25_1 H25A_1 109.5
N6_1 C25_1 H25B_1 109.5
H25A_1 C25_1 H25B_1 109.5
N6_1 C25_1 H25C_1 109.5
H25A_1 C25_1 H25C_1 109.5
H25B_1 C25_1 H25C_1 109.5
N6_1 C26_1 H26A_1 109.5
N6_1 C26_1 H26B_1 109.5
H26A_1 C26_1 H26B_1 109.5
N6_1 C26_1 H26C_1 109.5
H26A_1 C26_1 H26C_1 109.5
H26B_1 C26_1 H26C_1 109.5
C28_1 C27_1 C32_1 118.9(3)
C28_1 C27_1 N1_1 122.8(3)
C32_1 C27_1 N1_1 118.3(3)
C29_1 C28_1 C27_1 119.5(3)
C29_1 C28_1 C33_1 118.8(3)
C27_1 C28_1 C33_1 121.7(3)
C30_1 C29_1 C28_1 121.4(3)
C30_1 C29_1 H29_1 119.3
C28_1 C29_1 H29_1 119.3
C31_1 C30_1 C29_1 119.4(3)
C31_1 C30_1 H30_1 120.3
C29_1 C30_1 H30_1 120.3
C30_1 C31_1 C32_1 121.1(3)
C30_1 C31_1 H31_1 119.5
C32_1 C31_1 H31_1 119.5
C31_1 C32_1 C27_1 119.7(3)
C31_1 C32_1 C35_31 116.8(14)
C27_1 C32_1 C35_31 123.4(13)
C31_1 C32_1 C35_3 123.8(6)
C27_1 C32_1 C35_3 116.5(6)
C35_31 C32_1 C35_3 7.0(19)
C28_1 C33_1 C34_1 113.6(3)
C28_1 C33_1 H33A_1 108.8
C34_1 C33_1 H33A_1 108.8
C28_1 C33_1 H33B_1 108.8
C34_1 C33_1 H33B_1 108.8
H33A_1 C33_1 H33B_1 107.7
C33_1 C34_1 H34A_1 109.5
C33_1 C34_1 H34B_1 109.5
H34A_1 C34_1 H34B_1 109.5
C33_1 C34_1 H34C_1 109.5
H34A_1 C34_1 H34C_1 109.5
H34B_1 C34_1 H34C_1 109.5
C38_1 C37_1 C42_1 122.1(3)
C38_1 C37_1 N2_1 119.4(2)
C42_1 C37_1 N2_1 118.5(3)
C39_1 C38_1 C37_1 118.2(3)
C39_1 C38_1 C43_1 120.2(3)
C37_1 C38_1 C43_1 121.6(3)
C40_1 C39_1 C38_1 121.2(3)
C40_1 C39_1 H39_1 119.4
C38_1 C39_1 H39_1 119.4
C41_1 C40_1 C39_1 119.7(3)
C41_1 C40_1 H40_1 120.2
C39_1 C40_1 H40_1 120.2
C40_1 C41_1 C42_1 121.3(3)
C40_1 C41_1 H41_1 119.3
C42_1 C41_1 H41_1 119.3
C41_1 C42_1 C37_1 117.5(3)
C41_1 C42_1 C45_41 111.3(8)
C37_1 C42_1 C45_41 129.7(9)
C41_1 C42_1 C45_4 125.7(4)
C37_1 C42_1 C45_4 116.7(4)
C45_41 C42_1 C45_4 20.9(8)
C38_1 C43_1 C44_1 113.8(3)
C38_1 C43_1 H43A_1 108.8
C44_1 C43_1 H43A_1 108.8
C38_1 C43_1 H43B_1 108.8
C44_1 C43_1 H43B_1 108.8
H43A_1 C43_1 H43B_1 107.7
C43_1 C44_1 H44A_1 109.5
C43_1 C44_1 H44B_1 109.5
H44A_1 C44_1 H44B_1 109.5
C43_1 C44_1 H44C_1 109.5
H44A_1 C44_1 H44C_1 109.5
H44B_1 C44_1 H44C_1 109.5
C62_1 C57_1 C58_1 122.4(3)
C62_1 C57_1 N4_1 118.7(2)
C58_1 C57_1 N4_1 118.9(3)
C59_1 C58_1 C57_1 117.1(3)
C59_1 C58_1 C63_1 118.8(3)
C57_1 C58_1 C63_1 123.9(3)
C60_1 C59_1 C58_1 121.4(3)
C60_1 C59_1 H59_1 119.3
C58_1 C59_1 H59_1 119.3
C59_1 C60_1 C61_1 120.1(3)
C59_1 C60_1 H60_1 120.0
C61_1 C60_1 H60_1 120.0
C62_1 C61_1 C60_1 120.9(3)
C62_1 C61_1 H61_1 119.6
C60_1 C61_1 H61_1 119.6
C61_1 C62_1 C57_1 117.8(3)
C61_1 C62_1 C65_1 121.9(3)
C57_1 C62_1 C65_1 120.3(3)
C58_1 C63_1 C64_1 110.6(3)
C58_1 C63_1 H63A_1 109.5
C64_1 C63_1 H63A_1 109.5
C58_1 C63_1 H63B_1 109.5
C64_1 C63_1 H63B_1 109.5
H63A_1 C63_1 H63B_1 108.1
C63_1 C64_1 H64A_1 109.5
C63_1 C64_1 H64B_1 109.5
H64A_1 C64_1 H64B_1 109.5
C63_1 C64_1 H64C_1 109.5
H64A_1 C64_1 H64C_1 109.5
H64B_1 C64_1 H64C_1 109.5
C66_1 C65_1 C62_1 115.6(2)
C66_1 C65_1 H65A_1 108.4
C62_1 C65_1 H65A_1 108.4
C66_1 C65_1 H65B_1 108.4
C62_1 C65_1 H65B_1 108.4
H65A_1 C65_1 H65B_1 107.4
C65_1 C66_1 H66A_1 109.5
C65_1 C66_1 H66B_1 109.5
H66A_1 C66_1 H66B_1 109.5
C65_1 C66_1 H66C_1 109.5
H66A_1 C66_1 H66C_1 109.5
H66B_1 C66_1 H66C_1 109.5
C3_1 C2_1 B2_1 105.9(3)
C3_1 C2_1 C19_1 125.2(3)
B2_1 C2_1 C19_1 128.8(3)
C3_1 N2_1 C37_1 127.3(2)
C3_1 N2_1 C4_1 116.5(2)
C37_1 N2_1 C4_1 116.1(2)
N1_2 B1_2 C9_2 113.2(2)
N1_2 B1_2 C3_2 109.4(2)
C9_2 B1_2 C3_2 103.1(2)
N1_2 B1_2 C1_2 117.9(2)
C9_2 B1_2 C1_2 109.4(2)
C3_2 B1_2 C1_2 102.2(2)
C27_2 N1_2 C5_2 115.3(2)
C27_2 N1_2 B1_2 123.3(2)
C5_2 N1_2 B1_2 119.2(2)
B2_2 C1_2 B1_2 101.0(2)
B2_2 C1_2 H1A_2 111.6
B1_2 C1_2 H1A_2 111.6
B2_2 C1_2 H1AB_2 111.6
B1_2 C1_2 H1AB_2 111.6
H1A_2 C1_2 H1AB_2 109.4
C2_2 B2_2 C1_2 114.6(2)
C2_2 B2_2 C6_2 124.8(2)
C1_2 B2_2 C6_2 120.6(2)
C3_2 C2_2 B2_2 106.0(2)
C3_2 C2_2 C19_2 125.3(2)
B2_2 C2_2 C19_2 128.6(2)
C6_2 N3_2 C47_2 128.0(2)
C6_2 N3_2 C7_2 111.2(2)
C47_2 N3_2 C7_2 120.6(2)
N2_2 C3_2 C2_2 129.3(2)
N2_2 C3_2 B1_2 117.5(2)
C2_2 C3_2 B1_2 113.1(2)
C6_2 N4_2 C57_2 124.6(2)
C6_2 N4_2 C8_2 110.8(2)
C57_2 N4_2 C8_2 121.0(2)
N1_2 C5_2 C4_2 110.6(2)
N1_2 C5_2 H5A_2 109.5
C4_2 C5_2 H5A_2 109.5
N1_2 C5_2 H5AB_2 109.5
C4_2 C5_2 H5AB_2 109.5
H5A_2 C5_2 H5AB_2 108.1
C14_2 N5_2 C18_2 118.5(3)
C14_2 N5_2 C17_2 119.3(3)
C18_2 N5_2 C17_2 116.4(3)
N4_2 C6_2 N3_2 109.6(2)
N4_2 C6_2 B2_2 125.9(2)
N3_2 C6_2 B2_2 124.4(2)
C22_2 N6_2 C25_2 117.0(2)
C22_2 N6_2 C26_2 115.7(3)
C25_2 N6_2 C26_2 114.5(3)
N3_2 C7_2 C8_2 101.9(2)
N3_2 C7_2 H7A_2 111.4
C8_2 C7_2 H7A_2 111.4
N3_2 C7_2 H7AB_2 111.4
C8_2 C7_2 H7AB_2 111.4
H7A_2 C7_2 H7AB_2 109.2
N4_2 C8_2 C7_2 101.8(2)
N4_2 C8_2 H8A_2 111.4
C7_2 C8_2 H8A_2 111.4
N4_2 C8_2 H8AB_2 111.4
C7_2 C8_2 H8AB_2 111.4
H8A_2 C8_2 H8AB_2 109.3
C16_2 C11_2 C12_2 116.5(2)
C16_2 C11_2 C10_2 121.2(2)
C12_2 C11_2 C10_2 122.3(3)
C9_2 C10_2 C11_2 176.9(3)
C10_2 C9_2 B1_2 173.7(3)
C13_2 C12_2 C11_2 122.1(3)
C13_2 C12_2 H12_2 119.0
C11_2 C12_2 H12_2 119.0
C12_2 C13_2 C14_2 120.9(3)
C12_2 C13_2 H13_2 119.6
C14_2 C13_2 H13_2 119.6
N5_2 C14_2 C13_2 121.4(3)
N5_2 C14_2 C15_2 121.1(3)
C13_2 C14_2 C15_2 117.5(3)
C16_2 C15_2 C14_2 120.9(3)
C16_2 C15_2 H15_2 119.5
C14_2 C15_2 H15_2 119.5
C15_2 C16_2 C11_2 122.2(3)
C15_2 C16_2 H16_2 118.9
C11_2 C16_2 H16_2 118.9
N5_2 C17_2 H17A_2 109.5
N5_2 C17_2 H17B_2 109.5
H17A_2 C17_2 H17B_2 109.5
N5_2 C17_2 H17C_2 109.5
H17A_2 C17_2 H17C_2 109.5
H17B_2 C17_2 H17C_2 109.5
N5_2 C18_2 H18A_2 109.5
N5_2 C18_2 H18B_2 109.5
H18A_2 C18_2 H18B_2 109.5
N5_2 C18_2 H18C_2 109.5
H18A_2 C18_2 H18C_2 109.5
H18B_2 C18_2 H18C_2 109.5
C20_2 C19_2 C24_2 115.9(2)
C20_2 C19_2 C2_2 121.0(2)
C24_2 C19_2 C2_2 123.1(2)
C19_2 C20_2 C21_2 122.4(3)
C19_2 C20_2 H20_2 118.8
C21_2 C20_2 H20_2 118.8
C20_2 C21_2 C22_2 121.0(3)
C20_2 C21_2 H21_2 119.5
C22_2 C21_2 H21_2 119.5
C23_2 C22_2 C21_2 117.3(3)
C23_2 C22_2 N6_2 121.0(2)
C21_2 C22_2 N6_2 121.7(3)
C24_2 C23_2 C22_2 120.7(3)
C24_2 C23_2 H23_2 119.6
C22_2 C23_2 H23_2 119.6
C23_2 C24_2 C19_2 122.7(3)
C23_2 C24_2 H24_2 118.7
C19_2 C24_2 H24_2 118.7
N6_2 C25_2 H25A_2 109.5
N6_2 C25_2 H25B_2 109.5
H25A_2 C25_2 H25B_2 109.5
N6_2 C25_2 H25C_2 109.5
H25A_2 C25_2 H25C_2 109.5
H25B_2 C25_2 H25C_2 109.5
N6_2 C26_2 H26A_2 109.5
N6_2 C26_2 H26B_2 109.5
H26A_2 C26_2 H26B_2 109.5
N6_2 C26_2 H26C_2 109.5
H26A_2 C26_2 H26C_2 109.5
H26B_2 C26_2 H26C_2 109.5
C28_2 C27_2 C32_2 119.1(3)
C28_2 C27_2 N1_2 121.9(2)
C32_2 C27_2 N1_2 119.1(2)
C29_2 C28_2 C27_2 119.4(3)
C29_2 C28_2 C33_2 119.2(3)
C27_2 C28_2 C33_2 121.4(3)
C30_2 C29_2 C28_2 121.4(3)
C30_2 C29_2 H29_2 119.3
C28_2 C29_2 H29_2 119.3
C29_2 C30_2 C31_2 119.4(3)
C29_2 C30_2 H30_2 120.3
C31_2 C30_2 H30_2 120.3
C30_2 C31_2 C32_2 121.2(3)
C30_2 C31_2 H31_2 119.4
C32_2 C31_2 H31_2 119.4
C31_2 C32_2 C27_2 119.5(3)
C31_2 C32_2 C35_2 119.5(3)
C27_2 C32_2 C35_2 121.0(3)
C28_2 C33_2 C34_2 113.3(3)
C28_2 C33_2 H33A_2 108.9
C34_2 C33_2 H33A_2 108.9
C28_2 C33_2 H33B_2 108.9
C34_2 C33_2 H33B_2 108.9
H33A_2 C33_2 H33B_2 107.7
C33_2 C34_2 H34A_2 109.5
C33_2 C34_2 H34B_2 109.5
H34A_2 C34_2 H34B_2 109.5
C33_2 C34_2 H34C_2 109.5
H34A_2 C34_2 H34C_2 109.5
H34B_2 C34_2 H34C_2 109.5
C36_2 C35_2 C32_2 113.0(3)
C36_2 C35_2 H35A_2 109.0
C32_2 C35_2 H35A_2 109.0
C36_2 C35_2 H35B_2 109.0
C32_2 C35_2 H35B_2 109.0
H35A_2 C35_2 H35B_2 107.8
C35_2 C36_2 H36A_2 109.5
C35_2 C36_2 H36B_2 109.5
H36A_2 C36_2 H36B_2 109.5
C35_2 C36_2 H36C_2 109.5
H36A_2 C36_2 H36C_2 109.5
H36B_2 C36_2 H36C_2 109.5
C38_2 C37_2 C42_2 121.7(3)
C38_2 C37_2 N2_2 118.8(2)
C42_2 C37_2 N2_2 119.4(2)
C39_2 C38_2 C37_2 118.2(3)
C39_2 C38_2 C43_2 119.9(3)
C37_2 C38_2 C43_2 121.8(3)
C40_2 C39_2 C38_2 120.9(3)
C40_2 C39_2 H39_2 119.5
C38_2 C39_2 H39_2 119.5
C41_2 C40_2 C39_2 120.0(3)
C41_2 C40_2 H40_2 120.0
C39_2 C40_2 H40_2 120.0
C40_2 C41_2 C42_2 121.6(3)
C40_2 C41_2 H41_2 119.2
C42_2 C41_2 H41_2 119.2
C41_2 C42_2 C37_2 117.5(3)
C41_2 C42_2 C45_2 120.2(3)
C37_2 C42_2 C45_2 122.2(3)
C43_2 C44_2 H44A_2 109.5
C43_2 C44_2 H44B_2 109.5
H44A_2 C44_2 H44B_2 109.5
C43_2 C44_2 H44C_2 109.5
H44A_2 C44_2 H44C_2 109.5
H44B_2 C44_2 H44C_2 109.5
C38_2 C43_2 C44_2 114.2(3)
C38_2 C43_2 H43A_2 108.7
C44_2 C43_2 H43A_2 108.7
C38_2 C43_2 H43B_2 108.7
C44_2 C43_2 H43B_2 108.7
H43A_2 C43_2 H43B_2 107.6
C42_2 C45_2 C46_2 113.4(2)
C42_2 C45_2 H45A_2 108.9
C46_2 C45_2 H45A_2 108.9
C42_2 C45_2 H45B_2 108.9
C46_2 C45_2 H45B_2 108.9
H45A_2 C45_2 H45B_2 107.7
C45_2 C46_2 H46A_2 109.5
C45_2 C46_2 H46B_2 109.5
H46A_2 C46_2 H46B_2 109.5
C45_2 C46_2 H46C_2 109.5
H46A_2 C46_2 H46C_2 109.5
H46B_2 C46_2 H46C_2 109.5
C52_2 C47_2 C48_2 122.5(3)
C52_2 C47_2 N3_2 117.6(3)
C48_2 C47_2 N3_2 119.7(2)
C49_2 C48_2 C47_2 117.5(3)
C49_2 C48_2 C53_2 119.1(3)
C47_2 C48_2 C53_2 123.5(3)
C50_2 C49_2 C48_2 121.1(3)
C50_2 C49_2 H49_2 119.5
C48_2 C49_2 H49_2 119.5
C49_2 C50_2 C51_2 120.4(3)
C49_2 C50_2 H50_2 119.8
C51_2 C50_2 H50_2 119.8
C50_2 C51_2 C52_2 120.9(3)
C50_2 C51_2 H51_2 119.5
C52_2 C51_2 H51_2 119.5
C51_2 C52_2 C47_2 117.6(3)
C51_2 C52_2 C55_2 120.0(3)
C47_2 C52_2 C55_2 122.4(3)
C48_2 C53_2 C54_2 112.1(2)
C48_2 C53_2 H53A_2 109.2
C54_2 C53_2 H53A_2 109.2
C48_2 C53_2 H53B_2 109.2
C54_2 C53_2 H53B_2 109.2
H53A_2 C53_2 H53B_2 107.9
C53_2 C54_2 H54A_2 109.5
C53_2 C54_2 H54B_2 109.5
H54A_2 C54_2 H54B_2 109.5
C53_2 C54_2 H54C_2 109.5
H54A_2 C54_2 H54C_2 109.5
H54B_2 C54_2 H54C_2 109.5
C52_2 C55_2 C56_2 115.0(3)
C52_2 C55_2 H55A_2 108.5
C56_2 C55_2 H55A_2 108.5
C52_2 C55_2 H55B_2 108.5
C56_2 C55_2 H55B_2 108.5
H55A_2 C55_2 H55B_2 107.5
C55_2 C56_2 H56A_2 109.5
C55_2 C56_2 H56B_2 109.5
H56A_2 C56_2 H56B_2 109.5
C55_2 C56_2 H56C_2 109.5
H56A_2 C56_2 H56C_2 109.5
H56B_2 C56_2 H56C_2 109.5
C58_2 C57_2 C62_2 122.0(2)
C58_2 C57_2 N4_2 119.0(2)
C62_2 C57_2 N4_2 119.0(2)
C59_2 C58_2 C57_2 117.9(2)
C59_2 C58_2 C63_2 121.7(3)
C57_2 C58_2 C63_2 120.4(2)
C60_2 C59_2 C58_2 121.0(3)
C60_2 C59_2 H59_2 119.5
C58_2 C59_2 H59_2 119.5
C61_2 C60_2 C59_2 120.0(3)
C61_2 C60_2 H60_2 120.0
C59_2 C60_2 H60_2 120.0
C60_2 C61_2 C62_2 121.3(3)
C60_2 C61_2 H61_2 119.3
C62_2 C61_2 H61_2 119.3
C61_2 C62_2 C57_2 117.5(3)
C61_2 C62_2 C65_2 118.4(2)
C57_2 C62_2 C65_2 123.8(2)
C64_2 C63_2 C58_2 115.6(2)
C64_2 C63_2 H63A_2 108.4
C58_2 C63_2 H63A_2 108.4
C64_2 C63_2 H63B_2 108.4
C58_2 C63_2 H63B_2 108.4
H63A_2 C63_2 H63B_2 107.4
C63_2 C64_2 H64A_2 109.5
C63_2 C64_2 H64B_2 109.5
H64A_2 C64_2 H64B_2 109.5
C63_2 C64_2 H64C_2 109.5
H64A_2 C64_2 H64C_2 109.5
H64B_2 C64_2 H64C_2 109.5
C62_2 C65_2 C66_2 111.0(2)
C62_2 C65_2 H65A_2 109.4
C66_2 C65_2 H65A_2 109.4
C62_2 C65_2 H65B_2 109.4
C66_2 C65_2 H65B_2 109.4
H65A_2 C65_2 H65B_2 108.0
C65_2 C66_2 H66A_2 109.5
C65_2 C66_2 H66B_2 109.5
H66A_2 C66_2 H66B_2 109.5
C65_2 C66_2 H66C_2 109.5
H66A_2 C66_2 H66C_2 109.5
H66B_2 C66_2 H66C_2 109.5
N2_2 C4_2 C5_2 112.4(2)
N2_2 C4_2 H4A_2 109.1
C5_2 C4_2 H4A_2 109.1
N2_2 C4_2 H4AB_2 109.1
C5_2 C4_2 H4AB_2 109.1
H4A_2 C4_2 H4AB_2 107.9
C3_2 N2_2 C37_2 127.1(2)
C3_2 N2_2 C4_2 116.5(2)
C37_2 N2_2 C4_2 116.3(2)
C36_3 C35_3 C36_31 54.3(7)
C36_3 C35_3 C32_1 113.5(10)
C36_31 C35_3 C32_1 114.8(12)
C36_3 C35_3 H35A_3 108.9
C36_31 C35_3 H35A_3 136.3
C32_1 C35_3 H35A_3 108.9
C36_3 C35_3 H35B_3 108.9
C36_31 C35_3 H35B_3 56.9
C32_1 C35_3 H35B_3 108.9
H35A_3 C35_3 H35B_3 107.7
C35_31 C36_3 C36_31 66.6(15)
C35_31 C36_3 C35_3 4(2)
C36_31 C36_3 C35_3 63.7(8)
C35_31 C36_3 H36A_3 113.2
C36_31 C36_3 H36A_3 84.2
C35_3 C36_3 H36A_3 109.5
C35_31 C36_3 H36B_3 106.0
C36_31 C36_3 H36B_3 166.4
C35_3 C36_3 H36B_3 109.5
H36A_3 C36_3 H36B_3 109.5
C35_31 C36_3 H36C_3 109.1
C36_31 C36_3 H36C_3 64.7
C35_3 C36_3 H36C_3 109.5
H36A_3 C36_3 H36C_3 109.5
H36B_3 C36_3 H36C_3 109.5
C36_3 C35_31 C36_31 57.8(15)
C36_3 C35_31 C32_1 124(3)
C36_31 C35_31 C32_1 117(2)
C36_3 C35_31 H35A_31 50.8
C36_31 C35_31 H35A_31 108.1
C32_1 C35_31 H35A_31 108.1
C36_3 C35_31 H35B_31 127.2
C36_31 C35_31 H35B_31 108.1
C32_1 C35_31 H35B_31 108.1
H35A_31 C35_31 H35B_31 107.3
C36_3 C36_31 C35_31 55.6(14)
C36_3 C36_31 C35_3 62.0(8)
C35_31 C36_31 C35_3 7.0(19)
C36_3 C36_31 H36A_31 89.5
C35_31 C36_31 H36A_31 109.5
C35_3 C36_31 H36A_31 108.1
C36_3 C36_31 H36B_31 68.6
C35_31 C36_31 H36B_31 109.5
C35_3 C36_31 H36B_31 116.0
H36A_31 C36_31 H36B_31 109.5
C36_3 C36_31 H36C_31 159.8
C35_31 C36_31 H36C_31 109.5
C35_3 C36_31 H36C_31 104.0
H36A_31 C36_31 H36C_31 109.5
H36B_31 C36_31 H36C_31 109.5
C45_41 C45_4 C46_41 96(3)
C45_41 C45_4 C46_4 60(3)
C46_41 C45_4 C46_4 44.2(8)
C45_41 C45_4 C42_1 65(3)
C46_41 C45_4 C42_1 113.1(8)
C46_4 C45_4 C42_1 113.5(5)
C45_41 C45_4 H45A_4 159.2
C46_41 C45_4 H45A_4 67.7
C46_4 C45_4 H45A_4 108.9
C42_1 C45_4 H45A_4 108.9
C45_41 C45_4 H45B_4 92.9
C46_41 C45_4 H45B_4 136.9
C46_4 C45_4 H45B_4 108.9
C42_1 C45_4 H45B_4 108.9
H45A_4 C45_4 H45B_4 107.7
C46_41 C46_4 C45_41 77.0(12)
C46_41 C46_4 C45_4 60.3(7)
C45_41 C46_4 C45_4 21.4(8)
C46_41 C46_4 H46A_4 97.2
C45_41 C46_4 H46A_4 123.4
C45_4 C46_4 H46A_4 109.5
C46_41 C46_4 H46B_4 58.5
C45_41 C46_4 H46B_4 113.8
C45_4 C46_4 H46B_4 109.5
H46A_4 C46_4 H46B_4 109.5
C46_41 C46_4 H46C_4 153.3
C45_41 C46_4 H46C_4 88.7
C45_4 C46_4 H46C_4 109.5
H46A_4 C46_4 H46C_4 109.5
H46B_4 C46_4 H46C_4 109.5
C45_4 C45_41 C46_4 98(3)
C45_4 C45_41 C42_1 94(3)
C46_4 C45_41 C42_1 138.6(16)
C45_4 C45_41 C46_41 63(3)
C46_4 C45_41 C46_41 44.4(9)
C42_1 C45_41 C46_41 112.1(17)
C45_4 C45_41 H45A_41 156.4
C46_4 C45_41 H45A_41 66.6
C42_1 C45_41 H45A_41 109.2
C46_41 C45_41 H45A_41 109.2
C45_4 C45_41 H45B_41 59.3
C46_4 C45_41 H45B_41 111.1
C42_1 C45_41 H45B_41 109.2
C46_41 C45_41 H45B_41 109.2
H45A_41 C45_41 H45B_41 107.9
C46_4 C46_41 C45_4 75.5(10)
C46_4 C46_41 C45_41 58.6(12)
C45_4 C46_41 C45_41 21.4(7)
C46_4 C46_41 H46A_41 60.6
C45_4 C46_41 H46A_41 113.4
C45_41 C46_41 H46A_41 109.5
C46_4 C46_41 H46B_41 154.0
C45_4 C46_41 H46B_41 88.7
C45_41 C46_41 H46B_41 109.5
H46A_41 C46_41 H46B_41 109.5
C46_4 C46_41 H46C_41 96.5
C45_4 C46_41 H46C_41 123.7
C45_41 C46_41 H46C_41 109.5
H46A_41 C46_41 H46C_41 109.5
H46B_41 C46_41 H46C_41 109.5
C47_51 C47_5 C48_51 122.3(12)
C47_51 C47_5 C48_5 146.8(9)
C48_51 C47_5 C48_5 25.3(5)
C47_51 C47_5 C52_5 26.9(9)
C48_51 C47_5 C52_5 96.4(5)
C48_5 C47_5 C52_5 120.0
C47_51 C47_5 N3_5 93.9(9)
C48_51 C47_5 N3_5 140.9(6)
C48_5 C47_5 N3_5 119.1(3)
C52_5 C47_5 N3_5 120.9(3)
C47_51 C47_5 N3_51 67.8(8)
C48_51 C47_5 N3_51 163.3(8)
C48_5 C47_5 N3_51 145.2(4)
C52_5 C47_5 N3_51 94.7(4)
N3_5 C47_5 N3_51 26.1(3)
C47_51 C47_5 C53_51 164.8(11)
C48_51 C47_5 C53_51 55.4(5)
C48_5 C47_5 C53_51 35.2(4)
C52_5 C47_5 C53_51 150.4(4)
N3_5 C47_5 C53_51 85.7(4)
N3_51 C47_5 C53_51 111.0(5)
C47_51 C47_5 C52_51 19.1(6)
C48_51 C47_5 C52_51 105.3(7)
C48_5 C47_5 C52_51 128.4(3)
C52_5 C47_5 C52_51 9.0(3)
N3_5 C47_5 C52_51 112.4(4)
N3_51 C47_5 C52_51 86.4(4)
C53_51 C47_5 C52_51 159.2(5)
C48_51 C48_5 C53_51 119.8(12)
C48_51 C48_5 C47_5 35.6(9)
C53_51 C48_5 C47_5 96.7(6)
C48_51 C48_5 C49_5 86.8(9)
C53_51 C48_5 C49_5 137.4(6)
C47_5 C48_5 C49_5 120.0
C48_51 C48_5 C53_5 153.4(10)
C53_51 C48_5 C53_5 34.3(5)
C47_5 C48_5 C53_5 122.8(4)
C49_5 C48_5 C53_5 117.1(4)
C48_51 C48_5 C49_51 61.3(8)
C53_51 C48_5 C49_51 149.3(8)
C47_5 C48_5 C49_51 95.1(2)
C49_5 C48_5 C49_51 25.5(2)
C53_5 C48_5 C49_51 141.9(4)
C48_51 C48_5 C54_51 158.8(11)
C53_51 C48_5 C54_51 52.2(7)
C47_5 C48_5 C54_51 148.6(4)
C49_5 C48_5 C54_51 90.5(4)
C53_5 C48_5 C54_51 28.0(4)
C49_51 C48_5 C54_51 114.2(5)
C48_51 C48_5 C47_51 25.8(7)
C53_51 C48_5 C47_51 106.0(7)
C47_5 C48_5 C47_51 10.5(3)
C49_5 C48_5 C47_51 109.5(3)
C53_5 C48_5 C47_51 133.3(5)
C49_51 C48_5 C47_51 84.6(3)
C54_51 C48_5 C47_51 158.3(6)
C49_51 C49_5 C50_5 29.8(9)
C49_51 C49_5 C48_5 93.2(9)
C50_5 C49_5 C48_5 120.0
C49_51 C49_5 C48_51 66.5(7)
C50_5 C49_5 C48_51 93.9(3)
C48_5 C49_5 C48_51 26.7(3)
C49_51 C49_5 C50_51 22.0(7)
C50_5 C49_5 C50_51 8.6(3)
C48_5 C49_5 C50_51 111.4(3)
C48_51 C49_5 C50_51 85.3(3)
C49_51 C49_5 H49_5 144.4
C50_5 C49_5 H49_5 120.0
C48_5 C49_5 H49_5 120.0
C48_51 C49_5 H49_5 145.6
C50_51 C49_5 H49_5 128.6
C50_51 C50_5 C49_51 130.9(13)
C50_51 C50_5 C49_5 153.0(9)
C49_51 C50_5 C49_5 23.1(5)
C50_51 C50_5 C51_5 33.3(9)
C49_51 C50_5 C51_5 99.3(5)
C49_5 C50_5 C51_5 120.0
C50_51 C50_5 C51_51 23.5(6)
C49_51 C50_5 C51_51 110.0(7)
C49_5 C50_5 C51_51 130.3(3)
C51_5 C50_5 C51_51 10.7(3)
C50_51 C50_5 H50_5 86.9
C49_51 C50_5 H50_5 139.4
C49_5 C50_5 H50_5 120.0
C51_5 C50_5 H50_5 120.0
C51_51 C50_5 H50_5 109.6
C51_51 C51_5 C50_51 123.7(13)
C51_51 C51_5 C52_5 93.0(10)
C50_51 C51_5 C52_5 143.2(5)
C51_51 C51_5 C50_5 146.1(10)
C50_51 C51_5 C50_5 23.3(5)
C52_5 C51_5 C50_5 120.0
C51_51 C51_5 C52_51 67.2(8)
C50_51 C51_5 C52_51 168.7(7)
C52_5 C51_5 C52_51 25.8(3)
C50_5 C51_5 C52_51 145.3(3)
C51_51 C51_5 C49_51 174.8(13)
C50_51 C51_5 C49_51 52.0(3)
C52_5 C51_5 C49_51 91.2(3)
C50_5 C51_5 C49_51 29.2(3)
C52_51 C51_5 C49_51 117.0(5)
C51_51 C51_5 H51_5 28.1
C50_51 C51_5 H51_5 96.8
C52_5 C51_5 H51_5 120.0
C50_5 C51_5 H51_5 120.0
C52_51 C51_5 H51_5 94.5
C49_51 C51_5 H51_5 148.4
C52_51 C52_5 C47_51 132.7(13)
C52_51 C52_5 C51_5 87.0(9)
C47_51 C52_5 C51_5 140.1(5)
C52_51 C52_5 C47_5 151.8(10)
C47_51 C52_5 C47_5 20.2(5)
C51_5 C52_5 C47_5 120.0
C52_51 C52_5 C55_5 35.3(9)
C47_51 C52_5 C55_5 98.9(7)
C51_5 C52_5 C55_5 121.0(3)
C47_5 C52_5 C55_5 119.0(3)
C52_51 C52_5 C51_51 62.3(8)
C47_51 C52_5 C51_51 164.6(7)
C51_5 C52_5 C51_51 24.7(3)
C47_5 C52_5 C51_51 144.4(3)
C55_5 C52_5 C51_51 96.5(4)
C52_51 C52_5 C48_51 174.5(12)
C47_51 C52_5 C48_51 51.3(3)
C51_5 C52_5 C48_51 88.8(3)
C47_5 C52_5 C48_51 31.6(3)
C55_5 C52_5 C48_51 149.6(5)
C51_51 C52_5 C48_51 113.5(5)
C53_51 C53_5 C54_51 117.4(13)
C53_51 C53_5 C48_5 44.6(9)
C54_51 C53_5 C48_5 102.9(10)
C53_51 C53_5 C54_5 91.2(10)
C54_51 C53_5 C54_5 50.0(9)
C48_5 C53_5 C54_5 114.5(5)
C53_51 C53_5 H53A_5 82.3
C54_51 C53_5 H53A_5 147.8
C48_5 C53_5 H53A_5 108.6
C54_5 C53_5 H53A_5 108.6
C53_51 C53_5 H53B_5 152.7
C54_51 C53_5 H53B_5 67.2
C48_5 C53_5 H53B_5 108.6
C54_5 C53_5 H53B_5 108.6
H53A_5 C53_5 H53B_5 107.6
C54_51 C54_5 C53_5 38.1(6)
C54_51 C54_5 C53_51 59.4(7)
C53_5 C54_5 C53_51 29.4(4)
C54_51 C54_5 H54A_5 111.4
C53_5 C54_5 H54A_5 109.5
C53_51 C54_5 H54A_5 127.8
C54_51 C54_5 H54B_5 73.5
C53_5 C54_5 H54B_5 109.5
C53_51 C54_5 H54B_5 114.6
H54A_5 C54_5 H54B_5 109.5
C54_51 C54_5 H54C_5 135.0
C53_5 C54_5 H54C_5 109.5
C53_51 C54_5 H54C_5 80.9
H54A_5 C54_5 H54C_5 109.5
H54B_5 C54_5 H54C_5 109.5
C55_51 C55_5 C52_51 110.1(14)
C55_51 C55_5 C52_5 130.5(13)
C52_51 C55_5 C52_5 21.1(5)
C55_51 C55_5 C56_5 16.2(11)
C52_51 C55_5 C56_5 93.9(7)
C52_5 C55_5 C56_5 114.4(5)
C55_51 C55_5 C47_51 150.8(14)
C52_51 C55_5 C47_51 48.0(4)
C52_5 C55_5 C47_51 27.3(3)
C56_5 C55_5 C47_51 136.8(6)
C55_51 C55_5 H55A_5 98.5
C52_51 C55_5 H55A_5 123.2
C52_5 C55_5 H55A_5 108.7
C56_5 C55_5 H55A_5 108.7
C47_51 C55_5 H55A_5 84.5
C55_51 C55_5 H55B_5 101.1
C52_51 C55_5 H55B_5 113.2
C52_5 C55_5 H55B_5 108.7
C56_5 C55_5 H55B_5 108.7
C47_51 C55_5 H55B_5 105.8
H55A_5 C55_5 H55B_5 107.6
C55_51 C56_5 C56_51 127.8(16)
C55_51 C56_5 C55_5 14.7(10)
C56_51 C56_5 C55_5 130.7(11)
C55_51 C56_5 C52_51 48.1(10)
C56_51 C56_5 C52_51 125.7(10)
C55_5 C56_5 C52_51 33.3(4)
C55_51 C56_5 H56A_5 94.8
C56_51 C56_5 H56A_5 70.7
C55_5 C56_5 H56A_5 109.5
C52_51 C56_5 H56A_5 142.7
C55_51 C56_5 H56B_5 115.4
C56_51 C56_5 H56B_5 116.8
C55_5 C56_5 H56B_5 109.5
C52_51 C56_5 H56B_5 92.9
H56A_5 C56_5 H56B_5 109.5
C55_51 C56_5 H56C_5 117.1
C56_51 C56_5 H56C_5 39.5
C55_5 C56_5 H56C_5 109.5
C52_51 C56_5 H56C_5 89.4
H56A_5 C56_5 H56C_5 109.5
H56B_5 C56_5 H56C_5 109.5
C47_5 C47_51 C52_5 132.9(13)
C47_5 C47_51 C48_51 34.2(9)
C52_5 C47_51 C48_51 99.8(5)
C47_5 C47_51 C52_51 152.1(9)
C52_5 C47_51 C52_51 20.3(5)
C48_51 C47_51 C52_51 120.0
C47_5 C47_51 N3_51 87.0(9)
C52_5 C47_51 N3_51 140.0(8)
C48_51 C47_51 N3_51 120.0(5)
C52_51 C47_51 N3_51 120.0(5)
C47_5 C47_51 N3_5 62.0(8)
C52_5 C47_51 N3_5 165.0(8)
C48_51 C47_51 N3_5 95.2(4)
C52_51 C47_51 N3_5 144.8(4)
N3_51 C47_51 N3_5 25.1(3)
C47_5 C47_51 C55_5 172.7(11)
C52_5 C47_51 C55_5 53.9(5)
C48_51 C47_51 C55_5 153.0(4)
C52_51 C47_51 C55_5 34.2(4)
N3_51 C47_51 C55_5 86.1(5)
N3_5 C47_51 C55_5 111.2(5)
C47_5 C47_51 C48_5 22.7(6)
C52_5 C47_51 C48_5 110.3(7)
C48_51 C47_51 C48_5 12.3(3)
C52_51 C47_51 C48_5 130.1(3)
N3_51 C47_51 C48_5 109.7(5)
N3_5 C47_51 C48_5 84.6(4)
C55_5 C47_51 C48_5 164.2(5)
C48_5 C48_51 C47_5 119.1(13)
C48_5 C48_51 C47_51 141.8(10)
C47_5 C48_51 C47_51 23.5(5)
C48_5 C48_51 C49_51 93.3(10)
C47_5 C48_51 C49_51 142.3(5)
C47_51 C48_51 C49_51 120.0
C48_5 C48_51 C49_5 66.5(8)
C47_5 C48_51 C49_5 161.1(9)
C47_51 C48_51 C49_5 144.5(3)
C49_51 C48_51 C49_5 26.8(3)
C48_5 C48_51 C53_51 37.6(8)
C47_5 C48_51 C53_51 94.8(7)
C47_51 C48_51 C53_51 117.0(6)
C49_51 C48_51 C53_51 122.8(6)
C49_5 C48_51 C53_51 98.1(5)
C48_5 C48_51 C52_5 161.0(12)
C47_5 C48_51 C52_5 51.9(3)
C47_51 C48_51 C52_5 28.9(3)
C49_51 C48_51 C52_5 91.1(3)
C49_5 C48_51 C52_5 116.4(5)
C53_51 C48_51 C52_5 145.5(7)
C49_5 C49_51 C50_5 127.2(14)
C49_5 C49_51 C50_51 147.4(10)
C50_5 C49_51 C50_51 21.0(5)
C49_5 C49_51 C48_51 86.7(10)
C50_5 C49_51 C48_51 139.4(6)
C50_51 C49_51 C48_51 120.0
C49_5 C49_51 C48_5 61.3(8)
C50_5 C49_51 C48_5 158.1(10)
C50_51 C49_51 C48_5 143.3(3)
C48_51 C49_51 C48_5 25.4(3)
C49_5 C49_51 C51_5 160.6(12)
C50_5 C49_51 C51_5 51.5(3)
C50_51 C49_51 C51_5 31.2(3)
C48_51 C49_51 C51_5 88.8(3)
C48_5 C49_51 C51_5 112.9(5)
C49_5 C49_51 H49_51 38.2
C50_5 C49_51 H49_51 100.0
C50_51 C49_51 H49_51 120.0
C48_51 C49_51 H49_51 120.0
C48_5 C49_51 H49_51 95.8
C51_5 C49_51 H49_51 151.1
C50_5 C50_51 C51_5 123.4(13)
C50_5 C50_51 C49_51 28.1(9)
C51_5 C50_51 C49_51 96.9(5)
C50_5 C50_51 C51_51 145.7(9)
C51_5 C50_51 C51_51 23.2(5)
C49_51 C50_51 C51_51 120.0
C50_5 C50_51 C49_5 18.4(6)
C51_5 C50_51 C49_5 105.3(7)
C49_51 C50_51 C49_5 10.6(3)
C51_51 C50_51 C49_5 128.0(3)
C50_5 C50_51 H50_51 93.2
C51_5 C50_51 H50_51 143.1
C49_51 C50_51 H50_51 120.0
C51_51 C50_51 H50_51 120.0
C49_5 C50_51 H50_51 111.5
C51_5 C51_51 C52_51 86.9(9)
C51_5 C51_51 C50_51 33.1(9)
C52_51 C51_51 C50_51 120.0
C51_5 C51_51 C52_5 62.3(8)
C52_51 C51_51 C52_5 24.7(2)
C50_51 C51_51 C52_5 95.3(2)
C51_5 C51_51 C50_5 23.2(7)
C52_51 C51_51 C50_5 109.5(3)
C50_51 C51_51 C50_5 10.9(3)
C52_5 C51_51 C50_5 84.9(3)
C51_5 C51_51 H51_51 153.0
C52_51 C51_51 H51_51 120.0
C50_51 C51_51 H51_51 120.0
C52_5 C51_51 H51_51 144.6
C50_5 C51_51 H51_51 130.4
C52_5 C52_51 C55_5 123.6(13)
C52_5 C52_51 C51_51 93.1(9)
C55_5 C52_51 C51_51 140.7(7)
C52_5 C52_51 C47_51 27.0(9)
C55_5 C52_51 C47_51 97.9(7)
C51_51 C52_51 C47_51 120.0
C52_5 C52_51 C55_51 150.6(13)
C55_5 C52_51 C55_51 28.4(5)
C51_51 C52_51 C55_51 116.3(6)
C47_51 C52_51 C55_51 123.7(6)
C52_5 C52_51 C51_5 67.2(8)
C55_5 C52_51 C51_5 163.1(9)
C51_51 C52_51 C51_5 25.9(3)
C47_51 C52_51 C51_5 94.2(3)
C55_51 C52_51 C51_5 142.2(7)
C52_5 C52_51 C56_5 168.1(12)
C55_5 C52_51 C56_5 52.7(5)
C51_51 C52_51 C56_5 94.0(4)
C47_51 C52_51 C56_5 144.0(4)
C55_51 C52_51 C56_5 24.4(4)
C51_5 C52_51 C56_5 119.5(6)
C52_5 C52_51 C47_5 19.3(7)
C55_5 C52_51 C47_5 106.7(7)
C51_51 C52_51 C47_5 111.6(3)
C47_51 C52_51 C47_5 8.9(3)
C55_51 C52_51 C47_5 131.9(7)
C51_5 C52_51 C47_5 85.8(3)
C56_5 C52_51 C47_5 150.4(5)
C53_5 C53_51 C48_5 101.1(12)
C53_5 C53_51 C48_51 123.5(13)
C48_5 C53_51 C48_51 22.7(5)
C53_5 C53_51 C54_51 32.7(7)
C48_5 C53_51 C54_51 94.2(9)
C48_51 C53_51 C54_51 114.8(9)
C53_5 C53_51 C54_5 59.4(8)
C48_5 C53_51 C54_5 125.4(8)
C48_51 C53_51 C54_5 136.8(7)
C54_51 C53_51 C54_5 40.5(5)
C53_5 C53_51 C47_5 135.2(12)
C48_5 C53_51 C47_5 48.1(4)
C48_51 C53_51 C47_5 29.8(4)
C54_51 C53_51 C47_5 142.0(10)
C54_5 C53_51 C47_5 161.0(7)
C53_5 C53_51 H53A_51 123.8
C48_5 C53_51 H53A_51 127.1
C48_51 C53_51 H53A_51 108.6
C54_51 C53_51 H53A_51 108.6
C54_5 C53_51 H53A_51 68.9
C47_5 C53_51 H53A_51 100.4
C53_5 C53_51 H53B_51 76.2
C48_5 C53_51 H53B_51 109.2
C48_51 C53_51 H53B_51 108.6
C54_51 C53_51 H53B_51 108.6
C54_5 C53_51 H53B_51 113.2
C47_5 C53_51 H53B_51 84.7
H53A_51 C53_51 H53B_51 107.6
C53_5 C54_51 C54_5 92.0(12)
C53_5 C54_51 C53_51 29.9(7)
C54_5 C54_51 C53_51 80.1(8)
C53_5 C54_51 C48_5 49.1(7)
C54_5 C54_51 C48_5 107.3(8)
C53_51 C54_51 C48_5 33.6(5)
C53_5 C54_51 H54A_51 92.8
C54_5 C54_51 H54A_51 59.6
C53_51 C54_51 H54A_51 109.5
C48_5 C54_51 H54A_51 141.0
C53_5 C54_51 H54B_51 93.4
C54_5 C54_51 H54B_51 168.1
C53_51 C54_51 H54B_51 109.5
C48_5 C54_51 H54B_51 84.2
H54A_51 C54_51 H54B_51 109.5
C53_5 C54_51 H54C_51 139.4
C54_5 C54_51 H54C_51 72.5
C53_51 C54_51 H54C_51 109.5
C48_5 C54_51 H54C_51 99.0
H54A_51 C54_51 H54C_51 109.5
H54B_51 C54_51 H54C_51 109.5
C55_5 C55_51 C56_5 149(2)
C55_5 C55_51 C52_51 41.5(10)
C56_5 C55_51 C52_51 107.6(12)
C55_5 C55_51 C56_51 146.3(16)
C56_5 C55_51 C56_51 27.4(8)
C52_51 C55_51 C56_51 113.5(8)
C55_5 C55_51 H55A_51 72.5
C56_5 C55_51 H55A_51 133.2
C52_51 C55_51 H55A_51 108.9
C56_51 C55_51 H55A_51 108.9
C55_5 C55_51 H55B_51 102.2
C56_5 C55_51 H55B_51 86.9
C52_51 C55_51 H55B_51 108.9
C56_51 C55_51 H55B_51 108.9
H55A_51 C55_51 H55B_51 107.7
C56_5 C56_51 C55_51 24.8(8)
C56_5 C56_51 H56A_51 114.5
C55_51 C56_51 H56A_51 109.5
C56_5 C56_51 H56B_51 85.3
C55_51 C56_51 H56B_51 109.5
H56A_51 C56_51 H56B_51 109.5
C56_5 C56_51 H56C_51 125.1
C55_51 C56_51 H56C_51 109.5
H56A_51 C56_51 H56C_51 109.5
H56B_51 C56_51 H56C_51 109.5

loop_
_geom_bond_atom_site_label_1
_geom_bond_atom_site_label_2
_geom_bond_distance
C73 C74 1.378(4)
C73 C72 1.382(5)
C73 H73 0.9500
C72 C71 1.386(5)
C72 H72 0.9500
C71 C70 1.376(5)
C71 H71 0.9500
C70 C75 1.389(5)
C70 H70 0.9500
C75 C74 1.387(5)
C75 H75 0.9500
C74 H74 0.9500
C82 C81 1.373(5)
C82 C83 1.375(5)
C82 H82 0.9500
C81 C80 1.377(5)
C81 H81 0.9500
C80 C85 1.378(5)
C80 H80 0.9500
C85 C84 1.380(5)
C85 H85 0.9500
C84 C83 1.380(5)
C84 H84 0.9500
C83 H83 0.9500
C1_5 C1_51 0.720(9)
C1_5 C2_51 1.33(2)
C1_5 N3_5 1.478(7)
C1_5 C2_5 1.518(12)
C1_5 N3_51 1.602(11)
C1_5 H1A_5 0.9900
C1_5 H1AB_5 0.9900
C2_5 N4_1 1.464(10)
C2_5 C1_51 1.847(15)
C2_5 H2A_5 0.9900
C2_5 H2AB_5 0.9900
C3_5 N4_1 1.346(18)
C3_5 N3_5 1.362(14)
C3_5 N3_51 1.513(18)
C3_5 B2_1 1.557(16)
N3_5 N3_51 0.678(8)
N3_5 C3_51 1.31(3)
N3_5 C47_5 1.417(6)
N3_5 C47_51 1.601(9)
N3_5 C1_51 1.684(11)
C1_51 N3_51 1.498(12)
C1_51 C2_51 1.515(19)
C1_51 H1A_51 0.9900
C1_51 H1AB_51 0.9900
C2_51 N4_1 1.557(17)
C2_51 H2A_51 0.9900
C2_51 H2AB_51 0.9900
C3_51 N3_51 1.31(2)
C3_51 N4_1 1.36(3)
C3_51 B2_1 1.69(2)
N3_51 C47_51 1.428(10)
N3_51 C47_5 1.540(10)
N4_1 C57_1 1.438(4)
B1_1 N1_1 1.537(4)
B1_1 C9_1 1.615(4)
B1_1 C3_1 1.623(4)
B1_1 C1_1 1.627(4)
N1_1 C27_1 1.415(4)
N1_1 C5_1 1.447(4)
C1_1 B2_1 1.573(4)
C1_1 H1A_1 0.9900
C1_1 H1AB_1 0.9900
B2_1 C2_1 1.485(5)
C3_1 N2_1 1.352(3)
C3_1 C2_1 1.413(4)
C4_1 N2_1 1.475(3)
C4_1 C5_1 1.516(4)
C4_1 H4A_1 0.9900
C4_1 H4AB_1 0.9900
C5_1 H5A_1 0.9900
C5_1 H5AB_1 0.9900
N5_1 C14_1 1.399(4)
N5_1 C17_1 1.452(4)
N5_1 C18_1 1.457(5)
C9_1 C10_1 1.216(4)
N6_1 C22_1 1.418(4)
N6_1 C26_1 1.442(5)
N6_1 C25_1 1.461(4)
C10_1 C11_1 1.439(4)
C11_1 C16_1 1.390(4)
C11_1 C12_1 1.399(4)
C12_1 C13_1 1.389(4)
C12_1 H12_1 0.9500
C13_1 C14_1 1.390(4)
C13_1 H13_1 0.9500
C14_1 C15_1 1.408(4)
C15_1 C16_1 1.375(4)
C15_1 H15_1 0.9500
C16_1 H16_1 0.9500
C17_1 H17A_1 0.9800
C17_1 H17B_1 0.9800
C17_1 H17C_1 0.9800
C18_1 H18A_1 0.9800
C18_1 H18B_1 0.9800
C18_1 H18C_1 0.9800
C19_1 C20_1 1.387(4)
C19_1 C24_1 1.392(4)
C19_1 C2_1 1.499(4)
C20_1 C21_1 1.383(4)
C20_1 H20_1 0.9500
C21_1 C22_1 1.391(4)
C21_1 H21_1 0.9500
C22_1 C23_1 1.402(4)
C23_1 C24_1 1.382(4)
C23_1 H23_1 0.9500
C24_1 H24_1 0.9500
C25_1 H25A_1 0.9800
C25_1 H25B_1 0.9800
C25_1 H25C_1 0.9800
C26_1 H26A_1 0.9800
C26_1 H26B_1 0.9800
C26_1 H26C_1 0.9800
C27_1 C28_1 1.403(4)
C27_1 C32_1 1.409(4)
C28_1 C29_1 1.388(4)
C28_1 C33_1 1.508(4)
C29_1 C30_1 1.380(4)
C29_1 H29_1 0.9500
C30_1 C31_1 1.372(4)
C30_1 H30_1 0.9500
C31_1 C32_1 1.392(4)
C31_1 H31_1 0.9500
C32_1 C35_31 1.53(4)
C32_1 C35_3 1.530(18)
C33_1 C34_1 1.521(4)
C33_1 H33A_1 0.9900
C33_1 H33B_1 0.9900
C34_1 H34A_1 0.9800
C34_1 H34B_1 0.9800
C34_1 H34C_1 0.9800
C37_1 C38_1 1.393(4)
C37_1 C42_1 1.402(4)
C37_1 N2_1 1.439(3)
C38_1 C39_1 1.384(4)
C38_1 C43_1 1.504(4)
C39_1 C40_1 1.383(4)
C39_1 H39_1 0.9500
C40_1 C41_1 1.382(4)
C40_1 H40_1 0.9500
C41_1 C42_1 1.394(4)
C41_1 H41_1 0.9500
C42_1 C45_41 1.42(2)
C42_1 C45_4 1.562(9)
C43_1 C44_1 1.529(4)
C43_1 H43A_1 0.9900
C43_1 H43B_1 0.9900
C44_1 H44A_1 0.9800
C44_1 H44B_1 0.9800
C44_1 H44C_1 0.9800
C57_1 C62_1 1.394(4)
C57_1 C58_1 1.401(4)
C58_1 C59_1 1.393(4)
C58_1 C63_1 1.500(4)
C59_1 C60_1 1.369(4)
C59_1 H59_1 0.9500
C60_1 C61_1 1.392(4)
C60_1 H60_1 0.9500
C61_1 C62_1 1.381(4)
C61_1 H61_1 0.9500
C62_1 C65_1 1.519(4)
C63_1 C64_1 1.534(4)
C63_1 H63A_1 0.9900
C63_1 H63B_1 0.9900
C64_1 H64A_1 0.9800
C64_1 H64B_1 0.9800
C64_1 H64C_1 0.9800
C65_1 C66_1 1.517(4)
C65_1 H65A_1 0.9900
C65_1 H65B_1 0.9900
C66_1 H66A_1 0.9800
C66_1 H66B_1 0.9800
C66_1 H66C_1 0.9800
B1_2 N1_2 1.545(4)
B1_2 C9_2 1.610(4)
B1_2 C3_2 1.626(4)
B1_2 C1_2 1.627(4)
N1_2 C27_2 1.414(3)
N1_2 C5_2 1.440(3)
C1_2 B2_2 1.575(4)
C1_2 H1A_2 0.9900
C1_2 H1AB_2 0.9900
B2_2 C2_2 1.485(4)
B2_2 C6_2 1.602(4)
C2_2 C3_2 1.412(4)
C2_2 C19_2 1.497(4)
N3_2 C6_2 1.340(3)
N3_2 C47_2 1.442(3)
N3_2 C7_2 1.481(3)
C3_2 N2_2 1.357(3)
N4_2 C6_2 1.339(3)
N4_2 C57_2 1.446(3)
N4_2 C8_2 1.483(3)
C5_2 C4_2 1.508(4)
C5_2 H5A_2 0.9900
C5_2 H5AB_2 0.9900
N5_2 C14_2 1.390(4)
N5_2 C18_2 1.429(4)
N5_2 C17_2 1.450(4)
N6_2 C22_2 1.414(3)
N6_2 C25_2 1.439(4)
N6_2 C26_2 1.454(4)
C7_2 C8_2 1.520(4)
C7_2 H7A_2 0.9900
C7_2 H7AB_2 0.9900
C8_2 H8A_2 0.9900
C8_2 H8AB_2 0.9900
C11_2 C16_2 1.398(4)
C11_2 C12_2 1.400(4)
C11_2 C10_2 1.437(4)
C10_2 C9_2 1.212(4)
C12_2 C13_2 1.384(4)
C12_2 H12_2 0.9500
C13_2 C14_2 1.400(4)
C13_2 H13_2 0.9500
C14_2 C15_2 1.404(4)
C15_2 C16_2 1.379(4)
C15_2 H15_2 0.9500
C16_2 H16_2 0.9500
C17_2 H17A_2 0.9800
C17_2 H17B_2 0.9800
C17_2 H17C_2 0.9800
C18_2 H18A_2 0.9800
C18_2 H18B_2 0.9800
C18_2 H18C_2 0.9800
C19_2 C20_2 1.385(4)
C19_2 C24_2 1.396(4)
C20_2 C21_2 1.391(4)
C20_2 H20_2 0.9500
C21_2 C22_2 1.397(4)
C21_2 H21_2 0.9500
C22_2 C23_2 1.395(4)
C23_2 C24_2 1.387(4)
C23_2 H23_2 0.9500
C24_2 H24_2 0.9500
C25_2 H25A_2 0.9800
C25_2 H25B_2 0.9800
C25_2 H25C_2 0.9800
C26_2 H26A_2 0.9800
C26_2 H26B_2 0.9800
C26_2 H26C_2 0.9800
C27_2 C28_2 1.403(4)
C27_2 C32_2 1.408(4)
C28_2 C29_2 1.390(4)
C28_2 C33_2 1.519(4)
C29_2 C30_2 1.373(4)
C29_2 H29_2 0.9500
C30_2 C31_2 1.376(4)
C30_2 H30_2 0.9500
C31_2 C32_2 1.388(4)
C31_2 H31_2 0.9500
C32_2 C35_2 1.518(4)
C33_2 C34_2 1.523(4)
C33_2 H33A_2 0.9900
C33_2 H33B_2 0.9900
C34_2 H34A_2 0.9800
C34_2 H34B_2 0.9800
C34_2 H34C_2 0.9800
C35_2 C36_2 1.506(4)
C35_2 H35A_2 0.9900
C35_2 H35B_2 0.9900
C36_2 H36A_2 0.9800
C36_2 H36B_2 0.9800
C36_2 H36C_2 0.9800
C37_2 C38_2 1.395(4)
C37_2 C42_2 1.403(4)
C37_2 N2_2 1.437(3)
C38_2 C39_2 1.387(4)
C38_2 C43_2 1.513(4)
C39_2 C40_2 1.381(4)
C39_2 H39_2 0.9500
C40_2 C41_2 1.370(4)
C40_2 H40_2 0.9500
C41_2 C42_2 1.390(4)
C41_2 H41_2 0.9500
C42_2 C45_2 1.503(4)
C44_2 C43_2 1.527(4)
C44_2 H44A_2 0.9800
C44_2 H44B_2 0.9800
C44_2 H44C_2 0.9800
C43_2 H43A_2 0.9900
C43_2 H43B_2 0.9900
C45_2 C46_2 1.512(4)
C45_2 H45A_2 0.9900
C45_2 H45B_2 0.9900
C46_2 H46A_2 0.9800
C46_2 H46B_2 0.9800
C46_2 H46C_2 0.9800
C47_2 C52_2 1.396(4)
C47_2 C48_2 1.397(4)
C48_2 C49_2 1.387(4)
C48_2 C53_2 1.506(4)
C49_2 C50_2 1.377(4)
C49_2 H49_2 0.9500
C50_2 C51_2 1.378(4)
C50_2 H50_2 0.9500
C51_2 C52_2 1.387(4)
C51_2 H51_2 0.9500
C52_2 C55_2 1.512(4)
C53_2 C54_2 1.531(4)
C53_2 H53A_2 0.9900
C53_2 H53B_2 0.9900
C54_2 H54A_2 0.9800
C54_2 H54B_2 0.9800
C54_2 H54C_2 0.9800
C55_2 C56_2 1.529(4)
C55_2 H55A_2 0.9900
C55_2 H55B_2 0.9900
C56_2 H56A_2 0.9800
C56_2 H56B_2 0.9800
C56_2 H56C_2 0.9800
C57_2 C58_2 1.395(4)
C57_2 C62_2 1.401(4)
C58_2 C59_2 1.386(4)
C58_2 C63_2 1.518(4)
C59_2 C60_2 1.385(4)
C59_2 H59_2 0.9500
C60_2 C61_2 1.374(4)
C60_2 H60_2 0.9500
C61_2 C62_2 1.389(4)
C61_2 H61_2 0.9500
C62_2 C65_2 1.510(4)
C63_2 C64_2 1.517(4)
C63_2 H63A_2 0.9900
C63_2 H63B_2 0.9900
C64_2 H64A_2 0.9800
C64_2 H64B_2 0.9800
C64_2 H64C_2 0.9800
C65_2 C66_2 1.532(4)
C65_2 H65A_2 0.9900
C65_2 H65B_2 0.9900
C66_2 H66A_2 0.9800
C66_2 H66B_2 0.9800
C66_2 H66C_2 0.9800
C4_2 N2_2 1.476(3)
C4_2 H4A_2 0.9900
C4_2 H4AB_2 0.9900
C35_3 C36_3 1.499(16)
C35_3 C36_31 1.522(19)
C35_3 H35A_3 0.9900
C35_3 H35B_3 0.9900
C36_3 C35_31 1.34(4)
C36_3 C36_31 1.379(12)
C36_3 H36A_3 0.9800
C36_3 H36B_3 0.9800
C36_3 H36C_3 0.9800
C35_31 C36_31 1.49(4)
C35_31 H35A_31 0.9900
C35_31 H35B_31 0.9900
C36_31 H36A_31 0.9800
C36_31 H36B_31 0.9800
C36_31 H36C_31 0.9800
C45_4 C45_41 0.559(17)
C45_4 C46_41 1.360(14)
C45_4 C46_4 1.517(10)
C45_4 H45A_4 0.9900
C45_4 H45B_4 0.9900
C46_4 C46_41 1.092(16)
C46_4 C45_41 1.33(2)
C46_4 H46A_4 0.9800
C46_4 H46B_4 0.9800
C46_4 H46C_4 0.9800
C45_41 C46_41 1.52(3)
C45_41 H45A_41 0.9900
C45_41 H45B_41 0.9900
C46_41 H46A_41 0.9800
C46_41 H46B_41 0.9800
C46_41 H46C_41 0.9800
C47_5 C47_51 0.655(7)
C47_5 C48_51 0.925(10)
C47_5 C48_5 1.3900
C47_5 C52_5 1.3900
C47_5 C53_51 1.855(11)
C47_5 C52_51 1.992(7)
C48_5 C48_51 0.680(6)
C48_5 C53_51 1.076(12)
C48_5 C49_5 1.3900
C48_5 C53_5 1.504(7)
C48_5 C49_51 1.582(10)
C48_5 C54_51 1.939(12)
C48_5 C47_51 1.970(7)
C49_5 C49_51 0.683(7)
C49_5 C50_5 1.3900
C49_5 C48_51 1.513(10)
C49_5 C50_51 2.000(8)
C49_5 H49_5 0.9500
C50_5 C50_51 0.659(8)
C50_5 C49_51 0.866(10)
C50_5 C51_5 1.3900
C50_5 C51_51 1.970(7)
C50_5 H50_5 0.9500
C51_5 C51_51 0.657(6)
C51_5 C50_51 0.913(9)
C51_5 C52_5 1.3900
C51_5 C52_51 1.506(10)
C51_5 C49_51 1.752(6)
C51_5 H51_5 0.9500
C52_5 C52_51 0.656(6)
C52_5 C47_51 0.859(9)
C52_5 C55_5 1.516(7)
C52_5 C51_51 1.568(10)
C52_5 C48_51 1.754(6)
C53_5 C53_51 0.864(9)
C53_5 C54_51 0.934(10)
C53_5 C54_5 1.515(8)
C53_5 H53A_5 0.9900
C53_5 H53B_5 0.9900
C54_5 C54_51 1.161(12)
C54_5 C53_51 1.760(12)
C54_5 H54A_5 0.9800
C54_5 H54B_5 0.9800
C54_5 H54C_5 0.9800
C55_5 C55_51 0.754(11)
C55_5 C52_51 1.051(9)
C55_5 C56_5 1.523(8)
C55_5 C47_51 1.854(9)
C55_5 H55A_5 0.9900
C55_5 H55B_5 0.9900
C56_5 C55_51 0.826(10)
C56_5 C56_51 0.907(10)
C56_5 C52_51 1.909(9)
C56_5 H56A_5 0.9800
C56_5 H56B_5 0.9800
C56_5 H56C_5 0.9800
C47_51 C48_51 1.3900
C47_51 C52_51 1.3900
C48_51 C49_51 1.3900
C48_51 C53_51 1.532(13)
C49_51 C50_51 1.3900
C49_51 H49_51 0.9500
C50_51 C51_51 1.3900
C50_51 H50_51 0.9500
C51_51 C52_51 1.3900
C51_51 H51_51 0.9500
C52_51 C55_51 1.490(12)
C53_51 C54_51 1.537(14)
C53_51 H53A_51 0.9900
C53_51 H53B_51 0.9900
C54_51 H54A_51 0.9800
C54_51 H54B_51 0.9800
C54_51 H54C_51 0.9800
C55_51 C56_51 1.556(13)
C55_51 H55A_51 0.9900
C55_51 H55B_51 0.9900
C56_51 H56A_51 0.9800
C56_51 H56B_51 0.9800
C56_51 H56C_51 0.9800

loop_
_geom_torsion_atom_site_label_1
_geom_torsion_atom_site_label_2
_geom_torsion_atom_site_label_3
_geom_torsion_atom_site_label_4
_geom_torsion
C74 C73 C72 C71 -0.6(5)
C73 C72 C71 C70 0.6(6)
C72 C71 C70 C75 -0.2(6)
C71 C70 C75 C74 -0.1(6)
C72 C73 C74 C75 0.3(5)
C70 C75 C74 C73 0.1(5)
C83 C82 C81 C80 -0.7(6)
C82 C81 C80 C85 0.8(6)
C81 C80 C85 C84 -0.6(6)
C80 C85 C84 C83 0.2(6)
C81 C82 C83 C84 0.3(6)
C85 C84 C83 C82 -0.1(6)
C1_51 C1_5 C2_5 N4_1 -71.7(12)
C2_51 C1_5 C2_5 N4_1 -87(4)
N3_5 C1_5 C2_5 N4_1 25.2(6)
N3_51 C1_5 C2_5 N4_1 0.2(7)
C2_51 C1_5 C2_5 C1_51 -16(4)
N3_5 C1_5 C2_5 C1_51 96.9(12)
N3_51 C1_5 C2_5 C1_51 71.9(12)
N4_1 C3_5 N3_5 N3_51 91.0(12)
B2_1 C3_5 N3_5 N3_51 -87.9(13)
N4_1 C3_5 N3_5 C3_51 79(7)
N3_51 C3_5 N3_5 C3_51 -12(7)
B2_1 C3_5 N3_5 C3_51 -100(8)
N4_1 C3_5 N3_5 C47_5 176.9(5)
N3_51 C3_5 N3_5 C47_5 85.9(12)
B2_1 C3_5 N3_5 C47_5 -2.0(12)
N4_1 C3_5 N3_5 C1_5 3.8(8)
N3_51 C3_5 N3_5 C1_5 -87.2(11)
B2_1 C3_5 N3_5 C1_5 -175.1(7)
N4_1 C3_5 N3_5 C47_51 148.3(6)
N3_51 C3_5 N3_5 C47_51 57.3(11)
B2_1 C3_5 N3_5 C47_51 -30.6(11)
N4_1 C3_5 N3_5 C1_51 30.6(8)
N3_51 C3_5 N3_5 C1_51 -60.4(11)
B2_1 C3_5 N3_5 C1_51 -148.3(8)
C1_51 C1_5 N3_5 N3_51 -0.9(15)
C2_51 C1_5 N3_5 N3_51 -91.8(13)
C2_5 C1_5 N3_5 N3_51 -107.5(12)
C1_51 C1_5 N3_5 C3_51 72.3(15)
C2_51 C1_5 N3_5 C3_51 -18.7(12)
C2_5 C1_5 N3_5 C3_51 -34.4(11)
N3_51 C1_5 N3_5 C3_51 73.1(13)
C1_51 C1_5 N3_5 C3_5 87.3(13)
C2_51 C1_5 N3_5 C3_5 -3.6(10)
C2_5 C1_5 N3_5 C3_5 -19.3(7)
N3_51 C1_5 N3_5 C3_5 88.2(12)
C1_51 C1_5 N3_5 C47_5 -86.2(13)
C2_51 C1_5 N3_5 C47_5 -177.1(8)
C2_5 C1_5 N3_5 C47_5 167.2(5)
N3_51 C1_5 N3_5 C47_5 -85.3(12)
C1_51 C1_5 N3_5 C47_51 -59.2(13)
C2_51 C1_5 N3_5 C47_51 -150.2(8)
C2_5 C1_5 N3_5 C47_51 -165.9(5)
N3_51 C1_5 N3_5 C47_51 -58.4(10)
C2_51 C1_5 N3_5 C1_51 -90.9(14)
C2_5 C1_5 N3_5 C1_51 -106.7(13)
N3_51 C1_5 N3_5 C1_51 0.9(15)
C2_51 C1_5 C1_51 N3_51 106.9(10)
N3_5 C1_5 C1_51 N3_51 0.4(7)
C2_5 C1_5 C1_51 N3_51 102.5(7)
N3_5 C1_5 C1_51 C2_51 -106.5(10)
C2_5 C1_5 C1_51 C2_51 -4.4(11)
N3_51 C1_5 C1_51 C2_51 -106.9(10)
C2_51 C1_5 C1_51 N3_5 106.5(10)
C2_5 C1_5 C1_51 N3_5 102.1(7)
N3_51 C1_5 C1_51 N3_5 -0.4(7)
C2_51 C1_5 C1_51 C2_5 4.4(11)
N3_5 C1_5 C1_51 C2_5 -102.1(7)
N3_51 C1_5 C1_51 C2_5 -102.5(7)
N3_51 N3_5 C1_51 C1_5 179.0(16)
C3_51 N3_5 C1_51 C1_5 -113.6(15)
C3_5 N3_5 C1_51 C1_5 -102.4(13)
C47_5 N3_5 C1_51 C1_5 107.6(12)
C47_51 N3_5 C1_51 C1_5 128.0(11)
C3_51 N3_5 C1_51 N3_51 67.4(14)
C3_5 N3_5 C1_51 N3_51 78.6(13)
C47_5 N3_5 C1_51 N3_51 -71.4(12)
C1_5 N3_5 C1_51 N3_51 -179.0(16)
C47_51 N3_5 C1_51 N3_51 -51.0(11)
N3_51 N3_5 C1_51 C2_51 -123.3(14)
C3_51 N3_5 C1_51 C2_51 -55.9(13)
C3_5 N3_5 C1_51 C2_51 -44.7(10)
C47_5 N3_5 C1_51 C2_51 165.3(8)
C1_5 N3_5 C1_51 C2_51 57.7(12)
C47_51 N3_5 C1_51 C2_51 -174.3(8)
N3_51 N3_5 C1_51 C2_5 -129.5(12)
C3_51 N3_5 C1_51 C2_5 -62.1(12)
C3_5 N3_5 C1_51 C2_5 -50.9(7)
C47_5 N3_5 C1_51 C2_5 159.1(5)
C1_5 N3_5 C1_51 C2_5 51.5(10)
C47_51 N3_5 C1_51 C2_5 179.5(5)
N4_1 C2_5 C1_51 C1_5 110.9(12)
N4_1 C2_5 C1_51 N3_51 32.7(7)
C1_5 C2_5 C1_51 N3_51 -78.2(11)
N4_1 C2_5 C1_51 C2_51 -92(5)
C1_5 C2_5 C1_51 C2_51 158(5)
N4_1 C2_5 C1_51 N3_5 50.9(6)
C1_5 C2_5 C1_51 N3_5 -60.0(10)
N3_5 C1_5 C2_51 C1_51 93.8(12)
C2_5 C1_5 C2_51 C1_51 165(4)
N3_51 C1_5 C2_51 C1_51 67.7(11)
C1_51 C1_5 C2_51 N4_1 -92.0(13)
N3_5 C1_5 C2_51 N4_1 1.8(10)
C2_5 C1_5 C2_51 N4_1 73(4)
N3_51 C1_5 C2_51 N4_1 -24.3(10)
N3_51 C1_51 C2_51 C1_5 -77.2(12)
N3_5 C1_51 C2_51 C1_5 -57.1(11)
C2_5 C1_51 C2_51 C1_5 -20(5)
C1_5 C1_51 C2_51 N4_1 95.5(15)
N3_51 C1_51 C2_51 N4_1 18.3(11)
N3_5 C1_51 C2_51 N4_1 38.4(9)
C2_5 C1_51 C2_51 N4_1 75(5)
C3_5 N3_5 C3_51 N3_51 168(7)
C47_5 N3_5 C3_51 N3_51 74.5(12)
C1_5 N3_5 C3_51 N3_51 -82.4(11)
C47_51 N3_5 C3_51 N3_51 49.6(10)
C1_51 N3_5 C3_51 N3_51 -58.1(10)
N3_51 N3_5 C3_51 N4_1 111.5(15)
C3_5 N3_5 C3_51 N4_1 -81(7)
C47_5 N3_5 C3_51 N4_1 -174.0(6)
C1_5 N3_5 C3_51 N4_1 29.1(14)
C47_51 N3_5 C3_51 N4_1 161.0(8)
C1_51 N3_5 C3_51 N4_1 53.4(13)
N3_51 N3_5 C3_51 B2_1 -109.9(17)
C3_5 N3_5 C3_51 B2_1 58(6)
C47_5 N3_5 C3_51 B2_1 -35.3(19)
C1_5 N3_5 C3_51 B2_1 167.8(11)
C47_51 N3_5 C3_51 B2_1 -60.3(16)
C1_51 N3_5 C3_51 B2_1 -167.9(12)
C3_5 N3_5 N3_51 C3_51 -3.1(19)
C47_5 N3_5 N3_51 C3_51 -129.2(13)
C1_5 N3_5 N3_51 C3_51 109.6(13)
C47_51 N3_5 N3_51 C3_51 -129.5(13)
C1_51 N3_5 N3_51 C3_51 109.2(13)
C3_51 N3_5 N3_51 C47_51 129.5(13)
C3_5 N3_5 N3_51 C47_51 126.4(8)
C47_5 N3_5 N3_51 C47_51 0.3(6)
C1_5 N3_5 N3_51 C47_51 -120.9(5)
C1_51 N3_5 N3_51 C47_51 -121.4(8)
C3_51 N3_5 N3_51 C1_51 -109.2(13)
C3_5 N3_5 N3_51 C1_51 -112.3(9)
C47_5 N3_5 N3_51 C1_51 121.7(6)
C1_5 N3_5 N3_51 C1_51 0.4(7)
C47_51 N3_5 N3_51 C1_51 121.4(8)
C3_51 N3_5 N3_51 C3_5 3.1(19)
C47_5 N3_5 N3_51 C3_5 -126.1(7)
C1_5 N3_5 N3_51 C3_5 112.7(8)
C47_51 N3_5 N3_51 C3_5 -126.4(8)
C1_51 N3_5 N3_51 C3_5 112.3(9)
C3_51 N3_5 N3_51 C47_5 129.2(13)
C3_5 N3_5 N3_51 C47_5 126.1(7)
C1_5 N3_5 N3_51 C47_5 -121.2(4)
C47_51 N3_5 N3_51 C47_5 -0.3(6)
C1_51 N3_5 N3_51 C47_5 -121.7(6)
C3_51 N3_5 N3_51 C1_5 -109.6(13)
C3_5 N3_5 N3_51 C1_5 -112.7(7)
C47_5 N3_5 N3_51 C1_5 121.2(4)
C47_51 N3_5 N3_51 C1_5 120.9(5)
C1_51 N3_5 N3_51 C1_5 -0.4(7)
N4_1 C3_51 N3_51 N3_5 -80.6(17)
B2_1 C3_51 N3_51 N3_5 89.0(18)
N3_5 C3_51 N3_51 C47_51 -80.5(15)
N4_1 C3_51 N3_51 C47_51 -161.0(11)
B2_1 C3_51 N3_51 C47_51 9(2)
N3_5 C3_51 N3_51 C1_51 88.8(13)
N4_1 C3_51 N3_51 C1_51 8.3(18)
B2_1 C3_51 N3_51 C1_51 177.8(12)
N3_5 C3_51 N3_51 C3_5 -14(8)
N4_1 C3_51 N3_51 C3_5 -95(9)
B2_1 C3_51 N3_51 C3_5 75(9)
N3_5 C3_51 N3_51 C47_5 -53.4(12)
N4_1 C3_51 N3_51 C47_5 -134.0(13)
B2_1 C3_51 N3_51 C47_5 35.6(19)
N3_5 C3_51 N3_51 C1_5 62.4(12)
N4_1 C3_51 N3_51 C1_5 -18.1(16)
B2_1 C3_51 N3_51 C1_5 151.5(13)
C1_5 C1_51 N3_51 N3_5 -0.9(14)
C2_51 C1_51 N3_51 N3_5 58.8(14)
C2_5 C1_51 N3_51 N3_5 50.2(12)
C1_5 C1_51 N3_51 C3_51 -76.6(16)
C2_51 C1_51 N3_51 C3_51 -17.0(13)
N3_5 C1_51 N3_51 C3_51 -75.7(15)
C2_5 C1_51 N3_51 C3_51 -25.5(12)
C1_5 C1_51 N3_51 C47_51 93.6(13)
C2_51 C1_51 N3_51 C47_51 153.3(9)
N3_5 C1_51 N3_51 C47_51 94.5(13)
C2_5 C1_51 N3_51 C47_51 144.7(8)
C1_5 C1_51 N3_51 C3_5 -64.5(13)
C2_51 C1_51 N3_51 C3_5 -4.9(12)
N3_5 C1_51 N3_51 C3_5 -63.7(11)
C2_5 C1_51 N3_51 C3_5 -13.5(9)
C1_5 C1_51 N3_51 C47_5 64.3(13)
C2_51 C1_51 N3_51 C47_5 123.9(9)
N3_5 C1_51 N3_51 C47_5 65.2(10)
C2_5 C1_51 N3_51 C47_5 115.4(8)
C2_51 C1_51 N3_51 C1_5 59.6(13)
N3_5 C1_51 N3_51 C1_5 0.9(14)
C2_5 C1_51 N3_51 C1_5 51.1(10)
N4_1 C3_5 N3_51 N3_5 -96.3(12)
B2_1 C3_5 N3_51 N3_5 109.4(13)
N4_1 C3_5 N3_51 C3_51 69(9)
N3_5 C3_5 N3_51 C3_51 165(9)
B2_1 C3_5 N3_51 C3_51 -86(9)
N4_1 C3_5 N3_51 C47_51 -170.4(7)
N3_5 C3_5 N3_51 C47_51 -74.1(11)
B2_1 C3_5 N3_51 C47_51 35.2(14)
N4_1 C3_5 N3_51 C1_51 -12.8(11)
N3_5 C3_5 N3_51 C1_51 83.5(12)
B2_1 C3_5 N3_51 C1_51 -167.1(8)
N4_1 C3_5 N3_51 C47_5 -147.8(7)
N3_5 C3_5 N3_51 C47_5 -51.5(9)
B2_1 C3_5 N3_51 C47_5 57.9(11)
N4_1 C3_5 N3_51 C1_5 -36.9(9)
N3_5 C3_5 N3_51 C1_5 59.4(9)
B2_1 C3_5 N3_51 C1_5 168.7(8)
C1_51 C1_5 N3_51 N3_5 179.1(16)
C2_51 C1_5 N3_51 N3_5 95.5(13)
C2_5 C1_5 N3_51 N3_5 78.5(12)
C1_51 C1_5 N3_51 C3_51 110.6(16)
C2_51 C1_5 N3_51 C3_51 27.1(12)
N3_5 C1_5 N3_51 C3_51 -68.5(14)
C2_5 C1_5 N3_51 C3_51 10.1(11)
C1_51 C1_5 N3_51 C47_51 -102.1(13)
C2_51 C1_5 N3_51 C47_51 174.4(8)
N3_5 C1_5 N3_51 C47_51 78.9(11)
C2_5 C1_5 N3_51 C47_51 157.4(7)
C2_51 C1_5 N3_51 C1_51 -83.6(13)
N3_5 C1_5 N3_51 C1_51 -179.1(16)
C2_5 C1_5 N3_51 C1_51 -100.6(13)
C1_51 C1_5 N3_51 C3_5 121.9(13)
C2_51 C1_5 N3_51 C3_5 38.4(11)
N3_5 C1_5 N3_51 C3_5 -57.2(10)
C2_5 C1_5 N3_51 C3_5 21.4(9)
C1_51 C1_5 N3_51 C47_5 -125.8(12)
C2_51 C1_5 N3_51 C47_5 150.6(8)
N3_5 C1_5 N3_51 C47_5 55.1(9)
C2_5 C1_5 N3_51 C47_5 133.6(6)
N3_5 C3_5 N4_1 C3_51 -72(6)
N3_51 C3_5 N4_1 C3_51 -45(6)
B2_1 C3_5 N4_1 C3_51 107(6)
N3_5 C3_5 N4_1 C57_1 163.6(4)
N3_51 C3_5 N4_1 C57_1 -168.8(6)
B2_1 C3_5 N4_1 C57_1 -17.5(12)
N3_5 C3_5 N4_1 C2_5 15.0(9)
N3_51 C3_5 N4_1 C2_5 42.6(9)
B2_1 C3_5 N4_1 C2_5 -166.1(8)
N3_5 C3_5 N4_1 C2_51 -2.6(9)
N3_51 C3_5 N4_1 C2_51 25.0(10)
B2_1 C3_5 N4_1 C2_51 176.3(9)
N3_51 C3_51 N4_1 C3_5 119(7)
N3_5 C3_51 N4_1 C3_5 88(6)
B2_1 C3_51 N4_1 C3_5 -51(5)
N3_51 C3_51 N4_1 C57_1 -176.1(8)
N3_5 C3_51 N4_1 C57_1 152.6(8)
B2_1 C3_51 N4_1 C57_1 14(2)
N3_51 C3_51 N4_1 C2_5 20.2(17)
N3_5 C3_51 N4_1 C2_5 -11.0(15)
B2_1 C3_51 N4_1 C2_5 -150.1(11)
N3_51 C3_51 N4_1 C2_51 4.3(18)
N3_5 C3_51 N4_1 C2_51 -26.9(15)
B2_1 C3_51 N4_1 C2_51 -166.0(12)
C1_5 C2_5 N4_1 C3_5 -26.5(8)
C1_51 C2_5 N4_1 C3_5 -47.4(8)
C1_5 C2_5 N4_1 C3_51 -10.6(10)
C1_51 C2_5 N4_1 C3_51 -31.5(10)
C1_5 C2_5 N4_1 C57_1 -176.2(4)
C1_51 C2_5 N4_1 C57_1 162.9(4)
C1_5 C2_5 N4_1 C2_51 58(4)
C1_51 C2_5 N4_1 C2_51 37(4)
C1_5 C2_51 N4_1 C3_5 0.4(11)
C1_51 C2_51 N4_1 C3_5 -28.9(11)
C1_5 C2_51 N4_1 C3_51 14.7(14)
C1_51 C2_51 N4_1 C3_51 -14.6(14)
C1_5 C2_51 N4_1 C57_1 -164.9(5)
C1_51 C2_51 N4_1 C57_1 165.8(6)
C1_5 C2_51 N4_1 C2_5 -102(5)
C1_51 C2_51 N4_1 C2_5 -131(5)
C9_1 B1_1 N1_1 C27_1 114.4(3)
C3_1 B1_1 N1_1 C27_1 -130.1(3)
C1_1 B1_1 N1_1 C27_1 -13.7(4)
C9_1 B1_1 N1_1 C5_1 -91.5(3)
C3_1 B1_1 N1_1 C5_1 24.1(3)
C1_1 B1_1 N1_1 C5_1 140.5(3)
N1_1 B1_1 C1_1 B2_1 -136.0(3)
C9_1 B1_1 C1_1 B2_1 93.6(3)
C3_1 B1_1 C1_1 B2_1 -15.0(3)
N4_1 C3_5 B2_1 C2_1 -48.9(12)
N3_5 C3_5 B2_1 C2_1 129.7(8)
N3_51 C3_5 B2_1 C2_1 98.5(12)
N4_1 C3_5 B2_1 C1_1 126.1(8)
N3_5 C3_5 B2_1 C1_1 -55.2(10)
N3_51 C3_5 B2_1 C1_1 -86.5(9)
N4_1 C3_5 B2_1 C3_51 -96(8)
N3_5 C3_5 B2_1 C3_51 83(8)
N3_51 C3_5 B2_1 C3_51 51(7)
B1_1 C1_1 B2_1 C2_1 12.5(3)
B1_1 C1_1 B2_1 C3_5 -163.3(7)
B1_1 C1_1 B2_1 C3_51 -172.5(11)
N3_51 C3_51 B2_1 C2_1 113.1(16)
N3_5 C3_51 B2_1 C2_1 147.9(11)
N4_1 C3_51 B2_1 C2_1 -77.6(15)
N3_51 C3_51 B2_1 C3_5 -109(9)
N3_5 C3_51 B2_1 C3_5 -74(7)
N4_1 C3_51 B2_1 C3_5 61(7)
N3_51 C3_51 B2_1 C1_1 -61.6(18)
N3_5 C3_51 B2_1 C1_1 -27(2)
N4_1 C3_51 B2_1 C1_1 107.8(15)
N1_1 B1_1 C3_1 N2_1 -39.4(3)
C9_1 B1_1 C3_1 N2_1 82.5(3)
C1_1 B1_1 C3_1 N2_1 -164.8(2)
N1_1 B1_1 C3_1 C2_1 140.7(2)
C9_1 B1_1 C3_1 C2_1 -97.4(3)
C1_1 B1_1 C3_1 C2_1 15.2(3)
C27_1 N1_1 C5_1 C4_1 178.5(2)
B1_1 N1_1 C5_1 C4_1 22.6(3)
N2_1 C4_1 C5_1 N1_1 -61.7(3)
C16_1 C11_1 C12_1 C13_1 -2.5(4)
C10_1 C11_1 C12_1 C13_1 177.5(3)
C11_1 C12_1 C13_1 C14_1 0.3(4)
C12_1 C13_1 C14_1 N5_1 -178.9(3)
C12_1 C13_1 C14_1 C15_1 2.1(4)
C17_1 N5_1 C14_1 C13_1 10.2(4)
C18_1 N5_1 C14_1 C13_1 153.1(3)
C17_1 N5_1 C14_1 C15_1 -170.8(3)
C18_1 N5_1 C14_1 C15_1 -27.9(4)
C13_1 C14_1 C15_1 C16_1 -2.2(4)
N5_1 C14_1 C15_1 C16_1 178.8(3)
C14_1 C15_1 C16_1 C11_1 -0.1(5)
C12_1 C11_1 C16_1 C15_1 2.4(4)
C10_1 C11_1 C16_1 C15_1 -177.6(3)
C24_1 C19_1 C20_1 C21_1 1.6(4)
C2_1 C19_1 C20_1 C21_1 -179.4(3)
C19_1 C20_1 C21_1 C22_1 -2.0(5)
C20_1 C21_1 C22_1 C23_1 1.6(5)
C20_1 C21_1 C22_1 N6_1 -176.5(3)
C26_1 N6_1 C22_1 C21_1 -172.2(3)
C25_1 N6_1 C22_1 C21_1 -32.0(5)
C26_1 N6_1 C22_1 C23_1 9.8(5)
C25_1 N6_1 C22_1 C23_1 149.9(3)
C21_1 C22_1 C23_1 C24_1 -1.1(4)
N6_1 C22_1 C23_1 C24_1 177.0(3)
C22_1 C23_1 C24_1 C19_1 0.9(5)
C20_1 C19_1 C24_1 C23_1 -1.1(4)
C2_1 C19_1 C24_1 C23_1 179.8(3)
C5_1 N1_1 C27_1 C28_1 -77.0(3)
B1_1 N1_1 C27_1 C28_1 77.8(4)
C5_1 N1_1 C27_1 C32_1 104.1(3)
B1_1 N1_1 C27_1 C32_1 -101.1(3)
C32_1 C27_1 C28_1 C29_1 1.2(4)
N1_1 C27_1 C28_1 C29_1 -177.7(3)
C32_1 C27_1 C28_1 C33_1 -179.4(3)
N1_1 C27_1 C28_1 C33_1 1.7(4)
C27_1 C28_1 C29_1 C30_1 -1.6(4)
C33_1 C28_1 C29_1 C30_1 179.0(3)
C28_1 C29_1 C30_1 C31_1 0.7(5)
C29_1 C30_1 C31_1 C32_1 0.5(5)
C30_1 C31_1 C32_1 C27_1 -0.9(5)
C30_1 C31_1 C32_1 C35_31 -179.4(14)
C30_1 C31_1 C32_1 C35_3 179.6(8)
C28_1 C27_1 C32_1 C31_1 0.0(4)
N1_1 C27_1 C32_1 C31_1 179.0(3)
C28_1 C27_1 C32_1 C35_31 178.4(15)
N1_1 C27_1 C32_1 C35_31 -2.6(15)
C28_1 C27_1 C32_1 C35_3 179.5(8)
N1_1 C27_1 C32_1 C35_3 -1.5(8)
C29_1 C28_1 C33_1 C34_1 -66.6(4)
C27_1 C28_1 C33_1 C34_1 114.0(3)
C42_1 C37_1 C38_1 C39_1 -0.6(4)
N2_1 C37_1 C38_1 C39_1 178.5(3)
C42_1 C37_1 C38_1 C43_1 177.8(3)
N2_1 C37_1 C38_1 C43_1 -3.1(4)
C37_1 C38_1 C39_1 C40_1 1.5(5)
C43_1 C38_1 C39_1 C40_1 -176.9(3)
C38_1 C39_1 C40_1 C41_1 -0.8(5)
C39_1 C40_1 C41_1 C42_1 -0.9(5)
C40_1 C41_1 C42_1 C37_1 1.7(5)
C40_1 C41_1 C42_1 C45_41 168.8(10)
C40_1 C41_1 C42_1 C45_4 -173.9(4)
C38_1 C37_1 C42_1 C41_1 -1.0(4)
N2_1 C37_1 C42_1 C41_1 180.0(3)
C38_1 C37_1 C42_1 C45_41 -165.2(11)
N2_1 C37_1 C42_1 C45_41 15.7(12)
C38_1 C37_1 C42_1 C45_4 175.1(4)
N2_1 C37_1 C42_1 C45_4 -4.0(5)
C39_1 C38_1 C43_1 C44_1 -72.6(4)
C37_1 C38_1 C43_1 C44_1 109.0(3)
C3_5 N4_1 C57_1 C62_1 122.8(6)
C3_51 N4_1 C57_1 C62_1 107.1(11)
C2_5 N4_1 C57_1 C62_1 -90.2(5)
C2_51 N4_1 C57_1 C62_1 -73.4(8)
C3_5 N4_1 C57_1 C58_1 -57.9(7)
C3_51 N4_1 C57_1 C58_1 -73.6(11)
C2_5 N4_1 C57_1 C58_1 89.1(5)
C2_51 N4_1 C57_1 C58_1 105.8(8)
C62_1 C57_1 C58_1 C59_1 -5.8(4)
N4_1 C57_1 C58_1 C59_1 174.9(3)
C62_1 C57_1 C58_1 C63_1 169.1(3)
N4_1 C57_1 C58_1 C63_1 -10.2(4)
C57_1 C58_1 C59_1 C60_1 3.8(4)
C63_1 C58_1 C59_1 C60_1 -171.4(3)
C58_1 C59_1 C60_1 C61_1 1.1(5)
C59_1 C60_1 C61_1 C62_1 -4.3(5)
C60_1 C61_1 C62_1 C57_1 2.3(4)
C60_1 C61_1 C62_1 C65_1 -176.5(3)
C58_1 C57_1 C62_1 C61_1 2.9(4)
N4_1 C57_1 C62_1 C61_1 -177.9(2)
C58_1 C57_1 C62_1 C65_1 -178.3(3)
N4_1 C57_1 C62_1 C65_1 0.9(4)
C59_1 C58_1 C63_1 C64_1 72.9(4)
C57_1 C58_1 C63_1 C64_1 -101.9(4)
C61_1 C62_1 C65_1 C66_1 -12.6(4)
C57_1 C62_1 C65_1 C66_1 168.6(3)
N2_1 C3_1 C2_1 B2_1 172.3(3)
B1_1 C3_1 C2_1 B2_1 -7.8(3)
N2_1 C3_1 C2_1 C19_1 -10.4(5)
B1_1 C3_1 C2_1 C19_1 169.5(2)
C3_5 B2_1 C2_1 C3_1 171.7(7)
C1_1 B2_1 C2_1 C3_1 -3.4(3)
C3_51 B2_1 C2_1 C3_1 -178.6(11)
C3_5 B2_1 C2_1 C19_1 -5.5(8)
C1_1 B2_1 C2_1 C19_1 179.4(3)
C3_51 B2_1 C2_1 C19_1 4.2(11)
C20_1 C19_1 C2_1 C3_1 114.3(3)
C24_1 C19_1 C2_1 C3_1 -66.7(4)
C20_1 C19_1 C2_1 B2_1 -69.0(4)
C24_1 C19_1 C2_1 B2_1 110.0(4)
C2_1 C3_1 N2_1 C37_1 7.1(5)
B1_1 C3_1 N2_1 C37_1 -172.8(2)
C2_1 C3_1 N2_1 C4_1 -177.0(3)
B1_1 C3_1 N2_1 C4_1 3.1(3)
C38_1 C37_1 N2_1 C3_1 100.0(3)
C42_1 C37_1 N2_1 C3_1 -80.9(4)
C38_1 C37_1 N2_1 C4_1 -76.0(3)
C42_1 C37_1 N2_1 C4_1 103.1(3)
C5_1 C4_1 N2_1 C3_1 48.2(3)
C5_1 C4_1 N2_1 C37_1 -135.4(3)
C9_2 B1_2 N1_2 C27_2 107.6(3)
C3_2 B1_2 N1_2 C27_2 -138.1(2)
C1_2 B1_2 N1_2 C27_2 -22.0(4)
C9_2 B1_2 N1_2 C5_2 -90.4(3)
C3_2 B1_2 N1_2 C5_2 24.0(3)
C1_2 B1_2 N1_2 C5_2 140.1(2)
N1_2 B1_2 C1_2 B2_2 -136.0(2)
C9_2 B1_2 C1_2 B2_2 92.7(2)
C3_2 B1_2 C1_2 B2_2 -16.1(2)
B1_2 C1_2 B2_2 C2_2 12.9(3)
B1_2 C1_2 B2_2 C6_2 -167.1(2)
C1_2 B2_2 C2_2 C3_2 -2.8(3)
C6_2 B2_2 C2_2 C3_2 177.1(2)
C1_2 B2_2 C2_2 C19_2 -179.5(2)
C6_2 B2_2 C2_2 C19_2 0.5(4)
B2_2 C2_2 C3_2 N2_2 171.4(3)
C19_2 C2_2 C3_2 N2_2 -11.8(4)
B2_2 C2_2 C3_2 B1_2 -9.2(3)
C19_2 C2_2 C3_2 B1_2 167.6(2)
N1_2 B1_2 C3_2 N2_2 -38.0(3)
C9_2 B1_2 C3_2 N2_2 82.8(3)
C1_2 B1_2 C3_2 N2_2 -163.7(2)
N1_2 B1_2 C3_2 C2_2 142.5(2)
C9_2 B1_2 C3_2 C2_2 -96.7(2)
C1_2 B1_2 C3_2 C2_2 16.8(3)
C27_2 N1_2 C5_2 C4_2 -175.4(2)
B1_2 N1_2 C5_2 C4_2 21.1(3)
C57_2 N4_2 C6_2 N3_2 169.3(2)
C8_2 N4_2 C6_2 N3_2 10.6(3)
C57_2 N4_2 C6_2 B2_2 -6.6(4)
C8_2 N4_2 C6_2 B2_2 -165.2(2)
C47_2 N3_2 C6_2 N4_2 -172.0(2)
C7_2 N3_2 C6_2 N4_2 4.1(3)
C47_2 N3_2 C6_2 B2_2 3.8(4)
C7_2 N3_2 C6_2 B2_2 179.9(2)
C2_2 B2_2 C6_2 N4_2 -61.0(4)
C1_2 B2_2 C6_2 N4_2 118.9(3)
C2_2 B2_2 C6_2 N3_2 123.8(3)
C1_2 B2_2 C6_2 N3_2 -56.3(4)
C6_2 N3_2 C7_2 C8_2 -16.1(3)
C47_2 N3_2 C7_2 C8_2 160.3(2)
C6_2 N4_2 C8_2 C7_2 -20.0(3)
C57_2 N4_2 C8_2 C7_2 -179.4(2)
N3_2 C7_2 C8_2 N4_2 20.2(3)
C16_2 C11_2 C12_2 C13_2 -0.4(4)
C10_2 C11_2 C12_2 C13_2 -179.5(3)
C11_2 C12_2 C13_2 C14_2 0.6(4)
C18_2 N5_2 C14_2 C13_2 165.5(3)
C17_2 N5_2 C14_2 C13_2 13.3(4)
C18_2 N5_2 C14_2 C15_2 -16.7(4)
C17_2 N5_2 C14_2 C15_2 -168.9(3)
C12_2 C13_2 C14_2 N5_2 177.4(3)
C12_2 C13_2 C14_2 C15_2 -0.4(4)
N5_2 C14_2 C15_2 C16_2 -177.8(3)
C13_2 C14_2 C15_2 C16_2 0.1(4)
C14_2 C15_2 C16_2 C11_2 0.1(4)
C12_2 C11_2 C16_2 C15_2 0.0(4)
C10_2 C11_2 C16_2 C15_2 179.2(3)
C3_2 C2_2 C19_2 C20_2 -64.9(4)
B2_2 C2_2 C19_2 C20_2 111.1(3)
C3_2 C2_2 C19_2 C24_2 115.9(3)
B2_2 C2_2 C19_2 C24_2 -68.1(4)
C24_2 C19_2 C20_2 C21_2 -1.4(4)
C2_2 C19_2 C20_2 C21_2 179.3(3)
C19_2 C20_2 C21_2 C22_2 1.1(4)
C20_2 C21_2 C22_2 C23_2 -0.4(4)
C20_2 C21_2 C22_2 N6_2 176.5(3)
C25_2 N6_2 C22_2 C23_2 -174.1(3)
C26_2 N6_2 C22_2 C23_2 -34.5(4)
C25_2 N6_2 C22_2 C21_2 9.2(4)
C26_2 N6_2 C22_2 C21_2 148.8(3)
C21_2 C22_2 C23_2 C24_2 0.0(4)
N6_2 C22_2 C23_2 C24_2 -176.8(3)
C22_2 C23_2 C24_2 C19_2 -0.5(4)
C20_2 C19_2 C24_2 C23_2 1.1(4)
C2_2 C19_2 C24_2 C23_2 -179.6(3)
C5_2 N1_2 C27_2 C28_2 -83.0(3)
B1_2 N1_2 C27_2 C28_2 79.7(3)
C5_2 N1_2 C27_2 C32_2 97.2(3)
B1_2 N1_2 C27_2 C32_2 -100.1(3)
C32_2 C27_2 C28_2 C29_2 2.1(4)
N1_2 C27_2 C28_2 C29_2 -177.7(2)
C32_2 C27_2 C28_2 C33_2 -176.6(3)
N1_2 C27_2 C28_2 C33_2 3.6(4)
C27_2 C28_2 C29_2 C30_2 -1.4(4)
C33_2 C28_2 C29_2 C30_2 177.4(3)
C28_2 C29_2 C30_2 C31_2 -1.0(4)
C29_2 C30_2 C31_2 C32_2 2.7(4)
C30_2 C31_2 C32_2 C27_2 -1.9(4)
C30_2 C31_2 C32_2 C35_2 178.1(3)
C28_2 C27_2 C32_2 C31_2 -0.5(4)
N1_2 C27_2 C32_2 C31_2 179.3(2)
C28_2 C27_2 C32_2 C35_2 179.4(3)
N1_2 C27_2 C32_2 C35_2 -0.8(4)
C29_2 C28_2 C33_2 C34_2 -66.5(4)
C27_2 C28_2 C33_2 C34_2 112.3(3)
C31_2 C32_2 C35_2 C36_2 -72.4(4)
C27_2 C32_2 C35_2 C36_2 107.7(3)
C42_2 C37_2 C38_2 C39_2 -0.8(4)
N2_2 C37_2 C38_2 C39_2 177.1(2)
C42_2 C37_2 C38_2 C43_2 176.9(3)
N2_2 C37_2 C38_2 C43_2 -5.2(4)
C37_2 C38_2 C39_2 C40_2 0.3(4)
C43_2 C38_2 C39_2 C40_2 -177.5(3)
C38_2 C39_2 C40_2 C41_2 0.9(5)
C39_2 C40_2 C41_2 C42_2 -1.6(5)
C40_2 C41_2 C42_2 C37_2 1.0(4)
C40_2 C41_2 C42_2 C45_2 -179.4(3)
C38_2 C37_2 C42_2 C41_2 0.2(4)
N2_2 C37_2 C42_2 C41_2 -177.7(2)
C38_2 C37_2 C42_2 C45_2 -179.3(3)
N2_2 C37_2 C42_2 C45_2 2.7(4)
C39_2 C38_2 C43_2 C44_2 -68.9(4)
C37_2 C38_2 C43_2 C44_2 113.4(3)
C41_2 C42_2 C45_2 C46_2 70.7(4)
C37_2 C42_2 C45_2 C46_2 -109.7(3)
C6_2 N3_2 C47_2 C52_2 93.7(3)
C7_2 N3_2 C47_2 C52_2 -82.0(3)
C6_2 N3_2 C47_2 C48_2 -90.4(3)
C7_2 N3_2 C47_2 C48_2 93.8(3)
C52_2 C47_2 C48_2 C49_2 0.2(4)
N3_2 C47_2 C48_2 C49_2 -175.4(2)
C52_2 C47_2 C48_2 C53_2 -179.7(2)
N3_2 C47_2 C48_2 C53_2 4.7(4)
C47_2 C48_2 C49_2 C50_2 -1.5(4)
C53_2 C48_2 C49_2 C50_2 178.4(3)
C48_2 C49_2 C50_2 C51_2 1.2(5)
C49_2 C50_2 C51_2 C52_2 0.3(5)
C50_2 C51_2 C52_2 C47_2 -1.5(4)
C50_2 C51_2 C52_2 C55_2 177.5(3)
C48_2 C47_2 C52_2 C51_2 1.3(4)
N3_2 C47_2 C52_2 C51_2 177.0(2)
C48_2 C47_2 C52_2 C55_2 -177.7(3)
N3_2 C47_2 C52_2 C55_2 -2.0(4)
C49_2 C48_2 C53_2 C54_2 -57.4(3)
C47_2 C48_2 C53_2 C54_2 122.5(3)
C51_2 C52_2 C55_2 C56_2 42.9(4)
C47_2 C52_2 C55_2 C56_2 -138.1(3)
C6_2 N4_2 C57_2 C58_2 120.1(3)
C8_2 N4_2 C57_2 C58_2 -83.3(3)
C6_2 N4_2 C57_2 C62_2 -61.6(4)
C8_2 N4_2 C57_2 C62_2 95.0(3)
C62_2 C57_2 C58_2 C59_2 3.7(4)
N4_2 C57_2 C58_2 C59_2 -178.1(2)
C62_2 C57_2 C58_2 C63_2 -178.1(3)
N4_2 C57_2 C58_2 C63_2 0.2(4)
C57_2 C58_2 C59_2 C60_2 1.6(4)
C63_2 C58_2 C59_2 C60_2 -176.6(3)
C58_2 C59_2 C60_2 C61_2 -4.3(4)
C59_2 C60_2 C61_2 C62_2 1.8(4)
C60_2 C61_2 C62_2 C57_2 3.3(4)
C60_2 C61_2 C62_2 C65_2 -171.1(3)
C58_2 C57_2 C62_2 C61_2 -6.1(4)
N4_2 C57_2 C62_2 C61_2 175.7(2)
C58_2 C57_2 C62_2 C65_2 168.0(3)
N4_2 C57_2 C62_2 C65_2 -10.2(4)
C59_2 C58_2 C63_2 C64_2 -7.3(4)
C57_2 C58_2 C63_2 C64_2 174.5(3)
C61_2 C62_2 C65_2 C66_2 72.7(3)
C57_2 C62_2 C65_2 C66_2 -101.3(3)
N1_2 C5_2 C4_2 N2_2 -59.8(3)
C2_2 C3_2 N2_2 C37_2 4.9(4)
B1_2 C3_2 N2_2 C37_2 -174.4(2)
C2_2 C3_2 N2_2 C4_2 -177.8(3)
B1_2 C3_2 N2_2 C4_2 2.8(3)
C38_2 C37_2 N2_2 C3_2 102.8(3)
C42_2 C37_2 N2_2 C3_2 -79.2(3)
C38_2 C37_2 N2_2 C4_2 -74.4(3)
C42_2 C37_2 N2_2 C4_2 103.5(3)
C5_2 C4_2 N2_2 C3_2 47.5(3)
C5_2 C4_2 N2_2 C37_2 -135.0(2)
C31_1 C32_1 C35_3 C36_3 -7.3(15)
C27_1 C32_1 C35_3 C36_3 173.2(8)
C35_31 C32_1 C35_3 C36_3 -15(14)
C31_1 C32_1 C35_3 C36_31 -67.3(13)
C27_1 C32_1 C35_3 C36_31 113.2(10)
C35_31 C32_1 C35_3 C36_31 -75(15)
C36_31 C35_3 C36_3 C35_31 133(30)
C32_1 C35_3 C36_3 C35_31 29(29)
C32_1 C35_3 C36_3 C36_31 -104.5(13)
C35_3 C36_3 C35_31 C36_31 -45(29)
C36_31 C36_3 C35_31 C32_1 -102(3)
C35_3 C36_3 C35_31 C32_1 -148(31)
C31_1 C32_1 C35_31 C36_3 -11(3)
C27_1 C32_1 C35_31 C36_3 170.3(18)
C35_3 C32_1 C35_31 C36_3 162(18)
C31_1 C32_1 C35_31 C36_31 -79(2)
C27_1 C32_1 C35_31 C36_31 103(2)
C35_3 C32_1 C35_31 C36_31 94(16)
C35_3 C36_3 C36_31 C35_31 3(2)
C35_31 C36_3 C36_31 C35_3 -3(2)
C32_1 C35_31 C36_31 C36_3 115(3)
C36_3 C35_31 C36_31 C35_3 155(19)
C32_1 C35_31 C36_31 C35_3 -90(18)
C32_1 C35_3 C36_31 C36_3 102.1(11)
C36_3 C35_3 C36_31 C35_31 -23(17)
C32_1 C35_3 C36_31 C35_31 79(17)
C41_1 C42_1 C45_4 C45_41 -51(3)
C37_1 C42_1 C45_4 C45_41 133(3)
C41_1 C42_1 C45_4 C46_41 34.5(13)
C37_1 C42_1 C45_4 C46_41 -141.2(11)
C45_41 C42_1 C45_4 C46_41 86(3)
C41_1 C42_1 C45_4 C46_4 -13.8(8)
C37_1 C42_1 C45_4 C46_4 170.5(5)
C45_41 C42_1 C45_4 C46_4 37(3)
C45_41 C45_4 C46_4 C46_41 139(4)
C42_1 C45_4 C46_4 C46_41 99.6(10)
C46_41 C45_4 C46_4 C45_41 -139(4)
C42_1 C45_4 C46_4 C45_41 -39(3)
C46_41 C45_4 C45_41 C46_4 28(2)
C42_1 C45_4 C45_41 C46_4 140(2)
C46_41 C45_4 C45_41 C42_1 -112.8(12)
C46_4 C45_4 C45_41 C42_1 -140(2)
C46_4 C45_4 C45_41 C46_41 -28(2)
C42_1 C45_4 C45_41 C46_41 112.8(12)
C46_41 C46_4 C45_41 C45_4 -36(3)
C46_41 C46_4 C45_41 C42_1 70(2)
C45_4 C46_4 C45_41 C42_1 106(5)
C45_4 C46_4 C45_41 C46_41 36(3)
C41_1 C42_1 C45_41 C45_4 137(3)
C37_1 C42_1 C45_41 C45_4 -58(4)
C41_1 C42_1 C45_41 C46_4 30(3)
C37_1 C42_1 C45_41 C46_4 -165.0(18)
C45_4 C42_1 C45_41 C46_4 -107(5)
C41_1 C42_1 C45_41 C46_41 75.1(16)
C37_1 C42_1 C45_41 C46_41 -119.9(13)
C45_4 C42_1 C45_41 C46_41 -62(3)
C45_41 C46_4 C46_41 C45_4 14.4(11)
C45_4 C46_4 C46_41 C45_41 -14.4(11)
C45_41 C45_4 C46_41 C46_4 -35(3)
C42_1 C45_4 C46_41 C46_4 -100.5(9)
C46_4 C45_4 C46_41 C45_41 35(3)
C42_1 C45_4 C46_41 C45_41 -65(3)
C45_4 C45_41 C46_41 C46_4 139(3)
C42_1 C45_41 C46_41 C46_4 -138.0(16)
C46_4 C45_41 C46_41 C45_4 -139(3)
C42_1 C45_41 C46_41 C45_4 83(3)
N3_51 N3_5 C47_5 C47_51 -0.7(13)
C3_51 N3_5 C47_5 C47_51 -69.2(15)
C3_5 N3_5 C47_5 C47_51 -87.6(11)
C1_5 N3_5 C47_5 C47_51 85.0(11)
C1_51 N3_5 C47_5 C47_51 56.7(11)
N3_51 N3_5 C47_5 C48_51 -159.9(15)
C3_51 N3_5 C47_5 C48_51 131.6(15)
C3_5 N3_5 C47_5 C48_51 113.2(13)
C1_5 N3_5 C47_5 C48_51 -74.2(12)
C47_51 N3_5 C47_5 C48_51 -159(2)
C1_51 N3_5 C47_5 C48_51 -102.5(12)
N3_51 N3_5 C47_5 C48_5 -177.0(10)
C3_51 N3_5 C47_5 C48_5 114.5(11)
C3_5 N3_5 C47_5 C48_5 96.1(7)
C1_5 N3_5 C47_5 C48_5 -91.3(5)
C47_51 N3_5 C47_5 C48_5 -176.3(11)
C1_51 N3_5 C47_5 C48_5 -119.6(5)
N3_51 N3_5 C47_5 C52_5 0.8(11)
C3_51 N3_5 C47_5 C52_5 -67.8(12)
C3_5 N3_5 C47_5 C52_5 -86.2(7)
C1_5 N3_5 C47_5 C52_5 86.4(5)
C47_51 N3_5 C47_5 C52_5 1.4(9)
C1_51 N3_5 C47_5 C52_5 58.1(6)
C3_51 N3_5 C47_5 N3_51 -68.6(13)
C3_5 N3_5 C47_5 N3_51 -86.9(12)
C1_5 N3_5 C47_5 N3_51 85.7(11)
C47_51 N3_5 C47_5 N3_51 0.7(13)
C1_51 N3_5 C47_5 N3_51 57.3(10)
N3_51 N3_5 C47_5 C53_51 -165.4(11)
C3_51 N3_5 C47_5 C53_51 126.0(12)
C3_5 N3_5 C47_5 C53_51 107.7(7)
C1_5 N3_5 C47_5 C53_51 -79.7(6)
C47_51 N3_5 C47_5 C53_51 -164.7(11)
C1_51 N3_5 C47_5 C53_51 -108.1(6)
N3_51 N3_5 C47_5 C52_51 4.2(11)
C3_51 N3_5 C47_5 C52_51 -64.4(12)
C3_5 N3_5 C47_5 C52_51 -82.7(8)
C1_5 N3_5 C47_5 C52_51 89.8(6)
C47_51 N3_5 C47_5 C52_51 4.8(7)
C1_51 N3_5 C47_5 C52_51 61.5(7)
N3_5 N3_51 C47_5 C47_51 179.3(14)
C3_51 N3_51 C47_5 C47_51 -123.0(15)
C1_51 N3_51 C47_5 C47_51 99.0(12)
C3_5 N3_51 C47_5 C47_51 -130.7(12)
C1_5 N3_51 C47_5 C47_51 123.9(11)
N3_5 N3_51 C47_5 C48_51 49(3)
C3_51 N3_51 C47_5 C48_51 107(3)
C47_51 N3_51 C47_5 C48_51 -130(3)
C1_51 N3_51 C47_5 C48_51 -31(3)
C3_5 N3_51 C47_5 C48_51 99(3)
C1_5 N3_51 C47_5 C48_51 -7(3)
N3_5 N3_51 C47_5 C48_5 4.6(15)
C3_51 N3_51 C47_5 C48_5 62.3(14)
C47_51 N3_51 C47_5 C48_5 -174.7(14)
C1_51 N3_51 C47_5 C48_5 -75.6(10)
C3_5 N3_51 C47_5 C48_5 54.7(12)
C1_5 N3_51 C47_5 C48_5 -50.7(10)
N3_5 N3_51 C47_5 C52_5 -179.3(10)
C3_51 N3_51 C47_5 C52_5 -121.7(12)
C47_51 N3_51 C47_5 C52_5 1.4(9)
C1_51 N3_51 C47_5 C52_5 100.4(7)
C3_5 N3_51 C47_5 C52_5 -129.3(8)
C1_5 N3_51 C47_5 C52_5 125.3(5)
C3_51 N3_51 C47_5 N3_5 57.7(14)
C47_51 N3_51 C47_5 N3_5 -179.3(14)
C1_51 N3_51 C47_5 N3_5 -80.2(12)
C3_5 N3_51 C47_5 N3_5 50.0(9)
C1_5 N3_51 C47_5 N3_5 -55.4(9)
N3_5 N3_51 C47_5 C53_51 15.6(12)
C3_51 N3_51 C47_5 C53_51 73.3(13)
C47_51 N3_51 C47_5 C53_51 -163.7(12)
C1_51 N3_51 C47_5 C53_51 -64.6(9)
C3_5 N3_51 C47_5 C53_51 65.7(10)
C1_5 N3_51 C47_5 C53_51 -39.7(7)
N3_5 N3_51 C47_5 C52_51 -176.1(10)
C3_51 N3_51 C47_5 C52_51 -118.5(12)
C47_51 N3_51 C47_5 C52_51 4.6(7)
C1_51 N3_51 C47_5 C52_51 103.6(7)
C3_5 N3_51 C47_5 C52_51 -126.1(8)
C1_5 N3_51 C47_5 C52_51 128.5(5)
C47_51 C47_5 C48_5 C48_51 -18.9(15)
C52_5 C47_5 C48_5 C48_51 -23.4(14)
N3_5 C47_5 C48_5 C48_51 154.3(16)
N3_51 C47_5 C48_5 C48_51 152.0(18)
C53_51 C47_5 C48_5 C48_51 134.0(18)
C52_51 C47_5 C48_5 C48_51 -27.0(15)
C47_51 C47_5 C48_5 C53_51 -153(2)
C48_51 C47_5 C48_5 C53_51 -134.0(18)
C52_5 C47_5 C48_5 C53_51 -157.4(7)
N3_5 C47_5 C48_5 C53_51 20.3(7)
N3_51 C47_5 C48_5 C53_51 18.0(9)
C52_51 C47_5 C48_5 C53_51 -161.0(8)
C47_51 C47_5 C48_5 C49_5 4.5(18)
C48_51 C47_5 C48_5 C49_5 23.4(14)
C52_5 C47_5 C48_5 C49_5 0.0
N3_5 C47_5 C48_5 C49_5 177.7(4)
N3_51 C47_5 C48_5 C49_5 175.4(8)
C53_51 C47_5 C48_5 C49_5 157.4(7)
C52_51 C47_5 C48_5 C49_5 -3.6(5)
C47_51 C47_5 C48_5 C53_5 -176.9(19)
C48_51 C47_5 C48_5 C53_5 -158.0(17)
C52_5 C47_5 C48_5 C53_5 178.6(5)
N3_5 C47_5 C48_5 C53_5 -3.6(5)
N3_51 C47_5 C48_5 C53_5 -6.0(8)
C53_51 C47_5 C48_5 C53_5 -24.0(6)
C52_51 C47_5 C48_5 C53_5 175.0(6)
C47_51 C47_5 C48_5 C49_51 -1.4(18)
C48_51 C47_5 C48_5 C49_51 17.6(12)
C52_5 C47_5 C48_5 C49_51 -5.8(4)
N3_5 C47_5 C48_5 C49_51 171.9(5)
N3_51 C47_5 C48_5 C49_51 169.6(8)
C53_51 C47_5 C48_5 C49_51 151.6(9)
C52_51 C47_5 C48_5 C49_51 -9.5(7)
C47_51 C47_5 C48_5 C54_51 -161(2)
C48_51 C47_5 C48_5 C54_51 -141.7(19)
C52_5 C47_5 C48_5 C54_51 -165.1(9)
N3_5 C47_5 C48_5 C54_51 12.7(9)
N3_51 C47_5 C48_5 C54_51 10.3(12)
C53_51 C47_5 C48_5 C54_51 -7.6(10)
C52_51 C47_5 C48_5 C54_51 -168.7(9)
C48_51 C47_5 C48_5 C47_51 18.9(15)
C52_5 C47_5 C48_5 C47_51 -4.5(18)
N3_5 C47_5 C48_5 C47_51 173(2)
N3_51 C47_5 C48_5 C47_51 171(2)
C53_51 C47_5 C48_5 C47_51 153(2)
C52_51 C47_5 C48_5 C47_51 -8.1(15)
C48_51 C48_5 C49_5 C49_51 -0.2(8)
C53_51 C48_5 C49_5 C49_51 132.2(15)
C47_5 C48_5 C49_5 C49_51 -13.6(9)
C53_5 C48_5 C49_5 C49_51 167.7(11)
C54_51 C48_5 C49_5 C49_51 158.7(11)
C47_51 C48_5 C49_5 C49_51 -12.7(10)
C48_51 C48_5 C49_5 C50_5 13.4(8)
C53_51 C48_5 C49_5 C50_5 145.8(10)
C47_5 C48_5 C49_5 C50_5 0.0
C53_5 C48_5 C49_5 C50_5 -178.7(4)
C49_51 C48_5 C49_5 C50_5 13.6(9)
C54_51 C48_5 C49_5 C50_5 172.3(5)
C47_51 C48_5 C49_5 C50_5 0.9(3)
C53_51 C48_5 C49_5 C48_51 132.4(15)
C47_5 C48_5 C49_5 C48_51 -13.4(8)
C53_5 C48_5 C49_5 C48_51 167.9(11)
C49_51 C48_5 C49_5 C48_51 0.2(8)
C54_51 C48_5 C49_5 C48_51 158.9(11)
C47_51 C48_5 C49_5 C48_51 -12.5(7)
C48_51 C48_5 C49_5 C50_51 12.3(9)
C53_51 C48_5 C49_5 C50_51 144.7(10)
C47_5 C48_5 C49_5 C50_51 -1.1(4)
C53_5 C48_5 C49_5 C50_51 -179.7(5)
C49_51 C48_5 C49_5 C50_51 12.5(7)
C54_51 C48_5 C49_5 C50_51 171.2(6)
C47_51 C48_5 C49_5 C50_51 -0.2(6)
C49_51 C49_5 C50_5 C50_51 21.7(18)
C48_5 C49_5 C50_5 C50_51 -7(2)
C48_51 C49_5 C50_5 C50_51 -1(2)
C48_5 C49_5 C50_5 C49_51 -28.2(18)
C48_51 C49_5 C50_5 C49_51 -22.2(16)
C50_51 C49_5 C50_5 C49_51 -21.7(18)
C49_51 C49_5 C50_5 C51_5 28.2(18)
C48_5 C49_5 C50_5 C51_5 0.0
C48_51 C49_5 C50_5 C51_5 6.0(4)
C50_51 C49_5 C50_5 C51_5 7(2)
C49_51 C49_5 C50_5 C51_51 31.9(17)
C48_5 C49_5 C50_5 C51_51 3.6(5)
C48_51 C49_5 C50_5 C51_51 9.6(7)
C50_51 C49_5 C50_5 C51_51 10(2)
C50_51 C50_5 C51_5 C51_51 -20.4(15)
C49_51 C50_5 C51_5 C51_51 176(2)
C49_5 C50_5 C51_5 C51_51 165(2)
C49_51 C50_5 C51_5 C50_51 -164(3)
C49_5 C50_5 C51_5 C50_51 -175(2)
C51_51 C50_5 C51_5 C50_51 20.4(15)
C50_51 C50_5 C51_5 C52_5 175(2)
C49_51 C50_5 C51_5 C52_5 10.8(7)
C49_5 C50_5 C51_5 C52_5 0.0
C51_51 C50_5 C51_5 C52_5 -165(2)
C50_51 C50_5 C51_5 C52_51 -179(2)
C49_51 C50_5 C51_5 C52_51 17.4(12)
C49_5 C50_5 C51_5 C52_51 6.6(9)
C51_51 C50_5 C51_5 C52_51 -158(3)
C50_51 C50_5 C51_5 C49_51 164(3)
C49_5 C50_5 C51_5 C49_51 -10.8(7)
C51_51 C50_5 C51_5 C49_51 -176(2)
C51_51 C51_5 C52_5 C52_51 -0.3(8)
C50_51 C51_5 C52_5 C52_51 175(2)
C50_5 C51_5 C52_5 C52_51 171.4(11)
C49_51 C51_5 C52_5 C52_51 176.6(11)
C51_51 C51_5 C52_5 C47_51 -174.6(18)
C50_51 C51_5 C52_5 C47_51 0.7(19)
C50_5 C51_5 C52_5 C47_51 -2.9(11)
C52_51 C51_5 C52_5 C47_51 -174(2)
C49_51 C51_5 C52_5 C47_51 2.4(12)
C51_51 C51_5 C52_5 C47_5 -171.7(12)
C50_51 C51_5 C52_5 C47_5 3.6(13)
C50_5 C51_5 C52_5 C47_5 0.0
C52_51 C51_5 C52_5 C47_5 -171.4(11)
C49_51 C51_5 C52_5 C47_5 5.3(4)
C51_51 C51_5 C52_5 C55_5 9.5(11)
C50_51 C51_5 C52_5 C55_5 -175.2(14)
C50_5 C51_5 C52_5 C55_5 -178.8(5)
C52_51 C51_5 C52_5 C55_5 9.8(9)
C49_51 C51_5 C52_5 C55_5 -173.5(5)
C50_51 C51_5 C52_5 C51_51 175(2)
C50_5 C51_5 C52_5 C51_51 171.7(12)
C52_51 C51_5 C52_5 C51_51 0.3(8)
C49_51 C51_5 C52_5 C51_51 176.9(13)
C51_51 C51_5 C52_5 C48_51 -176.8(12)
C50_51 C51_5 C52_5 C48_51 -1.6(14)
C50_5 C51_5 C52_5 C48_51 -5.1(3)
C52_51 C51_5 C52_5 C48_51 -176.5(12)
C49_51 C51_5 C52_5 C48_51 0.1(3)
C47_51 C47_5 C52_5 C52_51 23.9(18)
C48_51 C47_5 C52_5 C52_51 -171(3)
C48_5 C47_5 C52_5 C52_51 -162(2)
N3_5 C47_5 C52_5 C52_51 21(2)
N3_51 C47_5 C52_5 C52_51 21(2)
C53_51 C47_5 C52_5 C52_51 172(2)
C48_51 C47_5 C52_5 C47_51 165(3)
C48_5 C47_5 C52_5 C47_51 175(2)
N3_5 C47_5 C52_5 C47_51 -3.1(19)
N3_51 C47_5 C52_5 C47_51 -2.8(19)
C53_51 C47_5 C52_5 C47_51 148(2)
C52_51 C47_5 C52_5 C47_51 -23.9(18)
C47_51 C47_5 C52_5 C51_5 -175(2)
C48_51 C47_5 C52_5 C51_5 -9.8(6)
C48_5 C47_5 C52_5 C51_5 0.0
N3_5 C47_5 C52_5 C51_5 -177.7(4)
N3_51 C47_5 C52_5 C51_5 -177.4(5)
C53_51 C47_5 C52_5 C51_5 -26.6(8)
C52_51 C47_5 C52_5 C51_5 162(2)
C47_51 C47_5 C52_5 C55_5 4(2)
C48_51 C47_5 C52_5 C55_5 169.0(8)
C48_5 C47_5 C52_5 C55_5 178.8(5)
N3_5 C47_5 C52_5 C55_5 1.1(5)
N3_51 C47_5 C52_5 C55_5 1.4(5)
C53_51 C47_5 C52_5 C55_5 152.2(9)
C52_51 C47_5 C52_5 C55_5 -20(2)
C47_51 C47_5 C52_5 C51_51 179(2)
C48_51 C47_5 C52_5 C51_51 -15.8(11)
C48_5 C47_5 C52_5 C51_51 -6.0(9)
N3_5 C47_5 C52_5 C51_51 176.3(9)
N3_51 C47_5 C52_5 C51_51 176.7(10)
C53_51 C47_5 C52_5 C51_51 -32.6(13)
C52_51 C47_5 C52_5 C51_51 156(3)
C47_51 C47_5 C52_5 C48_51 -165(3)
C48_5 C47_5 C52_5 C48_51 9.8(6)
N3_5 C47_5 C52_5 C48_51 -167.9(9)
N3_51 C47_5 C52_5 C48_51 -167.5(9)
C53_51 C47_5 C52_5 C48_51 -16.7(8)
C52_51 C47_5 C52_5 C48_51 171(2)
C48_51 C48_5 C53_5 C53_51 17(2)
C47_5 C48_5 C53_5 C53_51 45.7(12)
C49_5 C48_5 C53_5 C53_51 -135.7(11)
C49_51 C48_5 C53_5 C53_51 -127.1(14)
C54_51 C48_5 C53_5 C53_51 -116.2(16)
C47_51 C48_5 C53_5 C53_51 44.9(12)
C48_51 C48_5 C53_5 C54_51 133(2)
C53_51 C48_5 C53_5 C54_51 116.2(16)
C47_5 C48_5 C53_5 C54_51 161.9(10)
C49_5 C48_5 C53_5 C54_51 -19.5(12)
C49_51 C48_5 C53_5 C54_51 -10.9(15)
C47_51 C48_5 C53_5 C54_51 161.1(11)
C48_51 C48_5 C53_5 C54_5 81(2)
C53_51 C48_5 C53_5 C54_5 64.5(11)
C47_5 C48_5 C53_5 C54_5 110.2(6)
C49_5 C48_5 C53_5 C54_5 -71.1(7)
C49_51 C48_5 C53_5 C54_5 -62.6(11)
C54_51 C48_5 C53_5 C54_5 -51.6(9)
C47_51 C48_5 C53_5 C54_5 109.5(7)
C53_51 C53_5 C54_5 C54_51 125.7(15)
C48_5 C53_5 C54_5 C54_51 86.3(11)
C54_51 C53_5 C54_5 C53_51 -125.7(15)
C48_5 C53_5 C54_5 C53_51 -39.3(9)
C52_51 C52_5 C55_5 C55_51 -17(2)
C47_51 C52_5 C55_5 C55_51 148.1(17)
C51_5 C52_5 C55_5 C55_51 -34.6(17)
C47_5 C52_5 C55_5 C55_51 146.6(15)
C51_51 C52_5 C55_5 C55_51 -30.6(17)
C48_51 C52_5 C55_5 C55_51 158.1(15)
C47_51 C52_5 C55_5 C52_51 165(2)
C51_5 C52_5 C55_5 C52_51 -17.2(16)
C47_5 C52_5 C55_5 C52_51 164.0(17)
C51_51 C52_5 C55_5 C52_51 -13.2(13)
C48_51 C52_5 C55_5 C52_51 175(2)
C52_51 C52_5 C55_5 C56_5 -15.3(16)
C47_51 C52_5 C55_5 C56_5 150.1(9)
C51_5 C52_5 C55_5 C56_5 -32.5(7)
C47_5 C52_5 C55_5 C56_5 148.7(5)
C51_51 C52_5 C55_5 C56_5 -28.5(7)
C48_51 C52_5 C55_5 C56_5 160.1(9)
C52_51 C52_5 C55_5 C47_51 -165(2)
C51_5 C52_5 C55_5 C47_51 177.3(9)
C47_5 C52_5 C55_5 C47_51 -1.5(7)
C51_51 C52_5 C55_5 C47_51 -178.7(10)
C48_51 C52_5 C55_5 C47_51 10.0(6)
C52_51 C55_5 C56_5 C55_51 -180(4)
C52_5 C55_5 C56_5 C55_51 -174(4)
C47_51 C55_5 C56_5 C55_51 -155(4)
C55_51 C55_5 C56_5 C56_51 85(4)
C52_51 C55_5 C56_5 C56_51 -95.3(15)
C52_5 C55_5 C56_5 C56_51 -89.8(15)
C47_51 C55_5 C56_5 C56_51 -70.4(17)
C55_51 C55_5 C56_5 C52_51 180(4)
C52_5 C55_5 C56_5 C52_51 5.5(6)
C47_51 C55_5 C56_5 C52_51 24.9(5)
C48_51 C47_5 C47_51 C52_5 -18(3)
C48_5 C47_5 C47_51 C52_5 -9(3)
N3_5 C47_5 C47_51 C52_5 177.3(16)
N3_51 C47_5 C47_51 C52_5 177(2)
C53_51 C47_5 C47_51 C52_5 -94(4)
C52_51 C47_5 C47_51 C52_5 11.1(8)
C48_5 C47_5 C47_51 C48_51 9.5(7)
C52_5 C47_5 C47_51 C48_51 18(3)
N3_5 C47_5 C47_51 C48_51 -164.7(15)
N3_51 C47_5 C47_51 C48_51 -165.0(12)
C53_51 C47_5 C47_51 C48_51 -76(4)
C52_51 C47_5 C47_51 C48_51 29(3)
C48_51 C47_5 C47_51 C52_51 -29(3)
C48_5 C47_5 C47_51 C52_51 -20(4)
C52_5 C47_5 C47_51 C52_51 -11.1(8)
N3_5 C47_5 C47_51 C52_51 166.2(19)
N3_51 C47_5 C47_51 C52_51 166(2)
C53_51 C47_5 C47_51 C52_51 -106(4)
C48_51 C47_5 C47_51 N3_51 165.0(12)
C48_5 C47_5 C47_51 N3_51 174.4(14)
C52_5 C47_5 C47_51 N3_51 -177(2)
N3_5 C47_5 C47_51 N3_51 0.3(6)
C53_51 C47_5 C47_51 N3_51 89(4)
C52_51 C47_5 C47_51 N3_51 -166(2)
C48_51 C47_5 C47_51 N3_5 164.7(15)
C48_5 C47_5 C47_51 N3_5 174.1(18)
C52_5 C47_5 C47_51 N3_5 -177.3(16)
N3_51 C47_5 C47_51 N3_5 -0.3(6)
C53_51 C47_5 C47_51 N3_5 88(4)
C52_51 C47_5 C47_51 N3_5 -166.2(19)
C48_51 C47_5 C47_51 C48_5 -9.5(7)
C52_5 C47_5 C47_51 C48_5 9(3)
N3_5 C47_5 C47_51 C48_5 -174.1(18)
N3_51 C47_5 C47_51 C48_5 -174.4(14)
C53_51 C47_5 C47_51 C48_5 -86(4)
C52_51 C47_5 C47_51 C48_5 20(4)
C52_51 C52_5 C47_51 C47_5 -164.9(11)
C51_5 C52_5 C47_51 C47_5 7(3)
C55_5 C52_5 C47_51 C47_5 -176.3(17)
C51_51 C52_5 C47_51 C47_5 -1(5)
C48_51 C52_5 C47_51 C47_5 10.2(17)
C52_51 C52_5 C47_51 C48_51 -175.1(17)
C51_5 C52_5 C47_51 C48_51 -2.9(12)
C47_5 C52_5 C47_51 C48_51 -10.2(17)
C55_5 C52_5 C47_51 C48_51 173.6(4)
C51_51 C52_5 C47_51 C48_51 -11(4)
C51_5 C52_5 C47_51 C52_51 172(3)
C47_5 C52_5 C47_51 C52_51 164.9(11)
C55_5 C52_5 C47_51 C52_51 -11.4(18)
C51_51 C52_5 C47_51 C52_51 164(6)
C48_51 C52_5 C47_51 C52_51 175.1(17)
C52_51 C52_5 C47_51 N3_51 10(3)
C51_5 C52_5 C47_51 N3_51 -177.3(7)
C47_5 C52_5 C47_51 N3_51 175(3)
C55_5 C52_5 C47_51 N3_51 -0.9(16)
C51_51 C52_5 C47_51 N3_51 174(3)
C48_51 C52_5 C47_51 N3_51 -174.5(16)
C52_51 C52_5 C47_51 N3_5 6(5)
C51_5 C52_5 C47_51 N3_5 178(3)
C47_5 C52_5 C47_51 N3_5 171(6)
C55_5 C52_5 C47_51 N3_5 -5(4)
C51_51 C52_5 C47_51 N3_5 169.6(19)
C48_51 C52_5 C47_51 N3_5 -179(100)
C52_51 C52_5 C47_51 C55_5 11.4(17)
C51_5 C52_5 C47_51 C55_5 -176.4(12)
C47_5 C52_5 C47_51 C55_5 176.3(17)
C51_51 C52_5 C47_51 C55_5 175(4)
C48_51 C52_5 C47_51 C55_5 -173.6(4)
C52_51 C52_5 C47_51 C48_5 -168.4(16)
C51_5 C52_5 C47_51 C48_5 3.8(15)
C47_5 C52_5 C47_51 C48_5 -3.5(14)
C55_5 C52_5 C47_51 C48_5 -179.8(5)
C51_51 C52_5 C47_51 C48_5 -5(4)
C48_51 C52_5 C47_51 C48_5 6.7(4)
N3_5 N3_51 C47_51 C47_5 -0.7(13)
C3_51 N3_51 C47_51 C47_5 72.0(17)
C1_51 N3_51 C47_51 C47_5 -96.2(12)
C3_5 N3_51 C47_51 C47_5 59.4(13)
C1_5 N3_51 C47_51 C47_5 -65.5(11)
N3_5 N3_51 C47_51 C52_5 -177.2(16)
C3_51 N3_51 C47_51 C52_5 -104.6(18)
C1_51 N3_51 C47_51 C52_5 87.2(16)
C3_5 N3_51 C47_51 C52_5 -117.2(16)
C47_5 N3_51 C47_51 C52_5 -177(2)
C1_5 N3_51 C47_51 C52_5 117.9(15)
N3_5 N3_51 C47_51 C48_51 9.0(13)
C3_51 N3_51 C47_51 C48_51 81.7(14)
C1_51 N3_51 C47_51 C48_51 -86.5(8)
C3_5 N3_51 C47_51 C48_51 69.1(11)
C47_5 N3_51 C47_51 C48_51 9.7(8)
C1_5 N3_51 C47_51 C48_51 -55.8(8)
N3_5 N3_51 C47_51 C52_51 -173.1(10)
C3_51 N3_51 C47_51 C52_51 -100.5(13)
C1_51 N3_51 C47_51 C52_51 91.4(8)
C3_5 N3_51 C47_51 C52_51 -113.1(9)
C47_5 N3_51 C47_51 C52_51 -172.4(12)
C1_5 N3_51 C47_51 C52_51 122.1(6)
C3_51 N3_51 C47_51 N3_5 72.6(16)
C1_51 N3_51 C47_51 N3_5 -95.6(13)
C3_5 N3_51 C47_51 N3_5 60.0(10)
C47_5 N3_51 C47_51 N3_5 0.7(13)
C1_5 N3_51 C47_51 N3_5 -64.8(10)
N3_5 N3_51 C47_51 C55_5 -178.0(11)
C3_51 N3_51 C47_51 C55_5 -105.4(13)
C1_51 N3_51 C47_51 C55_5 86.5(8)
C3_5 N3_51 C47_51 C55_5 -118.0(9)
C47_5 N3_51 C47_51 C55_5 -177.3(12)
C1_5 N3_51 C47_51 C55_5 117.2(6)
N3_5 N3_51 C47_51 C48_5 1.6(12)
C3_51 N3_51 C47_51 C48_5 74.3(14)
C1_51 N3_51 C47_51 C48_5 -93.9(8)
C3_5 N3_51 C47_51 C48_5 61.7(10)
C47_5 N3_51 C47_51 C48_5 2.3(6)
C1_5 N3_51 C47_51 C48_5 -63.2(8)
N3_51 N3_5 C47_51 C47_5 179.3(15)
C3_51 N3_5 C47_51 C47_5 123.8(14)
C3_5 N3_5 C47_51 C47_5 108.5(11)
C1_5 N3_5 C47_51 C47_5 -108.1(10)
C1_51 N3_5 C47_51 C47_5 -130.1(10)
N3_51 N3_5 C47_51 C52_5 7(4)
C3_51 N3_5 C47_51 C52_5 -49(4)
C3_5 N3_5 C47_51 C52_5 -64(4)
C47_5 N3_5 C47_51 C52_5 -172(5)
C1_5 N3_5 C47_51 C52_5 80(4)
C1_51 N3_5 C47_51 C52_5 58(4)
N3_51 N3_5 C47_51 C48_51 -172.1(11)
C3_51 N3_5 C47_51 C48_51 132.4(11)
C3_5 N3_5 C47_51 C48_51 117.1(7)
C47_5 N3_5 C47_51 C48_51 8.6(9)
C1_5 N3_5 C47_51 C48_51 -99.5(5)
C1_51 N3_5 C47_51 C48_51 -121.5(5)
N3_51 N3_5 C47_51 C52_51 10.4(15)
C3_51 N3_5 C47_51 C52_51 -45.0(15)
C3_5 N3_5 C47_51 C52_51 -60.3(11)
C47_5 N3_5 C47_51 C52_51 -168.8(15)
C1_5 N3_5 C47_51 C52_51 83.1(9)
C1_51 N3_5 C47_51 C52_51 61.1(9)
C3_51 N3_5 C47_51 N3_51 -55.4(13)
C3_5 N3_5 C47_51 N3_51 -70.7(12)
C47_5 N3_5 C47_51 N3_51 -179.3(15)
C1_5 N3_5 C47_51 N3_51 72.7(11)
C1_51 N3_5 C47_51 N3_51 50.7(10)
N3_51 N3_5 C47_51 C55_5 2.2(12)
C3_51 N3_5 C47_51 C55_5 -53.3(13)
C3_5 N3_5 C47_51 C55_5 -68.6(8)
C47_5 N3_5 C47_51 C55_5 -177.1(13)
C1_5 N3_5 C47_51 C55_5 74.8(6)
C1_51 N3_5 C47_51 C55_5 52.8(7)
N3_51 N3_5 C47_51 C48_5 -178.5(11)
C3_51 N3_5 C47_51 C48_5 126.1(11)
C3_5 N3_5 C47_51 C48_5 110.8(7)
C47_5 N3_5 C47_51 C48_5 2.3(7)
C1_5 N3_5 C47_51 C48_5 -105.8(5)
C1_51 N3_5 C47_51 C48_5 -127.8(5)
C55_51 C55_5 C47_51 C52_5 -55(3)
C52_51 C55_5 C47_51 C52_5 -7.0(11)
C56_5 C55_5 C47_51 C52_5 -41.5(12)
C55_51 C55_5 C47_51 C48_51 -70(3)
C52_51 C55_5 C47_51 C48_51 -21.1(15)
C52_5 C55_5 C47_51 C48_51 -14.1(8)
C56_5 C55_5 C47_51 C48_51 -55.6(15)
C55_51 C55_5 C47_51 C52_51 -48(2)
C52_5 C55_5 C47_51 C52_51 7.0(11)
C56_5 C55_5 C47_51 C52_51 -34.5(7)
C55_51 C55_5 C47_51 N3_51 124(3)
C52_51 C55_5 C47_51 N3_51 172.4(7)
C52_5 C55_5 C47_51 N3_51 179.4(10)
C56_5 C55_5 C47_51 N3_51 137.9(9)
C55_51 C55_5 C47_51 N3_5 123(3)
C52_51 C55_5 C47_51 N3_5 171.5(6)
C52_5 C55_5 C47_51 N3_5 178.5(11)
C56_5 C55_5 C47_51 N3_5 137.0(8)
C55_51 C55_5 C47_51 C48_5 -55(4)
C52_51 C55_5 C47_51 C48_5 -6(2)
C52_5 C55_5 C47_51 C48_5 0.7(16)
C56_5 C55_5 C47_51 C48_5 -41(3)
C53_51 C48_5 C48_51 C47_5 55.4(19)
C49_5 C48_5 C48_51 C47_5 -159.8(12)
C53_5 C48_5 C48_51 C47_5 45(3)
C49_51 C48_5 C48_51 C47_5 -159.9(14)
C54_51 C48_5 C48_51 C47_5 117(3)
C47_51 C48_5 C48_51 C47_5 -7.8(6)
C53_51 C48_5 C48_51 C47_51 63.2(19)
C47_5 C48_5 C48_51 C47_51 7.8(6)
C49_5 C48_5 C48_51 C47_51 -152.0(14)
C53_5 C48_5 C48_51 C47_51 53(3)
C49_51 C48_5 C48_51 C47_51 -152.1(14)
C54_51 C48_5 C48_51 C47_51 125(2)
C53_51 C48_5 C48_51 C49_51 -144.7(10)
C47_5 C48_5 C48_51 C49_51 159.9(13)
C49_5 C48_5 C48_51 C49_51 0.1(4)
C53_5 C48_5 C48_51 C49_51 -155(2)
C54_51 C48_5 C48_51 C49_51 -83(3)
C47_51 C48_5 C48_51 C49_51 152.1(14)
C53_51 C48_5 C48_51 C49_5 -144.8(10)
C47_5 C48_5 C48_51 C49_5 159.8(12)
C53_5 C48_5 C48_51 C49_5 -155(2)
C49_51 C48_5 C48_51 C49_5 -0.1(4)
C54_51 C48_5 C48_51 C49_5 -83(3)
C47_51 C48_5 C48_51 C49_5 152.0(14)
C47_5 C48_5 C48_51 C53_51 -55.4(19)
C49_5 C48_5 C48_51 C53_51 144.8(10)
C53_5 C48_5 C48_51 C53_51 -10.6(16)
C49_51 C48_5 C48_51 C53_51 144.7(10)
C54_51 C48_5 C48_51 C53_51 62(3)
C47_51 C48_5 C48_51 C53_51 -63(2)
C53_51 C48_5 C48_51 C52_5 112(3)
C47_5 C48_5 C48_51 C52_5 57(3)
C49_5 C48_5 C48_51 C52_5 -103(4)
C53_5 C48_5 C48_51 C52_5 101(4)
C49_51 C48_5 C48_51 C52_5 -103(4)
C54_51 C48_5 C48_51 C52_5 173.7(16)
C47_51 C48_5 C48_51 C52_5 49(3)
C47_51 C47_5 C48_51 C48_5 167.8(9)
C52_5 C47_5 C48_51 C48_5 159.7(12)
N3_5 C47_5 C48_51 C48_5 -37(2)
N3_51 C47_5 C48_51 C48_5 -69(3)
C53_51 C47_5 C48_51 C48_5 -30.2(12)
C52_51 C47_5 C48_51 C48_5 158.3(12)
C48_5 C47_5 C48_51 C47_51 -167.8(9)
C52_5 C47_5 C48_51 C47_51 -8.1(14)
N3_5 C47_5 C48_51 C47_51 155(2)
N3_51 C47_5 C48_51 C47_51 124(3)
C53_51 C47_5 C48_51 C47_51 161.9(13)
C52_51 C47_5 C48_51 C47_51 -9.5(11)
C47_51 C47_5 C48_51 C49_51 22(2)
C48_5 C47_5 C48_51 C49_51 -146(2)
C52_5 C47_5 C48_51 C49_51 13.8(12)
N3_5 C47_5 C48_51 C49_51 177.1(5)
N3_51 C47_5 C48_51 C49_51 145.4(19)
C53_51 C47_5 C48_51 C49_51 -176.2(14)
C52_51 C47_5 C48_51 C49_51 12.4(14)
C47_51 C47_5 C48_51 C49_5 65(3)
C48_5 C47_5 C48_51 C49_5 -103(3)
C52_5 C47_5 C48_51 C49_5 57(2)
N3_5 C47_5 C48_51 C49_5 -139.5(18)
N3_51 C47_5 C48_51 C49_5 -171.2(14)
C53_51 C47_5 C48_51 C49_5 -133(3)
C52_51 C47_5 C48_51 C49_5 56(2)
C47_51 C47_5 C48_51 C53_51 -161.9(13)
C48_5 C47_5 C48_51 C53_51 30.2(12)
C52_5 C47_5 C48_51 C53_51 -170.0(5)
N3_5 C47_5 C48_51 C53_51 -6.7(13)
N3_51 C47_5 C48_51 C53_51 -38(3)
C52_51 C47_5 C48_51 C53_51 -171.4(6)
C47_51 C47_5 C48_51 C52_5 8.1(14)
C48_5 C47_5 C48_51 C52_5 -159.7(12)
N3_5 C47_5 C48_51 C52_5 163.3(11)
N3_51 C47_5 C48_51 C52_5 132(3)
C53_51 C47_5 C48_51 C52_5 170.0(5)
C52_51 C47_5 C48_51 C52_5 -1.4(4)
C47_5 C47_51 C48_51 C48_5 -17.3(13)
C52_5 C47_51 C48_51 C48_5 149.4(19)
C52_51 C47_51 C48_51 C48_5 147.4(17)
N3_51 C47_51 C48_51 C48_5 -34.7(16)
N3_5 C47_51 C48_51 C48_5 -30.9(15)
C55_5 C47_51 C48_51 C48_5 160.9(19)
C52_5 C47_51 C48_51 C47_5 167(2)
C52_51 C47_51 C48_51 C47_5 164.7(17)
N3_51 C47_51 C48_51 C47_5 -17.4(14)
N3_5 C47_51 C48_51 C47_5 -13.6(13)
C55_5 C47_51 C48_51 C47_5 178(2)
C48_5 C47_51 C48_51 C47_5 17.3(13)
C47_5 C47_51 C48_51 C49_51 -164.7(17)
C52_5 C47_51 C48_51 C49_51 2.0(7)
C52_51 C47_51 C48_51 C49_51 0.0
N3_51 C47_51 C48_51 C49_51 177.9(7)
N3_5 C47_51 C48_51 C49_51 -178.3(5)
C55_5 C47_51 C48_51 C49_51 13.5(10)
C48_5 C47_51 C48_51 C49_51 -147.4(17)
C47_5 C47_51 C48_51 C49_5 -150(2)
C52_5 C47_51 C48_51 C49_5 17.1(12)
C52_51 C47_51 C48_51 C49_5 15.2(8)
N3_51 C47_51 C48_51 C49_5 -167.0(10)
N3_5 C47_51 C48_51 C49_5 -163.1(10)
C55_5 C47_51 C48_51 C49_5 28.7(15)
C48_5 C47_51 C48_51 C49_5 -132(2)
C47_5 C47_51 C48_51 C53_51 20.3(15)
C52_5 C47_51 C48_51 C53_51 -173.0(10)
C52_51 C47_51 C48_51 C53_51 -175.0(7)
N3_51 C47_51 C48_51 C53_51 2.9(8)
N3_5 C47_51 C48_51 C53_51 6.7(6)
C55_5 C47_51 C48_51 C53_51 -161.5(11)
C48_5 C47_51 C48_51 C53_51 37.6(14)
C47_5 C47_51 C48_51 C52_5 -167(2)
C52_51 C47_51 C48_51 C52_5 -2.0(7)
N3_51 C47_51 C48_51 C52_5 175.9(12)
N3_5 C47_51 C48_51 C52_5 179.7(10)
C55_5 C47_51 C48_51 C52_5 11.5(7)
C48_5 C47_51 C48_51 C52_5 -149.4(19)
C49_51 C49_5 C48_51 C48_5 179.8(8)
C50_5 C49_5 C48_51 C48_5 -168.4(7)
C50_51 C49_5 C48_51 C48_5 -168.5(8)
C49_51 C49_5 C48_51 C47_5 -69(3)
C50_5 C49_5 C48_51 C47_5 -57(2)
C48_5 C49_5 C48_51 C47_5 112(3)
C50_51 C49_5 C48_51 C47_5 -57(2)
C49_51 C49_5 C48_51 C47_51 -30.1(17)
C50_5 C49_5 C48_51 C47_51 -18.3(9)
C48_5 C49_5 C48_51 C47_51 150.1(16)
C50_51 C49_5 C48_51 C47_51 -18.4(10)
C50_5 C49_5 C48_51 C49_51 11.8(9)
C48_5 C49_5 C48_51 C49_51 -179.8(8)
C50_51 C49_5 C48_51 C49_51 11.7(7)
C49_51 C49_5 C48_51 C53_51 159.0(9)
C50_5 C49_5 C48_51 C53_51 170.8(5)
C48_5 C49_5 C48_51 C53_51 -20.8(7)
C50_51 C49_5 C48_51 C53_51 170.7(6)
C49_51 C49_5 C48_51 C52_5 -21.0(13)
C50_5 C49_5 C48_51 C52_5 -9.2(6)
C48_5 C49_5 C48_51 C52_5 159.2(13)
C50_51 C49_5 C48_51 C52_5 -9.3(7)
C47_51 C52_5 C48_51 C48_5 -75(4)
C51_5 C52_5 C48_51 C48_5 103(4)
C47_5 C52_5 C48_51 C48_5 -68(4)
C55_5 C52_5 C48_51 C48_5 -87(4)
C51_51 C52_5 C48_51 C48_5 102(4)
C47_51 C52_5 C48_51 C47_5 -6.7(11)
C51_5 C52_5 C48_51 C47_5 171.5(5)
C55_5 C52_5 C48_51 C47_5 -19.4(13)
C51_51 C52_5 C48_51 C47_5 170.0(7)
C51_5 C52_5 C48_51 C47_51 178.2(8)
C47_5 C52_5 C48_51 C47_51 6.7(11)
C55_5 C52_5 C48_51 C47_51 -12.7(7)
C51_51 C52_5 C48_51 C47_51 176.7(11)
C47_51 C52_5 C48_51 C49_51 -178.3(6)
C51_5 C52_5 C48_51 C49_51 -0.1(4)
C47_5 C52_5 C48_51 C49_51 -171.6(7)
C55_5 C52_5 C48_51 C49_51 169.0(9)
C51_51 C52_5 C48_51 C49_51 -1.6(5)
C47_51 C52_5 C48_51 C49_5 -169.0(8)
C51_5 C52_5 C48_51 C49_5 9.2(6)
C47_5 C52_5 C48_51 C49_5 -162.3(11)
C55_5 C52_5 C48_51 C49_5 178.3(8)
C51_51 C52_5 C48_51 C49_5 7.7(8)
C47_51 C52_5 C48_51 C53_51 11.0(16)
C51_5 C52_5 C48_51 C53_51 -170.8(11)
C47_5 C52_5 C48_51 C53_51 17.7(9)
C55_5 C52_5 C48_51 C53_51 -1.6(18)
C51_51 C52_5 C48_51 C53_51 -172.3(11)
C48_5 C49_5 C49_51 C50_5 155.8(15)
C48_51 C49_5 C49_51 C50_5 155.7(17)
C50_51 C49_5 C49_51 C50_5 8.5(7)
C50_5 C49_5 C49_51 C50_51 -8.5(7)
C48_5 C49_5 C49_51 C50_51 147.3(15)
C48_51 C49_5 C49_51 C50_51 147.2(16)
C50_5 C49_5 C49_51 C48_51 -155.7(17)
C48_5 C49_5 C49_51 C48_51 0.1(4)
C50_51 C49_5 C49_51 C48_51 -147.2(16)
C50_5 C49_5 C49_51 C48_5 -155.8(15)
C48_51 C49_5 C49_51 C48_5 -0.1(4)
C50_51 C49_5 C49_51 C48_5 -147.3(15)
C50_5 C49_5 C49_51 C51_5 -79(4)
C48_5 C49_5 C49_51 C51_5 77(4)
C48_51 C49_5 C49_51 C51_5 77(4)
C50_51 C49_5 C49_51 C51_5 -70(4)
C50_51 C50_5 C49_51 C49_5 -167.2(10)
C51_5 C50_5 C49_51 C49_5 -155.5(15)
C51_51 C50_5 C49_51 C49_5 -154.7(13)
C49_5 C50_5 C49_51 C50_51 167.2(10)
C51_5 C50_5 C49_51 C50_51 11.7(19)
C51_51 C50_5 C49_51 C50_51 12.5(15)
C50_51 C50_5 C49_51 C48_51 -26(3)
C49_5 C50_5 C49_51 C48_51 141(3)
C51_5 C50_5 C49_51 C48_51 -14.7(13)
C51_51 C50_5 C49_51 C48_51 -13.9(16)
C50_51 C50_5 C49_51 C48_5 -62(4)
C49_5 C50_5 C49_51 C48_5 106(4)
C51_5 C50_5 C49_51 C48_5 -50(2)
C51_51 C50_5 C49_51 C48_5 -49(3)
C50_51 C50_5 C49_51 C51_5 -11.7(18)
C49_5 C50_5 C49_51 C51_5 155.5(15)
C51_51 C50_5 C49_51 C51_5 0.8(5)
C48_5 C48_51 C49_51 C49_5 -0.2(7)
C47_5 C48_51 C49_51 C49_5 150.4(17)
C47_51 C48_51 C49_51 C49_5 160.3(11)
C53_51 C48_51 C49_51 C49_5 -25.0(11)
C52_5 C48_51 C49_51 C49_5 161.3(11)
C48_5 C48_51 C49_51 C50_5 -149.9(18)
C47_5 C48_51 C49_51 C50_5 0.7(18)
C47_51 C48_51 C49_51 C50_5 10.6(12)
C49_5 C48_51 C49_51 C50_5 -150(2)
C53_51 C48_51 C49_51 C50_5 -174.7(14)
C52_5 C48_51 C49_51 C50_5 11.6(13)
C48_5 C48_51 C49_51 C50_51 -160.5(11)
C47_5 C48_51 C49_51 C50_51 -9.9(11)
C47_51 C48_51 C49_51 C50_51 0.0
C49_5 C48_51 C49_51 C50_51 -160.3(11)
C53_51 C48_51 C49_51 C50_51 174.7(7)
C52_5 C48_51 C49_51 C50_51 0.9(3)
C47_5 C48_51 C49_51 C48_5 151(2)
C47_51 C48_51 C49_51 C48_5 160.5(11)
C49_5 C48_51 C49_51 C48_5 0.2(8)
C53_51 C48_51 C49_51 C48_5 -24.8(8)
C52_5 C48_51 C49_51 C48_5 161.5(12)
C48_5 C48_51 C49_51 C51_5 -161.4(11)
C47_5 C48_51 C49_51 C51_5 -10.7(11)
C47_51 C48_51 C49_51 C51_5 -0.8(4)
C49_5 C48_51 C49_51 C51_5 -161.2(13)
C53_51 C48_51 C49_51 C51_5 173.8(7)
C52_5 C48_51 C49_51 C51_5 0.1(3)
C48_51 C48_5 C49_51 C49_5 179.8(9)
C53_51 C48_5 C49_51 C49_5 -79.5(18)
C47_5 C48_5 C49_51 C49_5 168.2(8)
C53_5 C48_5 C49_51 C49_5 -17.9(16)
C54_51 C48_5 C49_51 C49_5 -23.5(13)
C47_51 C48_5 C49_51 C49_5 168.0(9)
C48_51 C48_5 C49_51 C50_5 61(3)
C53_51 C48_5 C49_51 C50_5 162(2)
C47_5 C48_5 C49_51 C50_5 49(2)
C49_5 C48_5 C49_51 C50_5 -119(3)
C53_5 C48_5 C49_51 C50_5 -136.8(19)
C54_51 C48_5 C49_51 C50_5 -142(2)
C47_51 C48_5 C49_51 C50_5 49(2)
C48_51 C48_5 C49_51 C50_51 28.9(16)
C53_51 C48_5 C49_51 C50_51 129.7(13)
C47_5 C48_5 C49_51 C50_51 17.4(9)
C49_5 C48_5 C49_51 C50_51 -150.9(16)
C53_5 C48_5 C49_51 C50_51 -168.7(6)
C54_51 C48_5 C49_51 C50_51 -174.3(7)
C47_51 C48_5 C49_51 C50_51 17.1(9)
C53_51 C48_5 C49_51 C48_51 100.7(18)
C47_5 C48_5 C49_51 C48_51 -11.6(8)
C49_5 C48_5 C49_51 C48_51 -179.8(9)
C53_5 C48_5 C49_51 C48_51 162.4(16)
C54_51 C48_5 C49_51 C48_51 156.8(12)
C47_51 C48_5 C49_51 C48_51 -11.8(6)
C48_51 C48_5 C49_51 C51_5 20.3(12)
C53_51 C48_5 C49_51 C51_5 121.0(13)
C47_5 C48_5 C49_51 C51_5 8.7(6)
C49_5 C48_5 C49_51 C51_5 -159.5(14)
C53_5 C48_5 C49_51 C51_5 -177.3(6)
C54_51 C48_5 C49_51 C51_5 177.1(6)
C47_51 C48_5 C49_51 C51_5 8.5(6)
C50_51 C51_5 C49_51 C49_5 102(4)
C52_5 C51_5 C49_51 C49_5 -77(4)
C50_5 C51_5 C49_51 C49_5 94(4)
C52_51 C51_5 C49_51 C49_5 -75(4)
C50_51 C51_5 C49_51 C50_5 8.1(13)
C52_5 C51_5 C49_51 C50_5 -170.6(6)
C52_51 C51_5 C49_51 C50_5 -169.0(8)
C52_5 C51_5 C49_51 C50_51 -178.7(8)
C50_5 C51_5 C49_51 C50_51 -8.1(13)
C52_51 C51_5 C49_51 C50_51 -177.1(12)
C50_51 C51_5 C49_51 C48_51 178.6(6)
C52_5 C51_5 C49_51 C48_51 -0.1(4)
C50_5 C51_5 C49_51 C48_51 170.5(9)
C52_51 C51_5 C49_51 C48_51 1.5(6)
C50_51 C51_5 C49_51 C48_5 170.0(7)
C52_5 C51_5 C49_51 C48_5 -8.7(6)
C50_5 C51_5 C49_51 C48_5 161.9(12)
C52_51 C51_5 C49_51 C48_5 -7.1(9)
C49_51 C50_5 C50_51 C51_5 21(3)
C49_5 C50_5 C50_51 C51_5 10(4)
C51_51 C50_5 C50_51 C51_5 -9.4(7)
C49_5 C50_5 C50_51 C49_51 -11.0(9)
C51_5 C50_5 C50_51 C49_51 -21(3)
C51_51 C50_5 C50_51 C49_51 -31(4)
C49_51 C50_5 C50_51 C51_51 31(4)
C49_5 C50_5 C50_51 C51_51 20(4)
C51_5 C50_5 C50_51 C51_51 9.4(7)
C49_51 C50_5 C50_51 C49_5 11.0(9)
C51_5 C50_5 C50_51 C49_5 -10(4)
C51_51 C50_5 C50_51 C49_5 -20(4)
C51_51 C51_5 C50_51 C50_5 166.4(10)
C52_5 C51_5 C50_51 C50_5 -8(3)
C52_51 C51_5 C50_51 C50_5 3(7)
C49_51 C51_5 C50_51 C50_5 -10.0(16)
C51_51 C51_5 C50_51 C49_51 176.4(15)
C52_5 C51_5 C50_51 C49_51 2.1(14)
C50_5 C51_5 C50_51 C49_51 10.0(16)
C52_51 C51_5 C50_51 C49_51 13(6)
C52_5 C51_5 C50_51 C51_51 -174(3)
C50_5 C51_5 C50_51 C51_51 -166.4(10)
C52_51 C51_5 C50_51 C51_51 -163(7)
C49_51 C51_5 C50_51 C51_51 -176.4(15)
C51_51 C51_5 C50_51 C49_5 169.8(14)
C52_5 C51_5 C50_51 C49_5 -4.5(17)
C50_5 C51_5 C50_51 C49_5 3.4(13)
C52_51 C51_5 C50_51 C49_5 7(6)
C49_51 C51_5 C50_51 C49_5 -6.6(4)
C49_5 C49_51 C50_51 C50_5 19.2(15)
C48_51 C49_51 C50_51 C50_5 160(2)
C48_5 C49_51 C50_51 C50_5 147(3)
C51_5 C49_51 C50_51 C50_5 162(3)
C49_5 C49_51 C50_51 C51_5 -143(2)
C50_5 C49_51 C50_51 C51_5 -162(3)
C48_51 C49_51 C50_51 C51_5 -1.6(7)
C48_5 C49_51 C50_51 C51_5 -15.5(11)
C49_5 C49_51 C50_51 C51_51 -141(2)
C50_5 C49_51 C50_51 C51_51 -160(2)
C48_51 C49_51 C50_51 C51_51 0.0
C48_5 C49_51 C50_51 C51_51 -13.9(7)
C51_5 C49_51 C50_51 C51_51 1.6(7)
C50_5 C49_51 C50_51 C49_5 -19.2(15)
C48_51 C49_51 C50_51 C49_5 141(2)
C48_5 C49_51 C50_51 C49_5 127(2)
C51_5 C49_51 C50_51 C49_5 143(2)
C50_51 C51_5 C51_51 C52_51 -176.4(15)
C52_5 C51_5 C51_51 C52_51 0.1(4)
C50_5 C51_5 C51_51 C52_51 -166.9(17)
C52_5 C51_5 C51_51 C50_51 176.6(17)
C50_5 C51_5 C51_51 C50_51 9.6(7)
C52_51 C51_5 C51_51 C50_51 176.4(15)
C50_51 C51_5 C51_51 C52_5 -176.6(17)
C50_5 C51_5 C51_51 C52_5 -167.0(18)
C52_51 C51_5 C51_51 C52_5 -0.1(4)
C50_51 C51_5 C51_51 C50_5 -9.6(7)
C52_5 C51_5 C51_51 C50_5 167.0(18)
C52_51 C51_5 C51_51 C50_5 166.9(17)
C50_5 C50_51 C51_51 C51_5 -20.3(15)
C49_51 C50_51 C51_51 C51_5 -4.1(17)
C49_5 C50_51 C51_51 C51_5 -12.5(17)
C50_5 C50_51 C51_51 C52_51 -16(2)
C51_5 C50_51 C51_51 C52_51 4.1(17)
C49_51 C50_51 C51_51 C52_51 0.0
C49_5 C50_51 C51_51 C52_51 -8.4(5)
C50_5 C50_51 C51_51 C52_5 -17(2)
C51_5 C50_51 C51_51 C52_5 3.0(15)
C49_51 C50_51 C51_51 C52_5 -1.1(4)
C49_5 C50_51 C51_51 C52_5 -9.5(7)
C51_5 C50_51 C51_51 C50_5 20.3(15)
C49_51 C50_51 C51_51 C50_5 16.2(19)
C49_5 C50_51 C51_51 C50_5 7.8(16)
C52_51 C52_5 C51_51 C51_5 179.7(9)
C47_51 C52_5 C51_51 C51_5 13(4)
C47_5 C52_5 C51_51 C51_5 12.4(18)
C55_5 C52_5 C51_51 C51_5 -171.8(9)
C48_51 C52_5 C51_51 C51_5 3.5(13)
C47_51 C52_5 C51_51 C52_51 -166(5)
C51_5 C52_5 C51_51 C52_51 -179.7(9)
C47_5 C52_5 C51_51 C52_51 -167.2(16)
C55_5 C52_5 C51_51 C52_51 8.6(8)
C48_51 C52_5 C51_51 C52_51 -176.2(13)
C52_51 C52_5 C51_51 C50_51 177.8(8)
C47_51 C52_5 C51_51 C50_51 11(4)
C51_5 C52_5 C51_51 C50_51 -1.9(9)
C47_5 C52_5 C51_51 C50_51 10.6(9)
C55_5 C52_5 C51_51 C50_51 -173.6(4)
C48_51 C52_5 C51_51 C50_51 1.6(5)
C52_51 C52_5 C51_51 C50_5 174.6(9)
C47_51 C52_5 C51_51 C50_5 8(4)
C51_5 C52_5 C51_51 C50_5 -5.1(7)
C47_5 C52_5 C51_51 C50_5 7.3(10)
C55_5 C52_5 C51_51 C50_5 -176.9(4)
C48_51 C52_5 C51_51 C50_5 -1.6(6)
C47_51 C52_5 C52_51 C55_5 -20(3)
C51_5 C52_5 C52_51 C55_5 165.3(13)
C47_5 C52_5 C52_51 C55_5 -31(3)
C51_51 C52_5 C52_51 C55_5 165.1(14)
C47_51 C52_5 C52_51 C51_51 175.1(17)
C51_5 C52_5 C52_51 C51_51 0.1(4)
C47_5 C52_5 C52_51 C51_51 164(2)
C55_5 C52_5 C52_51 C51_51 -165.1(14)
C51_5 C52_5 C52_51 C47_51 -175.0(18)
C47_5 C52_5 C52_51 C47_51 -11.0(8)
C55_5 C52_5 C52_51 C47_51 20(3)
C51_51 C52_5 C52_51 C47_51 -175.1(17)
C47_51 C52_5 C52_51 C55_51 -6(4)
C51_5 C52_5 C52_51 C55_51 179(2)
C47_5 C52_5 C52_51 C55_51 -17(4)
C55_5 C52_5 C52_51 C55_51 13.6(16)
C51_51 C52_5 C52_51 C55_51 179(3)
C47_51 C52_5 C52_51 C51_5 175.0(18)
C47_5 C52_5 C52_51 C51_5 164(2)
C55_5 C52_5 C52_51 C51_5 -165.3(13)
C51_51 C52_5 C52_51 C51_5 -0.1(4)
C47_51 C52_5 C52_51 C56_5 49(7)
C51_5 C52_5 C52_51 C56_5 -126(6)
C47_5 C52_5 C52_51 C56_5 38(8)
C55_5 C52_5 C52_51 C56_5 68(6)
C51_51 C52_5 C52_51 C56_5 -127(6)
C47_51 C52_5 C52_51 C47_5 11.0(8)
C51_5 C52_5 C52_51 C47_5 -164(2)
C55_5 C52_5 C52_51 C47_5 31(3)
C51_51 C52_5 C52_51 C47_5 -164(2)
C55_51 C55_5 C52_51 C52_5 166.0(16)
C56_5 C55_5 C52_51 C52_5 166.0(14)
C47_51 C55_5 C52_51 C52_5 8.9(14)
C55_51 C55_5 C52_51 C51_51 -37.9(19)
C52_5 C55_5 C52_51 C51_51 156(2)
C56_5 C55_5 C52_51 C51_51 -37.8(11)
C47_51 C55_5 C52_51 C51_51 165.1(10)
C55_51 C55_5 C52_51 C47_51 157.1(12)
C52_5 C55_5 C52_51 C47_51 -8.9(14)
C56_5 C55_5 C52_51 C47_51 157.1(5)
C52_5 C55_5 C52_51 C55_51 -166.0(16)
C56_5 C55_5 C52_51 C55_51 0.0(12)
C47_51 C55_5 C52_51 C55_51 -157.1(12)
C55_51 C55_5 C52_51 C51_5 -68(4)
C52_5 C55_5 C52_51 C51_5 126(4)
C56_5 C55_5 C52_51 C51_5 -68(3)
C47_51 C55_5 C52_51 C51_5 135(3)
C55_51 C55_5 C52_51 C56_5 0.0(12)
C52_5 C55_5 C52_51 C56_5 -166.0(14)
C47_51 C55_5 C52_51 C56_5 -157.1(5)
C55_51 C55_5 C52_51 C47_5 155.9(12)
C52_5 C55_5 C52_51 C47_5 -10.1(11)
C56_5 C55_5 C52_51 C47_5 155.9(5)
C47_51 C55_5 C52_51 C47_5 -1.2(4)
C51_5 C51_51 C52_51 C52_5 -0.3(8)
C50_51 C51_51 C52_51 C52_5 -2.5(9)
C50_5 C51_51 C52_51 C52_5 -5.7(9)
C51_5 C51_51 C52_51 C55_5 -160.6(18)
C50_51 C51_51 C52_51 C55_5 -162.8(12)
C52_5 C51_51 C52_51 C55_5 -160.3(19)
C50_5 C51_51 C52_51 C55_5 -166.1(12)
C51_5 C51_51 C52_51 C47_51 2.2(9)
C50_51 C51_51 C52_51 C47_51 0.0
C52_5 C51_51 C52_51 C47_51 2.5(9)
C50_5 C51_51 C52_51 C47_51 -3.2(4)
C51_5 C51_51 C52_51 C55_51 -179.6(14)
C50_51 C51_51 C52_51 C55_51 178.2(7)
C52_5 C51_51 C52_51 C55_51 -179.3(14)
C50_5 C51_51 C52_51 C55_51 175.0(7)
C50_51 C51_51 C52_51 C51_5 -2.2(10)
C52_5 C51_51 C52_51 C51_5 0.3(8)
C50_5 C51_51 C52_51 C51_5 -5.4(7)
C51_5 C51_51 C52_51 C56_5 170.1(13)
C50_51 C51_51 C52_51 C56_5 167.9(5)
C52_5 C51_51 C52_51 C56_5 170.4(13)
C50_5 C51_51 C52_51 C56_5 164.7(6)
C51_5 C51_51 C52_51 C47_5 5.2(10)
C50_51 C51_51 C52_51 C47_5 3.0(3)
C52_5 C51_51 C52_51 C47_5 5.5(7)
C50_5 C51_51 C52_51 C47_5 -0.2(6)
C47_5 C47_51 C52_51 C52_5 24.0(18)
C48_51 C47_51 C52_51 C52_5 5.6(19)
N3_51 C47_51 C52_51 C52_5 -172(2)
N3_5 C47_51 C52_51 C52_5 -177(2)
C55_5 C47_51 C52_51 C52_5 -164(3)
C48_5 C47_51 C52_51 C52_5 14.2(19)
C47_5 C47_51 C52_51 C55_5 -172(2)
C52_5 C47_51 C52_51 C55_5 164(3)
C48_51 C47_51 C52_51 C55_5 169.1(8)
N3_51 C47_51 C52_51 C55_5 -8.7(8)
N3_5 C47_51 C52_51 C55_5 -13.8(9)
C48_5 C47_51 C52_51 C55_5 177.8(8)
C47_5 C47_51 C52_51 C51_51 18(2)
C52_5 C47_51 C52_51 C51_51 -5.6(19)
C48_51 C47_51 C52_51 C51_51 0.0
N3_51 C47_51 C52_51 C51_51 -177.9(7)
N3_5 C47_51 C52_51 C51_51 177.1(9)
C55_5 C47_51 C52_51 C51_51 -169.1(8)
C48_5 C47_51 C52_51 C51_51 8.6(5)
C47_5 C47_51 C52_51 C55_51 -160(2)
C52_5 C47_51 C52_51 C55_51 176(2)
C48_51 C47_51 C52_51 C55_51 -178.0(7)
N3_51 C47_51 C52_51 C55_51 4.1(8)
N3_5 C47_51 C52_51 C55_51 -1.0(10)
C55_5 C47_51 C52_51 C55_51 12.9(7)
C48_5 C47_51 C52_51 C55_51 -169.4(8)
C47_5 C47_51 C52_51 C51_5 19(2)
C52_5 C47_51 C52_51 C51_5 -4.6(17)
C48_51 C47_51 C52_51 C51_5 1.0(4)
N3_51 C47_51 C52_51 C51_5 -176.9(7)
N3_5 C47_51 C52_51 C51_5 178.0(9)
C55_5 C47_51 C52_51 C51_5 -168.2(10)
C48_5 C47_51 C52_51 C51_5 9.6(7)
C47_5 C47_51 C52_51 C56_5 -141(2)
C52_5 C47_51 C52_51 C56_5 -165(3)
C48_51 C47_51 C52_51 C56_5 -159.1(9)
N3_51 C47_51 C52_51 C56_5 23.1(10)
N3_5 C47_51 C52_51 C56_5 18.0(12)
C55_5 C47_51 C52_51 C56_5 31.8(7)
C48_5 C47_51 C52_51 C56_5 -150.4(8)
C52_5 C47_51 C52_51 C47_5 -24.0(18)
C48_51 C47_51 C52_51 C47_5 -18(2)
N3_51 C47_51 C52_51 C47_5 164(3)
N3_5 C47_51 C52_51 C47_5 159(3)
C55_5 C47_51 C52_51 C47_5 172(2)
C48_5 C47_51 C52_51 C47_5 -9.8(17)
C51_51 C51_5 C52_51 C52_5 179.7(8)
C50_51 C51_5 C52_51 C52_5 -16(6)
C50_5 C51_5 C52_51 C52_5 -13.2(17)
C49_51 C51_5 C52_51 C52_5 -3.8(13)
C51_51 C51_5 C52_51 C55_5 46(4)
C50_51 C51_5 C52_51 C55_5 -149(4)
C52_5 C51_5 C52_51 C55_5 -133(4)
C50_5 C51_5 C52_51 C55_5 -146(3)
C49_51 C51_5 C52_51 C55_5 -137(3)
C50_51 C51_5 C52_51 C51_51 165(6)
C52_5 C51_5 C52_51 C51_51 -179.7(9)
C50_5 C51_5 C52_51 C51_51 167.1(17)
C49_51 C51_5 C52_51 C51_51 176.5(15)
C51_51 C51_5 C52_51 C47_51 -178.1(8)
C50_51 C51_5 C52_51 C47_51 -13(6)
C52_5 C51_5 C52_51 C47_51 2.3(8)
C50_5 C51_5 C52_51 C47_51 -10.9(10)
C49_51 C51_5 C52_51 C47_51 -1.5(6)
C51_51 C51_5 C52_51 C55_51 1(2)
C50_51 C51_5 C52_51 C55_51 165(5)
C52_5 C51_5 C52_51 C55_51 -179(2)
C50_5 C51_5 C52_51 C55_51 167.7(7)
C49_51 C51_5 C52_51 C55_51 177.1(10)
C51_51 C51_5 C52_51 C56_5 -11.4(14)
C50_51 C51_5 C52_51 C56_5 153(5)
C52_5 C51_5 C52_51 C56_5 169.0(14)
C50_5 C51_5 C52_51 C56_5 155.8(5)
C49_51 C51_5 C52_51 C56_5 165.2(6)
C51_51 C51_5 C52_51 C47_5 -175.1(9)
C50_51 C51_5 C52_51 C47_5 -10(6)
C52_5 C51_5 C52_51 C47_5 5.2(7)
C50_5 C51_5 C52_51 C47_5 -8.0(10)
C49_51 C51_5 C52_51 C47_5 1.4(7)
C54_51 C53_5 C53_51 C48_5 -80.3(16)
C54_5 C53_5 C53_51 C48_5 -124.8(8)
C54_51 C53_5 C53_51 C48_51 -84.2(17)
C48_5 C53_5 C53_51 C48_51 -3.9(6)
C54_5 C53_5 C53_51 C48_51 -128.7(10)
C48_5 C53_5 C53_51 C54_51 80.3(16)
C54_5 C53_5 C53_51 C54_51 -44.5(12)
C54_51 C53_5 C53_51 C54_5 44.5(12)
C48_5 C53_5 C53_51 C54_5 124.8(8)
C54_51 C53_5 C53_51 C47_5 -120.1(16)
C48_5 C53_5 C53_51 C47_5 -39.8(10)
C54_5 C53_5 C53_51 C47_5 -164.5(13)
C48_51 C48_5 C53_51 C53_5 -171.6(12)
C47_5 C48_5 C53_51 C53_5 -142.7(9)
C49_5 C48_5 C53_51 C53_5 66.6(14)
C49_51 C48_5 C53_51 C53_5 105.4(15)
C54_51 C48_5 C53_51 C53_5 32.2(8)
C47_51 C48_5 C53_51 C53_5 -147.7(9)
C47_5 C48_5 C53_51 C48_51 28.8(11)
C49_5 C48_5 C53_51 C48_51 -121.8(17)
C53_5 C48_5 C53_51 C48_51 171.6(12)
C49_51 C48_5 C53_51 C48_51 -83.1(17)
C54_51 C48_5 C53_51 C48_51 -156.2(12)
C47_51 C48_5 C53_51 C48_51 23.9(9)
C48_51 C48_5 C53_51 C54_51 156.2(12)
C47_5 C48_5 C53_51 C54_51 -175.0(6)
C49_5 C48_5 C53_51 C54_51 34.4(13)
C53_5 C48_5 C53_51 C54_51 -32.2(8)
C49_51 C48_5 C53_51 C54_51 73.2(16)
C47_51 C48_5 C53_51 C54_51 -179.9(6)
C48_51 C48_5 C53_51 C54_5 128.2(13)
C47_5 C48_5 C53_51 C54_5 157.1(9)
C49_5 C48_5 C53_51 C54_5 6.4(17)
C53_5 C48_5 C53_51 C54_5 -60.2(10)
C49_51 C48_5 C53_51 C54_5 45(2)
C54_51 C48_5 C53_51 C54_5 -28.0(7)
C47_51 C48_5 C53_51 C54_5 152.1(8)
C48_51 C48_5 C53_51 C47_5 -28.8(11)
C49_5 C48_5 C53_51 C47_5 -150.6(8)
C53_5 C48_5 C53_51 C47_5 142.7(9)
C49_51 C48_5 C53_51 C47_5 -111.9(13)
C54_51 C48_5 C53_51 C47_5 175.0(6)
C47_51 C48_5 C53_51 C47_5 -4.9(4)
C48_5 C48_51 C53_51 C53_5 10.0(15)
C47_5 C48_51 C53_51 C53_5 -123.9(14)
C47_51 C48_51 C53_51 C53_5 -131.8(12)
C49_51 C48_51 C53_51 C53_5 53.3(15)
C49_5 C48_51 C53_51 C53_5 42.2(14)
C52_5 C48_51 C53_51 C53_5 -137.8(12)
C47_5 C48_51 C53_51 C48_5 -133.8(17)
C47_51 C48_51 C53_51 C48_5 -141.8(14)
C49_51 C48_51 C53_51 C48_5 43.4(13)
C49_5 C48_51 C53_51 C48_5 32.3(10)
C52_5 C48_51 C53_51 C48_5 -147.7(19)
C48_5 C48_51 C53_51 C54_51 -26.3(14)
C47_5 C48_51 C53_51 C54_51 -160.1(10)
C47_51 C48_51 C53_51 C54_51 -168.1(8)
C49_51 C48_51 C53_51 C54_51 17.1(12)
C49_5 C48_51 C53_51 C54_51 6.0(10)
C52_5 C48_51 C53_51 C54_51 -174.0(10)
C48_5 C48_51 C53_51 C54_5 -69.3(16)
C47_5 C48_51 C53_51 C54_5 156.9(12)
C47_51 C48_51 C53_51 C54_5 148.9(10)
C49_51 C48_51 C53_51 C54_5 -25.9(14)
C49_5 C48_51 C53_51 C54_5 -37.0(13)
C52_5 C48_51 C53_51 C54_5 143.0(10)
C48_5 C48_51 C53_51 C47_5 133.8(17)
C47_51 C48_51 C53_51 C47_5 -8.0(6)
C49_51 C48_51 C53_51 C47_5 177.2(10)
C49_5 C48_51 C53_51 C47_5 166.1(10)
C52_5 C48_51 C53_51 C47_5 -13.9(7)
C54_51 C54_5 C53_51 C53_5 -35.6(10)
C54_51 C54_5 C53_51 C48_5 46.0(12)
C53_5 C54_5 C53_51 C48_5 81.6(13)
C54_51 C54_5 C53_51 C48_51 72.3(13)
C53_5 C54_5 C53_51 C48_51 107.9(16)
C53_5 C54_5 C53_51 C54_51 35.6(10)
C54_51 C54_5 C53_51 C47_5 109(3)
C53_5 C54_5 C53_51 C47_5 145(3)
C47_51 C47_5 C53_51 C53_5 166(4)
C48_51 C47_5 C53_51 C53_5 79.5(18)
C48_5 C47_5 C53_51 C53_5 57.5(15)
C52_5 C47_5 C53_51 C53_5 99.8(17)
N3_5 C47_5 C53_51 C53_5 -104.8(16)
N3_51 C47_5 C53_51 C53_5 -111.6(16)
C52_51 C47_5 C53_51 C53_5 103(2)
C47_51 C47_5 C53_51 C48_5 108(4)
C48_51 C47_5 C53_51 C48_5 21.9(9)
C52_5 C47_5 C53_51 C48_5 42.3(12)
N3_5 C47_5 C53_51 C48_5 -162.3(6)
N3_51 C47_5 C53_51 C48_5 -169.1(6)
C52_51 C47_5 C53_51 C48_5 45.8(18)
C47_51 C47_5 C53_51 C48_51 86(4)
C48_5 C47_5 C53_51 C48_51 -21.9(9)
C52_5 C47_5 C53_51 C48_51 20.3(10)
N3_5 C47_5 C53_51 C48_51 175.8(8)
N3_51 C47_5 C53_51 C48_51 169.0(9)
C52_51 C47_5 C53_51 C48_51 23.9(15)
C47_51 C47_5 C53_51 C54_51 117(4)
C48_51 C47_5 C53_51 C54_51 30.1(14)
C48_5 C47_5 C53_51 C54_51 8.2(10)
C52_5 C47_5 C53_51 C54_51 50.4(19)
N3_5 C47_5 C53_51 C54_51 -154.1(13)
N3_51 C47_5 C53_51 C54_51 -160.9(13)
C52_51 C47_5 C53_51 C54_51 54(2)
C47_51 C47_5 C53_51 C54_5 31(5)
C48_51 C47_5 C53_51 C54_5 -56(2)
C48_5 C47_5 C53_51 C54_5 -78(2)
C52_5 C47_5 C53_51 C54_5 -35(3)
N3_5 C47_5 C53_51 C54_5 120(2)
N3_51 C47_5 C53_51 C54_5 113(2)
C52_51 C47_5 C53_51 C54_5 -32(4)
C53_51 C53_5 C54_51 C54_5 -66.2(16)
C48_5 C53_5 C54_51 C54_5 -111.4(8)
C48_5 C53_5 C54_51 C53_51 -45.2(12)
C54_5 C53_5 C54_51 C53_51 66.2(16)
C53_51 C53_5 C54_51 C48_5 45.2(12)
C54_5 C53_5 C54_51 C48_5 111.4(8)
C53_51 C54_5 C54_51 C53_5 27.6(7)
C53_5 C54_5 C54_51 C53_51 -27.6(7)
C53_5 C54_5 C54_51 C48_5 -47.5(7)
C53_51 C54_5 C54_51 C48_5 -19.9(5)
C48_5 C53_51 C54_51 C53_5 104.1(17)
C48_51 C53_51 C54_51 C53_5 114.0(18)
C54_5 C53_51 C54_51 C53_5 -111.9(18)
C47_5 C53_51 C54_51 C53_5 98.1(19)
C53_5 C53_51 C54_51 C54_5 111.9(18)
C48_5 C53_51 C54_51 C54_5 -144.0(9)
C48_51 C53_51 C54_51 C54_5 -134.1(9)
C47_5 C53_51 C54_51 C54_5 -150.1(13)
C53_5 C53_51 C54_51 C48_5 -104.1(17)
C48_51 C53_51 C54_51 C48_5 9.9(5)
C54_5 C53_51 C54_51 C48_5 144.0(9)
C47_5 C53_51 C54_51 C48_5 -6.1(7)
C52_51 C55_5 C55_51 C56_5 0(4)
C52_5 C55_5 C55_51 C56_5 7(5)
C47_51 C55_5 C55_51 C56_5 36(6)
C52_5 C55_5 C55_51 C52_51 6.6(8)
C56_5 C55_5 C55_51 C52_51 0(4)
C47_51 C55_5 C55_51 C52_51 36.3(19)
C52_51 C55_5 C55_51 C56_51 -52(3)
C52_5 C55_5 C55_51 C56_51 -46(3)
C56_5 C55_5 C55_51 C56_51 -52(3)
C47_51 C55_5 C55_51 C56_51 -16(5)
C56_51 C56_5 C55_51 C55_5 -107(4)
C52_51 C56_5 C55_51 C55_5 0(3)
C56_51 C56_5 C55_51 C52_51 -107.2(17)
C55_5 C56_5 C55_51 C52_51 0(3)
C55_5 C56_5 C55_51 C56_51 107(4)
C52_51 C56_5 C55_51 C56_51 107.2(17)
C52_5 C52_51 C55_51 C55_5 -24(3)
C51_51 C52_51 C55_51 C55_5 154.3(13)
C47_51 C52_51 C55_51 C55_5 -27.6(15)
C51_5 C52_51 C55_51 C55_5 154.0(18)
C56_5 C52_51 C55_51 C55_5 180(2)
C47_5 C52_51 C55_51 C55_5 -31.8(15)
C52_5 C52_51 C55_51 C56_5 156(3)
C55_5 C52_51 C55_51 C56_5 -180(2)
C51_51 C52_51 C55_51 C56_5 -25.6(14)
C47_51 C52_51 C55_51 C56_5 152.5(11)
C51_5 C52_51 C55_51 C56_5 -26(2)
C47_5 C52_51 C55_51 C56_5 148.3(12)
C52_5 C52_51 C55_51 C56_51 127(3)
C55_5 C52_51 C55_51 C56_51 151.4(19)
C51_51 C52_51 C55_51 C56_51 -54.3(9)
C47_51 C52_51 C55_51 C56_51 123.8(8)
C51_5 C52_51 C55_51 C56_51 -54.6(15)
C56_5 C52_51 C55_51 C56_51 -28.7(9)
C47_5 C52_51 C55_51 C56_51 119.7(10)
C55_5 C56_5 C56_51 C55_51 -18.7(13)
C52_51 C56_5 C56_51 C55_51 -61.0(16)
C55_5 C55_51 C56_51 C56_5 118(3)
C52_51 C55_51 C56_51 C56_5 83.0(19)
